data_1543203
loop_
_publ_author_name
'Yang, Xiaoping'
'Wang, Shiqing'
'Schipper, Desmond'
'Zhang, Lijie'
'Li, Zongping'
'Huang, Shaoming'
'Yuan, Daqiang'
'Chen, Zhongning'
'Gnanam, Annie J.'
'Hall, Justin W.'
'King, Tyler L.'
'Que, Emily'
'Dieye, Yakhya'
'Vadivelu, Jamuna'
'Brown, Katherine A.'
'Jones, Richard A.'

_publ_section_title
;
 Self-assembly of high-nuclearity lanthanide-based nanoclusters for
 potential bioimaging applications.
;
_journal_issue 21
_journal_name_full Nanoscale
_journal_page_first 11123
_journal_page_last 11129
_journal_paper_doi 10.1039/c6nr00642f
_journal_volume 8
_journal_year 2016
_chemical_formula_moiety 'C384 H504 Cd24 N24 O144 Sm8'
_chemical_formula_sum 'C384 H504 Cd24 N24 O144 Sm8'
_chemical_formula_weight 11660.51
_chemical_name_systematic
; 
 ? 
;
_space_group_IT_number 21
_symmetry_cell_setting orthorhombic
_symmetry_space_group_name_Hall 'C 2 2'
_symmetry_space_group_name_H-M 'C 2 2 2'
_atom_sites_solution_hydrogens geom
_atom_sites_solution_primary direct
_atom_sites_solution_secondary difmap
_audit_creation_method SHELXL-97
_cell_angle_alpha 90.00
_cell_angle_beta 90.00
_cell_angle_gamma 90.00
_cell_formula_units_Z 8
_cell_length_a 56.782(11)
_cell_length_b 62.983(13)
_cell_length_c 44.704(9)
_cell_measurement_reflns_used 8719
_cell_measurement_temperature 223(1)
_cell_measurement_theta_max 24.3493
_cell_measurement_theta_min 0.9417
_cell_volume 159875(6)
_computing_cell_refinement 'Collect software, Nonius B.V. 1998'
_computing_data_collection 'Collect software, Nonius B.V. 1998'
_computing_data_reduction
;
DENZO and Scalepack (Otwinoski and Minor, 1997)
;
_computing_molecular_graphics 'XP SHELXTL/PC, Siemens Analytical'
_computing_structure_refinement 'XL SHELXTL/PC, Siemens Analytical'
_computing_structure_solution
;

SIR97 - Altomare A., Burla M.C., Camalli M., Cascarano G.L., Giacovazzo C., 
Guagliardi A., Moliterni A.G.G., Polidori G.,Spagna R.
;
_diffrn_ambient_temperature 223(1)
_diffrn_detector_area_resol_mean 13.6612
_diffrn_measured_fraction_theta_full 0.996
_diffrn_measured_fraction_theta_max 0.996
_diffrn_measurement_device_type 'Mercury2 (2x2 bin mode)'
_diffrn_measurement_method dtprofit.ref
_diffrn_radiation_monochromator 'Graphite Monochromator'
_diffrn_radiation_source 'Sealed tube'
_diffrn_radiation_type MoK\a
_diffrn_radiation_wavelength 0.710747
_diffrn_reflns_av_R_equivalents 0.0000
_diffrn_reflns_av_sigmaI/netI 0.2270
_diffrn_reflns_limit_h_max 67
_diffrn_reflns_limit_h_min -67
_diffrn_reflns_limit_k_max 74
_diffrn_reflns_limit_k_min 0
_diffrn_reflns_limit_l_max 53
_diffrn_reflns_limit_l_min 0
_diffrn_reflns_number 139515
_diffrn_reflns_theta_full 25.00
_diffrn_reflns_theta_max 25.00
_diffrn_reflns_theta_min 2.99
_exptl_absorpt_coefficient_mu 1.248
_exptl_absorpt_correction_T_max 1.000000
_exptl_absorpt_correction_T_min 0.569742
_exptl_absorpt_correction_type multi-scan
_exptl_absorpt_process_details 'DENZO and Scalepack (Otwinoski and Minor, 1997)'
_exptl_crystal_colour Yellow
_exptl_crystal_density_diffrn 0.969
_exptl_crystal_density_method 'not measured'
_exptl_crystal_description Block
_exptl_crystal_F_000 46208
_exptl_crystal_size_max 0.18
_exptl_crystal_size_mid 0.15
_exptl_crystal_size_min 0.12
_refine_diff_density_max 2.398
_refine_diff_density_min -0.922
_refine_diff_density_rms 0.139
_refine_ls_abs_structure_details 'Flack H D (1983), Acta Cryst. A39, 876-881'
_refine_ls_abs_structure_Flack 0.00
_refine_ls_extinction_method none
_refine_ls_goodness_of_fit_ref 0.863
_refine_ls_hydrogen_treatment constr
_refine_ls_matrix_type fullcycle
_refine_ls_number_parameters 5140
_refine_ls_number_reflns 139515
_refine_ls_number_restraints 3598
_refine_ls_restrained_S_all 3.750
_refine_ls_R_factor_all 0.2276
_refine_ls_R_factor_gt 0.1089
_refine_ls_shift/su_max 0.004
_refine_ls_shift/su_mean 0.000
_refine_ls_structure_factor_coef Fsqd
_refine_ls_weighting_details 'calc w=1/[\s^2^(Fo^2^)+(0.1660P)^2^+0.0000P] where P=(Fo^2^+2Fc^2^)/3'
_refine_ls_weighting_scheme calc
_refine_ls_wR_factor_gt 0.2519
_refine_ls_wR_factor_ref 0.3063
_reflns_number_gt 68219
_reflns_number_total 139515
_reflns_threshold_expression >2sigma(I)
_cod_data_source_file c6nr00642f4.cif
_cod_data_source_block complex-5
_cod_depositor_comments
;
The following automatic conversions were performed:

'_symmetry_cell_setting' value 'Orthorhombic' changed to
'orthorhombic' according to
/usr/data/users/saulius/crontab/automatic-downloads/rss-feeds/RSC/lib/dictionaries/cif_core.dic
dictionary named 'cif_core.dic' version 2.4.2 from 2011-04-26.

'_exptl_absorpt_correction_type' value 'Multi-scan' changed to
'multi-scan' according to
/usr/data/users/saulius/crontab/automatic-downloads/rss-feeds/RSC/lib/dictionaries/cif_core.dic
dictionary named 'cif_core.dic' version 2.4.2 from 2011-04-26.

Automatic conversion script
Id: cif_fix_values 4268 2015-11-12 08:31:59Z antanas 

 Adding full bibliography for 1543199--1543203.cif.

2019-04-02
Z value and formula fixed to values more according to usual
chemical conventions.                 miguel
;
_cod_original_formula_sum 'C768 H1008 Cd48 N48 O288 Sm16'
_cod_original_formula_weight 23321.03
_cod_original_formula_moiety 'C768 H1008 Cd48 N48 O288 Sm16'
_cod_original_formula_units_Z 4
_cod_original_cell_volume 159876(55)
_cod_original_sg_symbol_H-M C222
_cod_database_code 1543203

loop_
_symmetry_equiv_pos_as_xyz
'x, y, z'
'-x, -y, z'
'-x, y, -z'
'x, -y, -z'
'x+1/2, y+1/2, z'
'-x+1/2, -y+1/2, z'
'-x+1/2, y+1/2, -z'
'x+1/2, -y+1/2, -z'

loop_
_atom_site_label
_atom_site_type_symbol
_atom_site_fract_x
_atom_site_fract_y
_atom_site_fract_z
_atom_site_U_iso_or_equiv
_atom_site_adp_type
_atom_site_occupancy
_atom_site_symmetry_multiplicity
_atom_site_calc_flag
_atom_site_refinement_flags
Sm1 Sm 0.30519(8) -0.09909(8) 0.84224(9) 0.0787(14) Uani 1 1 d U
Sm2 Sm 0.38297(7) 0.04314(8) 0.85742(9) 0.0756(14) Uani 1 1 d U
Sm3 Sm 0.22499(7) 0.11529(8) 0.86417(10) 0.0765(13) Uani 1 1 d U
Sm4 Sm 0.14645(8) -0.02785(8) 0.85082(10) 0.0831(14) Uani 1 1 d U
Sm5 Sm 0.05021(8) -0.34534(8) 0.64598(10) 0.0836(15) Uani 1 1 d U
Sm6 Sm 0.13091(8) -0.20405(8) 0.63400(10) 0.0823(14) Uani 1 1 d U
Sm7 Sm -0.02688(8) -0.13100(8) 0.64628(11) 0.0866(15) Uani 1 1 d U
Sm8 Sm -0.10790(9) -0.27310(8) 0.65376(10) 0.0844(15) Uani 1 1 d U
Cd1 Cd 0.35256(12) -0.05625(12) 0.84926(15) 0.095(2) Uani 1 1 d U
Cd2 Cd 0.40562(14) -0.03693(14) 0.78028(16) 0.114(3) Uani 1 1 d U
Cd3 Cd 0.41256(12) -0.00784(13) 0.84817(15) 0.095(2) Uani 1 1 d U
Cd4 Cd 0.33532(11) 0.08600(12) 0.86468(14) 0.088(2) Uani 1 1 d U
Cd5 Cd 0.31845(13) 0.13473(13) 0.79604(14) 0.097(2) Uani 1 1 d U
Cd6 Cd 0.28245(12) 0.14191(11) 0.86100(14) 0.088(2) Uani 1 1 d U
Cd7 Cd 0.17733(12) 0.07207(12) 0.86385(15) 0.091(2) Uani 1 1 d U
Cd8 Cd 0.12620(13) 0.05909(14) 0.78996(16) 0.109(3) Uani 1 1 d U
Cd9 Cd 0.11636(12) 0.02405(13) 0.85151(15) 0.099(2) Uani 1 1 d U
Cd10 Cd 0.19436(12) -0.07138(12) 0.84914(15) 0.095(2) Uani 1 1 d U
Cd11 Cd 0.21231(13) -0.11567(13) 0.77279(15) 0.100(2) Uani 1 1 d U
Cd12 Cd 0.24872(12) -0.12656(12) 0.83608(14) 0.095(2) Uani 1 1 d U
Cd13 Cd 0.09820(13) -0.30297(13) 0.63836(15) 0.101(2) Uani 1 1 d U
Cd14 Cd 0.15470(13) -0.28653(14) 0.70421(15) 0.107(3) Uani 1 1 d U
Cd15 Cd 0.16024(12) -0.25567(13) 0.63735(15) 0.097(2) Uani 1 1 d U
Cd16 Cd 0.08336(12) -0.16057(13) 0.63429(15) 0.096(2) Uani 1 1 d U
Cd17 Cd 0.06987(13) -0.11435(14) 0.70751(15) 0.105(2) Uani 1 1 d U
Cd18 Cd 0.03090(13) -0.10452(12) 0.64621(16) 0.101(2) Uani 1 1 d U
Cd19 Cd -0.07544(12) -0.17360(12) 0.64801(16) 0.099(2) Uani 1 1 d U
Cd20 Cd -0.12391(14) -0.18818(15) 0.72374(16) 0.116(3) Uani 1 1 d U
Cd21 Cd -0.13688(13) -0.22126(13) 0.66076(15) 0.103(2) Uani 1 1 d U
Cd22 Cd -0.06058(13) -0.31695(12) 0.64794(14) 0.093(2) Uani 1 1 d U
Cd23 Cd -0.04124(13) -0.36331(13) 0.71939(14) 0.102(2) Uani 1 1 d U
Cd24 Cd -0.00655(14) -0.37232(13) 0.65355(15) 0.106(2) Uani 1 1 d U
N1 N 0.3312(13) -0.1276(13) 0.8655(17) 0.10(2) Uani 1 1 d U
N2 N 0.3852(11) -0.0747(10) 0.8651(14) 0.075(18) Uani 1 1 d U
N3 N 0.4384(11) -0.0200(11) 0.8844(14) 0.074(19) Uani 1 1 d U
N4 N 0.4122(12) 0.0643(11) 0.8858(14) 0.078(19) Uani 1 1 d U
N5 N 0.3541(13) 0.1144(12) 0.8844(16) 0.09(2) Uani 1 1 d U
N6 N 0.2939(15) 0.1634(13) 0.8978(17) 0.11(2) Uani 1 1 d U
N7 N 0.2006(11) 0.1427(11) 0.8933(13) 0.073(19) Uani 1 1 d U
N8 N 0.1442(10) 0.0891(10) 0.8810(14) 0.061(16) Uani 1 1 d U
N9 N 0.0909(15) 0.0306(13) 0.8879(17) 0.11(2) Uani 1 1 d U
N10 N 0.1149(15) -0.0525(13) 0.8776(17) 0.11(2) Uani 1 1 d U
N11 N 0.1760(13) -0.1026(13) 0.8613(18) 0.11(3) Uani 1 1 d U
N12 N 0.2422(14) -0.1498(13) 0.8691(17) 0.12(3) Uani 1 1 d U
N13 N -0.0191(18) -0.3971(16) 0.618(2) 0.15(4) Uani 1 1 d U
N14 N 0.0745(12) -0.3729(11) 0.6191(14) 0.09(2) Uani 1 1 d U
N15 N 0.1307(13) -0.3224(11) 0.6201(15) 0.09(2) Uani 1 1 d U
N16 N 0.1840(12) -0.2675(11) 0.6000(15) 0.09(2) Uani 1 1 d U
N17 N 0.1598(13) -0.1824(12) 0.6043(15) 0.09(2) Uani 1 1 d U
N18 N 0.1030(14) -0.1299(13) 0.6186(17) 0.11(3) Uani 1 1 d U
N19 N 0.0415(16) -0.0805(15) 0.6129(19) 0.13(3) Uani 1 1 d U
N20 N -0.0535(12) -0.1039(11) 0.6228(15) 0.09(2) Uani 1 1 d U
N21 N -0.1097(11) -0.1559(11) 0.6352(14) 0.09(2) Uani 1 1 d U
N22 N -0.1634 -0.2120 0.6206 0.149 Uani 1 1 d DU
N23 N -0.1381(12) -0.2949(10) 0.6294(15) 0.08(2) Uani 1 1 d U
N24 N -0.0809(15) -0.3454(14) 0.6329(19) 0.13(3) Uani 1 1 d U
O1 O 0.2631(12) -0.1560(10) 0.8021(14) 0.103(19) Uani 1 1 d U
O2 O 0.2877(11) -0.1323(10) 0.8358(13) 0.097(18) Uani 1 1 d U
O3 O 0.3266(11) -0.1149(10) 0.7952(14) 0.11(2) Uani 1 1 d U
O4 O 0.3429(9) -0.0905(8) 0.8335(11) 0.077(15) Uani 1 1 d U
O5 O 0.4262(12) -0.0731(11) 0.7915(15) 0.12(2) Uani 1 1 d U
O6 O 0.4229(10) -0.0383(10) 0.8259(12) 0.096(18) Uani 1 1 d U
O7 O 0.4476(12) 0.0058(12) 0.8194(14) 0.11(2) Uani 1 1 d U
O8 O 0.4195(8) 0.0275(8) 0.8539(10) 0.072(14) Uani 1 1 d U
O9 O 0.4029(9) 0.0647(10) 0.8169(11) 0.077(15) Uani 1 1 d U
O10 O 0.3736(9) 0.0787(8) 0.8533(11) 0.071(14) Uani 1 1 d U
O11 O 0.3555(10) 0.1523(10) 0.8091(13) 0.094(18) Uani 1 1 d U
O12 O 0.3167(9) 0.1507(8) 0.8423(10) 0.066(14) Uani 1 1 d U
O13 O 0.2694(11) 0.1753(9) 0.8355(12) 0.089(17) Uani 1 1 d U
O14 O 0.2432(9) 0.1485(9) 0.8649(11) 0.081(16) Uani 1 1 d U
O15 O 0.2044(11) 0.1354(10) 0.8235(13) 0.094(18) Uani 1 1 d U
O16 O 0.1867(8) 0.1082(6) 0.8547(10) 0.062(13) Uani 1 1 d U
O17 O 0.1058(12) 0.0914(11) 0.8034(16) 0.12(2) Uani 1 1 d U
O18 O 0.1076(12) 0.0574(11) 0.8339(14) 0.12(2) Uani 1 1 d U
O19 O 0.0817(11) 0.0130(12) 0.8234(14) 0.11(2) Uani 1 1 d U
O20 O 0.1109(8) -0.0128(9) 0.8491(12) 0.082(15) Uani 1 1 d U
O21 O 0.1248(10) -0.0452(10) 0.8068(13) 0.102(19) Uani 1 1 d U
O22 O 0.1558(10) -0.0618(9) 0.8387(12) 0.089(17) Uani 1 1 d U
O23 O 0.1764(9) -0.1336(9) 0.7843(10) 0.081(16) Uani 1 1 d U
O24 O 0.2151(9) -0.1337(8) 0.8155(11) 0.079(16) Uani 1 1 d U
O25 O 0.0192(12) -0.0720(10) 0.6758(14) 0.11(2) Uani 1 1 d U
O26 O -0.0086(10) -0.0974(9) 0.6476(12) 0.093(17) Uani 1 1 d U
O27 O -0.0452(11) -0.1110(11) 0.6910(14) 0.11(2) Uani 1 1 d U
O28 O -0.0657(12) -0.1391(11) 0.6564(15) 0.12(2) Uani 1 1 d U
O29 O -0.1455(11) -0.1537(10) 0.7115(14) 0.11(2) Uani 1 1 d U
O30 O -0.1439(12) -0.1903(11) 0.6820(14) 0.12(2) Uani 1 1 d U
O31 O -0.1711(11) -0.2342(10) 0.6929(14) 0.11(2) Uani 1 1 d U
O32 O -0.1440(10) -0.2583(10) 0.6594(12) 0.102(19) Uani 1 1 d U
O33 O -0.1271(9) -0.2911(9) 0.6971(11) 0.086(16) Uani 1 1 d U
O34 O -0.0981(9) -0.3088(8) 0.6622(11) 0.078(15) Uani 1 1 d U
O35 O -0.0775(11) -0.3807(10) 0.7076(13) 0.11(2) Uani 1 1 d U
O36 O -0.0414(10) -0.3803(9) 0.6763(11) 0.090(17) Uani 1 1 d U
O37 O 0.0084(12) -0.4032(11) 0.6860(14) 0.12(2) Uani 1 1 d U
O38 O 0.0348 -0.3707 0.6450 0.143 Uani 1 1 d DU
O39 O 0.0722(11) -0.3633(10) 0.6905(13) 0.104(19) Uani 1 1 d U
O40 O 0.0893(9) -0.3371(9) 0.6508(11) 0.083(15) Uani 1 1 d U
O41 O 0.1748(12) -0.3195(11) 0.6930(14) 0.12(2) Uani 1 1 d U
O42 O 0.1709(9) -0.2872(9) 0.6582(12) 0.093(17) Uani 1 1 d U
O43 O 0.1973(8) -0.2444(8) 0.6632(11) 0.078(15) Uani 1 1 d U
O44 O 0.1675(9) -0.2231(10) 0.6328(12) 0.092(17) Uani 1 1 d U
O45 O 0.1542(9) -0.1853(9) 0.6756(11) 0.084(16) Uani 1 1 d U
O46 O 0.1227(9) -0.1693(9) 0.6420(11) 0.091(17) Uani 1 1 d U
O47 O 0.1054(10) -0.0964(10) 0.6946(14) 0.11(2) Uani 1 1 d U
O48 O 0.0682(11) -0.0979(10) 0.6616(14) 0.11(2) Uani 1 1 d U
O49 O 0.2467(9) -0.1066(9) 0.7950(11) 0.088(17) Uani 1 1 d U
O50 O 0.2823(10) -0.0922(10) 0.8004(14) 0.104(19) Uani 1 1 d U
O51 O 0.3023(11) -0.0623(9) 0.8373(13) 0.103(19) Uani 1 1 d U
O52 O 0.3244(9) -0.0336(8) 0.8308(11) 0.073(15) Uani 1 1 d U
O53 O 0.3103(11) -0.0882(10) 0.8904(13) 0.104(19) Uani 1 1 d U
O54 O 0.3341(10) -0.0591(9) 0.8954(11) 0.085(16) Uani 1 1 d U
O55 O 0.3783(13) -0.0516(12) 0.7535(17) 0.14(3) Uani 1 1 d U
O56 O 0.3710(12) -0.0531(11) 0.8025(14) 0.12(2) Uani 1 1 d U
O57 O 0.3740(10) -0.0271(9) 0.8660(12) 0.095(17) Uani 1 1 d U
O58 O 0.3799(8) 0.0067(6) 0.8732(10) 0.062(13) Uani 1 1 d U
O59 O 0.4402(14) -0.0357(12) 0.7501(16) 0.14(3) Uani 1 1 d U
O60 O 0.4128(17) -0.0113(15) 0.739(2) 0.18(3) Uani 1 1 d U
O61 O 0.3932(10) -0.0057(9) 0.8041(12) 0.093(17) Uani 1 1 d U
O62 O 0.3776(11) 0.0262(10) 0.8118(12) 0.101(19) Uani 1 1 d U
O63 O 0.3424(10) 0.0425(10) 0.8496(13) 0.104(19) Uani 1 1 d U
O64 O 0.3113(10) 0.0625(8) 0.8420(12) 0.086(16) Uani 1 1 d U
O65 O 0.3662(10) 0.0462(10) 0.9041(12) 0.097(18) Uani 1 1 d U
O66 O 0.3350(10) 0.0672(9) 0.9082(12) 0.093(17) Uani 1 1 d U
O67 O 0.3004(11) 0.1059(10) 0.8780(13) 0.11(2) Uani 1 1 d U
O68 O 0.2639(11) 0.1127(10) 0.8828(12) 0.100(18) Uani 1 1 d U
O69 O 0.3329(9) 0.1014(9) 0.8167(10) 0.078(15) Uani 1 1 d U
O70 O 0.3377(10) 0.1089(9) 0.7676(11) 0.092(17) Uani 1 1 d U
O71 O 0.3159(12) 0.1640(12) 0.7657(15) 0.13(2) Uani 1 1 d U
O72 O 0.2942(13) 0.1380(12) 0.7497(15) 0.13(2) Uani 1 1 d U
O73 O 0.2824(9) 0.1256(8) 0.8159(11) 0.079(16) Uani 1 1 d U
O74 O 0.2480(11) 0.1115(11) 0.8204(13) 0.11(2) Uani 1 1 d U
O75 O 0.2197(9) 0.0987(9) 0.9091(11) 0.083(16) Uani 1 1 d U
O76 O 0.1958(10) 0.0709(10) 0.9094(12) 0.098(18) Uani 1 1 d U
O77 O 0.2070(9) 0.0509(9) 0.8416(12) 0.087(17) Uani 1 1 d U
O78 O 0.2278 0.0790 0.8524 0.058 Uani 1 1 d U
O79 O 0.1626(10) 0.0724(9) 0.8146(11) 0.089(17) Uani 1 1 d U
O80 O 0.1544(13) 0.0784(12) 0.7662(15) 0.14(2) Uani 1 1 d U
O81 O 0.1557(11) 0.0406(9) 0.8724(13) 0.102(19) Uani 1 1 d U
O82 O 0.1498(9) 0.0081(7) 0.8714(11) 0.075(15) Uani 1 1 d U
O83 O 0.1236(14) 0.0394(12) 0.7404(16) 0.14(3) Uani 1 1 d U
O84 O 0.0938(11) 0.0578(10) 0.7596(14) 0.11(2) Uani 1 1 d U
O85 O 0.1368(11) 0.0250(10) 0.8081(13) 0.106(19) Uani 1 1 d U
O86 O 0.1512(10) -0.0078(9) 0.8079(12) 0.096(18) Uani 1 1 d U
O87 O 0.1857(9) -0.0247(9) 0.8429(11) 0.087(16) Uani 1 1 d U
O88 O 0.2174(11) -0.0461(10) 0.8307(13) 0.105(19) Uani 1 1 d U
O89 O 0.1637(10) -0.0350(9) 0.8953(11) 0.085(16) Uani 1 1 d U
O90 O 0.1934(11) -0.0577(10) 0.8969(12) 0.101(19) Uani 1 1 d U
O91 O 0.1954(11) -0.0848(10) 0.7991(14) 0.11(2) Uani 1 1 d U
O92 O 0.1928(11) -0.0876(10) 0.7506(13) 0.11(2) Uani 1 1 d U
O93 O 0.2296(11) -0.0901(10) 0.8575(13) 0.11(2) Uani 1 1 d U
O94 O 0.2674(9) -0.0992(8) 0.8590(11) 0.081(15) Uani 1 1 d U
O95 O 0.2407(14) -0.1188(12) 0.7292(17) 0.14(3) Uani 1 1 d U
O96 O 0.2108(12) -0.1421(10) 0.7370(14) 0.11(2) Uani 1 1 d U
O97 O 0.0484(10) -0.1408(9) 0.6254(12) 0.089(17) Uani 1 1 d U
O98 O 0.0119(10) -0.1333(10) 0.6254(13) 0.106(19) Uani 1 1 d U
O99 O 0.0338(9) -0.1231(9) 0.6897(11) 0.082(16) Uani 1 1 d U
O100 O -0.0037(12) -0.1369(10) 0.6890(14) 0.12(2) Uani 1 1 d U
O101 O -0.0239(9) -0.1679(9) 0.6551(12) 0.090(17) Uani 1 1 d U
O102 O -0.0461(9) -0.1947(9) 0.6655(12) 0.085(16) Uani 1 1 d U
O103 O -0.0600(10) -0.1739(9) 0.6008(12) 0.095(18) Uani 1 1 d U
O104 O -0.0356(10) -0.1452(9) 0.6026(13) 0.096(18) Uani 1 1 d U
O105 O -0.0938(11) -0.1707(11) 0.7469(14) 0.12(2) Uani 1 1 d U
O106 O -0.0899(10) -0.1753(9) 0.6981(12) 0.095(18) Uani 1 1 d U
O107 O -0.1234(15) -0.2095(13) 0.7680(17) 0.16(3) Uani 1 1 d U
O108 O -0.1527(12) -0.1896(11) 0.7596(14) 0.12(2) Uani 1 1 d U
O109 O -0.0970(9) -0.2030(9) 0.6389(12) 0.094(17) Uani 1 1 d U
O110 O -0.1051(9) -0.2373(8) 0.6352(11) 0.083(16) Uani 1 1 d U
O111 O -0.1000(10) -0.2531(9) 0.6981(12) 0.097(18) Uani 1 1 d U
O112 O -0.1161(10) -0.2205(8) 0.7018(11) 0.087(17) Uani 1 1 d U
O113 O -0.0683(9) -0.2702(9) 0.6592(12) 0.085(16) Uani 1 1 d U
O114 O -0.0365(10) -0.2918(9) 0.6660(13) 0.093(17) Uani 1 1 d U
O115 O -0.0959(11) -0.2775(9) 0.6072(12) 0.099(18) Uani 1 1 d U
O116 O -0.0630(10) -0.3003(9) 0.6018(11) 0.093(17) Uani 1 1 d U
O117 O -0.0267(9) -0.3378(9) 0.6328(11) 0.082(15) Uani 1 1 d U
O118 O 0.0106(12) -0.3418(10) 0.6301(13) 0.11(2) Uani 1 1 d U
O119 O -0.0578(10) -0.3307(9) 0.6978(11) 0.092(17) Uani 1 1 d U
O120 O -0.0597(12) -0.3373(10) 0.7473(13) 0.12(2) Uani 1 1 d U
O121 O -0.0111(13) -0.3671(12) 0.7601(17) 0.14(3) Uani 1 1 d U
O122 O -0.0402(10) -0.3914(10) 0.7531(13) 0.101(19) Uani 1 1 d U
O123 O 0.0721(10) -0.2816(9) 0.6612(13) 0.099(18) Uani 1 1 d U
O124 O 0.0473(9) -0.3088(7) 0.6530(12) 0.078(15) Uani 1 1 d U
O125 O 0.0776(10) -0.3030(10) 0.5948(13) 0.101(19) Uani 1 1 d U
O126 O 0.0536(10) -0.3303(9) 0.5992(12) 0.093(17) Uani 1 1 d U
O127 O 0.1280(12) -0.3023(11) 0.7338(16) 0.13(2) Uani 1 1 d U
O128 O 0.1182(12) -0.3011(11) 0.6875(14) 0.12(2) Uani 1 1 d U
O129 O 0.1204(10) -0.2731(9) 0.6240(13) 0.099(19) Uani 1 1 d U
O130 O 0.1273(10) -0.2379(10) 0.6165(13) 0.101(19) Uani 1 1 d U
O131 O 0.1614(13) -0.2633(12) 0.7462(15) 0.13(2) Uani 1 1 d U
O132 O 0.1902(13) -0.2827(12) 0.7317(16) 0.14(2) Uani 1 1 d U
O133 O 0.0907(10) -0.2056(10) 0.6448(13) 0.106(19) Uani 1 1 d U
O134 O 0.0612(12) -0.1852(11) 0.6543(16) 0.13(2) Uani 1 1 d U
O135 O 0.1120(11) -0.1991(10) 0.5899(13) 0.11(2) Uani 1 1 d U
O136 O 0.0809(10) -0.1785(9) 0.5895(12) 0.096(18) Uani 1 1 d U
O137 O 0.0914(11) -0.1384(9) 0.7300(13) 0.103(19) Uani 1 1 d U
O138 O 0.0850(10) -0.1464(10) 0.6853(12) 0.099(18) Uani 1 1 d U
O139 O 0.1266(11) -0.2236(10) 0.6787(12) 0.104(19) Uani 1 1 d U
O140 O 0.1417(10) -0.2556(9) 0.6824(11) 0.089(17) Uani 1 1 d U
O141 O 0.0676(11) -0.0845(10) 0.7381(13) 0.11(2) Uani 1 1 d U
O142 O 0.0458(14) -0.1114(12) 0.7548(17) 0.14(3) Uani 1 1 d U
O143 O 0.0293(10) -0.3401(10) 0.6907(14) 0.11(2) Uani 1 1 d U
O144 O -0.0056(10) -0.3525(9) 0.6971(11) 0.091(17) Uani 1 1 d U
C1 C 0.2454(17) -0.1677(15) 0.782(2) 0.11(3) Uani 1 1 d U
H1A H 0.2528 -0.1712 0.7634 0.171 Uiso 1 1 calc R
H1B H 0.2321 -0.1586 0.7783 0.171 Uiso 1 1 calc R
H1C H 0.2403 -0.1804 0.7918 0.171 Uiso 1 1 calc R
C2 C 0.2833(17) -0.1616(15) 0.806(2) 0.09(3) Uani 1 1 d DU
C3 C 0.2960(19) -0.180(2) 0.794(3) 0.14(4) Uani 1 1 d DU
H3A H 0.2877 -0.1887 0.7815 0.172 Uiso 1 1 calc R
C4 C 0.320(2) -0.186(2) 0.800(3) 0.15(5) Uani 1 1 d DU
H4A H 0.3262 -0.1983 0.7919 0.185 Uiso 1 1 calc R
C5 C 0.335(2) -0.1736(19) 0.819(3) 0.15(4) Uani 1 1 d U
H5A H 0.3514 -0.1761 0.8218 0.175 Uiso 1 1 calc R
C6 C 0.3216(12) -0.1561(11) 0.8339(16) 0.055(19) Uani 1 1 d U
C7 C 0.2990(16) -0.1488(15) 0.824(2) 0.10(3) Uani 1 1 d DU
C8 C 0.3352(17) -0.1466(16) 0.855(2) 0.10(3) Uani 1 1 d U
H8A H 0.3483 -0.1539 0.8618 0.116 Uiso 1 1 calc R
C9 C 0.3473(14) -0.1214(13) 0.8933(16) 0.07(2) Uani 1 1 d U
H9A H 0.3621 -0.1289 0.8923 0.090 Uiso 1 1 calc R
H9B H 0.3505 -0.1063 0.8932 0.090 Uiso 1 1 calc R
C10 C 0.3341(16) -0.1275(15) 0.921(2) 0.10(3) Uani 1 1 d U
H10A H 0.3328 -0.1428 0.9224 0.119 Uiso 1 1 calc R
H10B H 0.3183 -0.1216 0.9205 0.119 Uiso 1 1 calc R
C11 C 0.3473(18) -0.1189(16) 0.949(2) 0.11(3) Uani 1 1 d U
H11A H 0.3640 -0.1219 0.9470 0.134 Uiso 1 1 calc R
H11B H 0.3454 -0.1036 0.9501 0.134 Uiso 1 1 calc R
C12 C 0.3383(16) -0.1288(14) 0.9775(19) 0.10(3) Uani 1 1 d U
H12B H 0.3400 -0.1440 0.9761 0.144 Uiso 1 1 calc R
H12C H 0.3216 -0.1257 0.9793 0.144 Uiso 1 1 calc R
C13 C 0.3165(16) -0.1252(15) 0.768(2) 0.11(3) Uani 1 1 d U
H13A H 0.3248 -0.1203 0.7504 0.159 Uiso 1 1 calc R
H13B H 0.3002 -0.1216 0.7660 0.159 Uiso 1 1 calc R
H13C H 0.3181 -0.1403 0.7693 0.159 Uiso 1 1 calc R
C14 C 0.3517(18) -0.1163(17) 0.799(2) 0.10(3) Uani 1 1 d U
C15 C 0.364(2) -0.130(2) 0.783(3) 0.15(4) Uani 1 1 d U
H15A H 0.3571 -0.1389 0.7691 0.179 Uiso 1 1 calc R
C16 C 0.3881(19) -0.1309(18) 0.789(2) 0.11(3) Uani 1 1 d U
H16A H 0.3974 -0.1410 0.7796 0.138 Uiso 1 1 calc R
C17 C 0.3979(17) -0.1178(14) 0.808(2) 0.09(3) Uani 1 1 d U
H17A H 0.4142 -0.1178 0.8100 0.113 Uiso 1 1 calc R
C18 C 0.3848(17) -0.1034(15) 0.827(2) 0.09(3) Uani 1 1 d U
C19 C 0.3595(17) -0.1031(15) 0.820(2) 0.09(3) Uani 1 1 d U
C20 C 0.393(2) -0.0915(19) 0.848(3) 0.13(4) Uani 1 1 d U
H20A H 0.4090 -0.0951 0.8523 0.156 Uiso 1 1 calc R
C21 C 0.3969(14) -0.0669(14) 0.8917(18) 0.08(3) Uani 1 1 d U
H21A H 0.4136 -0.0695 0.8897 0.125 Uiso 1 1 calc R
H21B H 0.3947 -0.0516 0.8927 0.125 Uiso 1 1 calc R
C22 C 0.4307(19) -0.0857(17) 0.766(2) 0.13(4) Uani 1 1 d U
H22A H 0.4390 -0.0983 0.7716 0.195 Uiso 1 1 calc R
H22B H 0.4401 -0.0778 0.7519 0.195 Uiso 1 1 calc R
H22C H 0.4160 -0.0895 0.7566 0.195 Uiso 1 1 calc R
C23 C 0.4412(18) -0.0710(18) 0.818(2) 0.11(3) Uani 1 1 d U
C24 C 0.4559(18) -0.0890(18) 0.824(2) 0.12(3) Uani 1 1 d U
H24A H 0.4570 -0.1008 0.8117 0.139 Uiso 1 1 calc R
C25 C 0.4675(17) -0.0868(17) 0.849(2) 0.11(3) Uani 1 1 d U
H25A H 0.4782 -0.0971 0.8553 0.131 Uiso 1 1 calc R
C26 C 0.464(2) -0.070(2) 0.866(3) 0.13(4) Uani 1 1 d U
H26A H 0.4724 -0.0701 0.8841 0.154 Uiso 1 1 calc R
C27 C 0.450(2) -0.053(2) 0.862(3) 0.13(4) Uani 1 1 d U
C28 C 0.4379(14) -0.0527(13) 0.8352(18) 0.07(2) Uani 1 1 d U
C29 C 0.4501(16) -0.0362(15) 0.884(2) 0.09(3) Uani 1 1 d U
H29A H 0.4602 -0.0380 0.9001 0.105 Uiso 1 1 calc R
C30 C 0.4412(19) -0.0069(18) 0.909(2) 0.13(4) Uani 1 1 d DU
H30A H 0.4448 0.0074 0.9026 0.150 Uiso 1 1 calc R
H30B H 0.4545 -0.0119 0.9210 0.150 Uiso 1 1 calc R
C31 C 0.419(2) -0.006(3) 0.929(3) 0.24(8) Uani 1 1 d DU
H31Q H 0.4161 -0.0208 0.9363 0.287 Uiso 1 1 calc R
H31A H 0.4058 -0.0024 0.9168 0.287 Uiso 1 1 calc R
C32 C 0.419(3) 0.008(2) 0.957(2) 0.19(6) Uani 1 1 d DU
H32A H 0.4305 0.0196 0.9545 0.231 Uiso 1 1 calc R
H32B H 0.4035 0.0150 0.9593 0.231 Uiso 1 1 calc R
C33 C 0.4248(18) -0.0046(16) 0.9852(19) 0.12(4) Uani 1 1 d DU
H33B H 0.4138 -0.0164 0.9857 0.181 Uiso 1 1 calc R
H33C H 0.4403 -0.0106 0.9821 0.181 Uiso 1 1 calc R
C34 C 0.4655(16) -0.0087(14) 0.805(2) 0.10(3) Uani 1 1 d U
H34A H 0.4709 -0.0024 0.7865 0.153 Uiso 1 1 calc R
H34B H 0.4585 -0.0222 0.8009 0.153 Uiso 1 1 calc R
H34C H 0.4787 -0.0105 0.8182 0.153 Uiso 1 1 calc R
C35 C 0.4572(16) 0.0238(16) 0.8266(19) 0.08(3) Uani 1 1 d U
C36 C 0.4779(16) 0.0331(15) 0.8222(19) 0.10(3) Uani 1 1 d DU
H36A H 0.4888 0.0256 0.8107 0.116 Uiso 1 1 calc R
C37 C 0.4851(19) 0.0533(15) 0.833(2) 0.12(3) Uani 1 1 d DU
H37A H 0.4995 0.0589 0.8269 0.143 Uiso 1 1 calc R
C38 C 0.4717(13) 0.0646(12) 0.8525(17) 0.07(2) Uani 1 1 d U
H38A H 0.4770 0.0770 0.8615 0.083 Uiso 1 1 calc R
C39 C 0.4491(16) 0.0560(16) 0.858(2) 0.10(3) Uani 1 1 d U
C40 C 0.4426(17) 0.0363(16) 0.849(2) 0.10(3) Uani 1 1 d U
C41 C 0.4333(16) 0.0665(14) 0.8784(18) 0.08(2) Uani 1 1 d U
H41A H 0.4405 0.0776 0.8886 0.096 Uiso 1 1 calc R
C42 C 0.4054(15) 0.0780(14) 0.9108(18) 0.09(3) Uani 1 1 d U
H42A H 0.3890 0.0820 0.9086 0.104 Uiso 1 1 calc R
H42B H 0.4148 0.0908 0.9105 0.104 Uiso 1 1 calc R
C43 C 0.409(2) 0.0666(19) 0.940(2) 0.14(4) Uani 1 1 d U
H43A H 0.4254 0.0636 0.9429 0.166 Uiso 1 1 calc R
H43B H 0.4006 0.0532 0.9396 0.166 Uiso 1 1 calc R
C44 C 0.3999(18) 0.0794(15) 0.9686(18) 0.11(3) Uani 1 1 d DU
H44A H 0.4074 0.0932 0.9691 0.131 Uiso 1 1 calc R
H44B H 0.3830 0.0815 0.9672 0.131 Uiso 1 1 calc R
C45 C 0.4056(17) 0.0674(14) 0.9974(16) 0.12(3) Uani 1 1 d DU
H45A H 0.4225 0.0668 1.0005 0.146 Uiso 1 1 calc R
H45B H 0.3996 0.0530 0.9963 0.146 Uiso 1 1 calc R
C46 C 0.3934(16) 0.0798(13) 1.0231(16) 0.09(3) Uani 1 1 d DU
H46A H 0.3764 0.0796 1.0210 0.109 Uiso 1 1 calc R
H46B H 0.3988 0.0944 1.0238 0.109 Uiso 1 1 calc R
C47 C 0.4017(14) 0.0668(13) 1.0528(17) 0.08(2) Uani 1 1 d U
H47A H 0.3979 0.0519 1.0504 0.099 Uiso 1 1 calc R
H47B H 0.4186 0.0680 1.0551 0.099 Uiso 1 1 calc R
C48 C 0.3893(18) 0.0757(17) 1.081(2) 0.11(3) Uani 1 1 d U
H48B H 0.3917 0.0909 1.0815 0.171 Uiso 1 1 calc R
H48C H 0.3725 0.0733 1.0789 0.171 Uiso 1 1 calc R
C49 C 0.4191(19) 0.0572(18) 0.792(2) 0.14(4) Uani 1 1 d U
H49A H 0.4175 0.0665 0.7747 0.207 Uiso 1 1 calc R
H49B H 0.4147 0.0430 0.7858 0.207 Uiso 1 1 calc R
H49C H 0.4351 0.0573 0.7984 0.207 Uiso 1 1 calc R
C50 C 0.4046(14) 0.0847(15) 0.8208(17) 0.08(2) Uani 1 1 d DU
C51 C 0.4206(18) 0.1012(18) 0.808(2) 0.11(3) Uani 1 1 d U
H51A H 0.4315 0.0966 0.7940 0.138 Uiso 1 1 calc R
C52 C 0.4210(14) 0.1221(14) 0.8148(18) 0.08(2) Uani 1 1 d U
H52A H 0.4313 0.1319 0.8063 0.092 Uiso 1 1 calc R
C53 C 0.4036(15) 0.1273(15) 0.8365(19) 0.09(3) Uani 1 1 d U
H53A H 0.4028 0.1415 0.8417 0.112 Uiso 1 1 calc R
C54 C 0.3880(12) 0.1146(12) 0.8508(16) 0.07(2) Uani 1 1 d DU
C55 C 0.3861(14) 0.0931(12) 0.8399(18) 0.09(3) Uani 1 1 d DU
C56 C 0.3725(13) 0.1243(13) 0.8732(16) 0.08(2) Uani 1 1 d DU
H56A H 0.3757 0.1380 0.8797 0.093 Uiso 1 1 calc R
C57 C 0.3443(14) 0.1260(12) 0.9082(15) 0.07(2) Uani 1 1 d DU
H57A H 0.3273 0.1259 0.9066 0.087 Uiso 1 1 calc R
H57B H 0.3496 0.1406 0.9072 0.087 Uiso 1 1 calc R
C58 C 0.3518(18) 0.1163(16) 0.9383(17) 0.12(3) Uani 1 1 d DU
H58A H 0.3688 0.1164 0.9398 0.146 Uiso 1 1 calc R
H58B H 0.3466 0.1016 0.9392 0.146 Uiso 1 1 calc R
C59 C 0.3408(15) 0.1291(14) 0.9656(18) 0.09(3) Uani 1 1 d U
H59A H 0.3443 0.1440 0.9635 0.105 Uiso 1 1 calc R
H59B H 0.3238 0.1274 0.9657 0.105 Uiso 1 1 calc R
C60 C 0.3508(19) 0.1210(18) 0.995(2) 0.13(4) Uani 1 1 d U
H60B H 0.3672 0.1252 0.9959 0.195 Uiso 1 1 calc R
H60C H 0.3504 0.1056 0.9945 0.195 Uiso 1 1 calc R
C61 C 0.3711(17) 0.1562(16) 0.784(2) 0.12(3) Uani 1 1 d U
H61A H 0.3852 0.1631 0.7906 0.177 Uiso 1 1 calc R
H61B H 0.3633 0.1652 0.7694 0.177 Uiso 1 1 calc R
H61C H 0.3751 0.1430 0.7744 0.177 Uiso 1 1 calc R
C62 C 0.3547(12) 0.1670(11) 0.8314(16) 0.058(19) Uani 1 1 d DU
C63 C 0.3744(13) 0.1796(12) 0.8394(17) 0.09(3) Uani 1 1 d DU
H63A H 0.3883 0.1809 0.8285 0.112 Uiso 1 1 calc R
C64 C 0.3696(17) 0.1899(14) 0.8669(18) 0.10(3) Uani 1 1 d DU
H64A H 0.3818 0.1982 0.8744 0.115 Uiso 1 1 calc R
C65 C 0.3511(17) 0.1896(15) 0.883(2) 0.10(3) Uani 1 1 d U
H65A H 0.3505 0.1982 0.8999 0.117 Uiso 1 1 calc R
C66 C 0.3309(16) 0.1763(15) 0.8758(19) 0.10(3) Uani 1 1 d DU
C67 C 0.3338(18) 0.1632(15) 0.849(2) 0.09(3) Uani 1 1 d U
C68 C 0.3113(16) 0.1769(17) 0.897(2) 0.11(3) Uani 1 1 d DU
H68A H 0.3112 0.1877 0.9112 0.133 Uiso 1 1 calc R
C69 C 0.2775(16) 0.1682(12) 0.9235(18) 0.09(3) Uani 1 1 d DU
H69A H 0.2614 0.1693 0.9165 0.108 Uiso 1 1 calc R
H69B H 0.2819 0.1813 0.9334 0.108 Uiso 1 1 calc R
C70 C 0.2804(19) 0.1490(16) 0.945(2) 0.13(4) Uani 1 1 d DU
H70B H 0.2964 0.1481 0.9523 0.198 Uiso 1 1 calc R
H70C H 0.2766 0.1358 0.9346 0.198 Uiso 1 1 calc R
C71 C 0.285(3) 0.190(2) 0.823(3) 0.19(6) Uani 1 1 d U
H71A H 0.2807 0.2041 0.8301 0.291 Uiso 1 1 calc R
H71B H 0.2831 0.1898 0.8015 0.291 Uiso 1 1 calc R
H71C H 0.3005 0.1868 0.8284 0.291 Uiso 1 1 calc R
C72 C 0.248(2) 0.1820(19) 0.840(3) 0.13(4) Uani 1 1 d DU
C73 C 0.239(3) 0.204(2) 0.837(4) 0.22(7) Uani 1 1 d DU
H73A H 0.2486 0.2136 0.8273 0.265 Uiso 1 1 calc R
C74 C 0.216(2) 0.210(2) 0.847(3) 0.15(4) Uani 1 1 d U
H74A H 0.2098 0.2238 0.8443 0.178 Uiso 1 1 calc R
C75 C 0.2034(16) 0.1952(12) 0.862(2) 0.10(3) Uani 1 1 d DU
H75A H 0.1882 0.1987 0.8686 0.115 Uiso 1 1 calc R
C76 C 0.2118(13) 0.1739(11) 0.8696(16) 0.07(2) Uani 1 1 d DU
C77 C 0.232(2) 0.1687(18) 0.858(2) 0.12(3) Uani 1 1 d U
C78 C 0.1976(14) 0.1602(13) 0.8882(17) 0.08(3) Uani 1 1 d DU
C79 C 0.1832(13) 0.1339(13) 0.9163(16) 0.07(2) Uani 1 1 d U
H79A H 0.1807 0.1188 0.9129 0.087 Uiso 1 1 calc R
H79B H 0.1682 0.1411 0.9147 0.087 Uiso 1 1 calc R
C80 C 0.1938(16) 0.1375(15) 0.9474(18) 0.10(3) Uani 1 1 d DU
H80A H 0.1924 0.1524 0.9527 0.118 Uiso 1 1 calc R
H80B H 0.2105 0.1340 0.9469 0.118 Uiso 1 1 calc R
C81 C 0.1815(16) 0.1238(15) 0.9716(19) 0.11(3) Uani 1 1 d DU
H81A H 0.1647 0.1267 0.9712 0.136 Uiso 1 1 calc R
H81B H 0.1836 0.1089 0.9668 0.136 Uiso 1 1 calc R
C82 C 0.191(2) 0.1279(18) 1.003(2) 0.13(4) Uani 1 1 d U
H82A H 0.2075 0.1246 1.0027 0.162 Uiso 1 1 calc R
H82B H 0.1893 0.1430 1.0067 0.162 Uiso 1 1 calc R
C83 C 0.1796(16) 0.1161(15) 1.0281(19) 0.10(3) Uani 1 1 d U
H83B H 0.1810 0.1010 1.0241 0.148 Uiso 1 1 calc R
H83C H 0.1629 0.1195 1.0284 0.148 Uiso 1 1 calc R
C84 C 0.214(2) 0.1499(18) 0.802(2) 0.13(4) Uani 1 1 d U
H84A H 0.2011 0.1550 0.7897 0.201 Uiso 1 1 calc R
H84B H 0.2252 0.1428 0.7901 0.201 Uiso 1 1 calc R
H84C H 0.2208 0.1616 0.8124 0.201 Uiso 1 1 calc R
C85 C 0.1806(19) 0.1358(16) 0.825(2) 0.10(3) Uani 1 1 d U
C86 C 0.1663(17) 0.1519(15) 0.8113(19) 0.09(3) Uani 1 1 d U
H86A H 0.1729 0.1627 0.7999 0.110 Uiso 1 1 calc R
C87 C 0.1423(19) 0.1507(17) 0.816(2) 0.11(3) Uani 1 1 d U
H87A H 0.1325 0.1599 0.8055 0.132 Uiso 1 1 calc R
C88 C 0.1327(17) 0.1373(15) 0.835(2) 0.10(3) Uani 1 1 d U
H88A H 0.1167 0.1385 0.8384 0.121 Uiso 1 1 calc R
C89 C 0.1459(14) 0.1204(13) 0.8502(19) 0.07(2) Uani 1 1 d U
C90 C 0.1713(16) 0.1221(16) 0.844(2) 0.09(3) Uani 1 1 d U
C91 C 0.1366(16) 0.1059(16) 0.872(2) 0.09(3) Uani 1 1 d U
H91A H 0.1222 0.1099 0.8798 0.108 Uiso 1 1 calc R
C92 C 0.1311(19) 0.0797(18) 0.905(2) 0.13(4) Uani 1 1 d U
H92A H 0.1309 0.0645 0.9019 0.151 Uiso 1 1 calc R
H92B H 0.1150 0.0847 0.9035 0.151 Uiso 1 1 calc R
C93 C 0.1407(19) 0.0847(18) 0.935(2) 0.13(4) Uani 1 1 d U
H93A H 0.1571 0.0803 0.9366 0.151 Uiso 1 1 calc R
H93B H 0.1399 0.0998 0.9391 0.151 Uiso 1 1 calc R
C94 C 0.1269(16) 0.0734(16) 0.9582(19) 0.10(3) Uani 1 1 d U
H94A H 0.1279 0.0582 0.9547 0.122 Uiso 1 1 calc R
H94B H 0.1105 0.0776 0.9569 0.122 Uiso 1 1 calc R
C95 C 0.137(2) 0.0786(18) 0.990(2) 0.14(4) Uani 1 1 d U
H95B H 0.1535 0.0760 0.9909 0.203 Uiso 1 1 calc R
H95C H 0.1341 0.0935 0.9947 0.203 Uiso 1 1 calc R
C96 C 0.1003(17) 0.1052(16) 0.782(2) 0.11(3) Uani 1 1 d U
H96A H 0.0923 0.1171 0.7911 0.165 Uiso 1 1 calc R
H96B H 0.0902 0.0985 0.7679 0.165 Uiso 1 1 calc R
H96C H 0.1144 0.1100 0.7726 0.165 Uiso 1 1 calc R
C98 C 0.0747(19) 0.1074(18) 0.837(3) 0.13(4) Uani 1 1 d DU
H98A H 0.0757 0.1206 0.8277 0.160 Uiso 1 1 calc R
C99 C 0.0612(19) 0.1043(18) 0.861(3) 0.12(4) Uani 1 1 d U
H99A H 0.0521 0.1155 0.8684 0.148 Uiso 1 1 calc R
C100 C 0.0603(18) 0.0845(17) 0.877(2) 0.12(4) Uani 1 1 d DU
H10C H 0.0490 0.0823 0.8916 0.148 Uiso 1 1 calc R
C101 C 0.0770(19) 0.0678(15) 0.870(2) 0.13(4) Uani 1 1 d DU
C102 C 0.0912(14) 0.0700(13) 0.8431(18) 0.07(2) Uani 1 1 d U
C103 C 0.0878(19) 0.0889(17) 0.826(2) 0.12(3) Uani 1 1 d DU
C104 C 0.075(2) 0.0484(16) 0.887(2) 0.12(3) Uani 1 1 d DU
H10D H 0.0612 0.0472 0.8986 0.141 Uiso 1 1 calc R
C105 C 0.085(2) 0.018(2) 0.908(3) 0.17(5) Uani 1 1 d U
H10E H 0.0835 0.0035 0.8996 0.203 Uiso 1 1 calc R
H10F H 0.0705 0.0217 0.9171 0.203 Uiso 1 1 calc R
C106 C 0.105(2) 0.0171(18) 0.932(3) 0.14(4) Uani 1 1 d DU
H10J H 0.1196 0.0171 0.9219 0.173 Uiso 1 1 calc R
H10G H 0.1036 0.0305 0.9430 0.173 Uiso 1 1 calc R
C107 C 0.106(3) 0.000(2) 0.955(3) 0.20(6) Uani 1 1 d DU
H10H H 0.1217 -0.0055 0.9546 0.237 Uiso 1 1 calc R
H10I H 0.0951 -0.0108 0.9493 0.237 Uiso 1 1 calc R
C108 C 0.1004(19) 0.0074(17) 0.986(2) 0.12(4) Uani 1 1 d U
H10K H 0.0848 0.0137 0.9846 0.187 Uiso 1 1 calc R
H10L H 0.1112 0.0190 0.9900 0.187 Uiso 1 1 calc R
C109 C 0.063(3) 0.025(2) 0.813(3) 0.18(6) Uani 1 1 d U
H10M H 0.0491 0.0198 0.8220 0.274 Uiso 1 1 calc R
H10N H 0.0624 0.0230 0.7916 0.274 Uiso 1 1 calc R
H10O H 0.0659 0.0393 0.8178 0.274 Uiso 1 1 calc R
C110 C 0.0724(19) -0.0064(18) 0.828(2) 0.10(3) Uani 1 1 d U
C111 C 0.0529(17) -0.0160(16) 0.822(2) 0.09(3) Uani 1 1 d U
H11C H 0.0442 -0.0087 0.8073 0.112 Uiso 1 1 calc R
C112 C 0.0425(15) -0.0333(14) 0.8303(18) 0.08(2) Uani 1 1 d U
H11D H 0.0268 -0.0367 0.8265 0.096 Uiso 1 1 calc R
C113 C 0.0580(16) -0.0460(15) 0.846(2) 0.09(3) Uani 1 1 d U
H11E H 0.0525 -0.0590 0.8527 0.112 Uiso 1 1 calc R
C114 C 0.0807(17) -0.0409(16) 0.852(2) 0.10(3) Uani 1 1 d U
C115 C 0.0889(14) -0.0206(14) 0.8443(17) 0.07(2) Uani 1 1 d U
C116 C 0.0913(16) -0.0586(17) 0.869(2) 0.11(3) Uani 1 1 d U
H11F H 0.0840 -0.0715 0.8732 0.135 Uiso 1 1 calc R
C117 C 0.1232(17) -0.0685(15) 0.8966(17) 0.11(3) Uani 1 1 d DU
H11G H 0.1393 -0.0723 0.8915 0.127 Uiso 1 1 calc R
H11H H 0.1134 -0.0811 0.8949 0.127 Uiso 1 1 calc R
C118 C 0.1220(14) -0.0595(12) 0.9284(14) 0.08(2) Uani 1 1 d DU
H11I H 0.1308 -0.0463 0.9288 0.097 Uiso 1 1 calc R
H11J H 0.1057 -0.0561 0.9327 0.097 Uiso 1 1 calc R
C119 C 0.1313(19) -0.0737(15) 0.9536(19) 0.12(4) Uani 1 1 d DU
H11K H 0.1483 -0.0747 0.9522 0.147 Uiso 1 1 calc R
H11L H 0.1248 -0.0879 0.9513 0.147 Uiso 1 1 calc R
C120 C 0.1243(19) -0.0648(17) 0.985(2) 0.12(4) Uani 1 1 d U
H12E H 0.1293 -0.0501 0.9870 0.184 Uiso 1 1 calc R
H12F H 0.1074 -0.0653 0.9878 0.184 Uiso 1 1 calc R
C121 C 0.1090(18) -0.0337(16) 0.785(2) 0.13(4) Uani 1 1 d U
H12G H 0.1096 -0.0407 0.7659 0.191 Uiso 1 1 calc R
H12H H 0.1142 -0.0193 0.7829 0.191 Uiso 1 1 calc R
H12I H 0.0931 -0.0339 0.7924 0.191 Uiso 1 1 calc R
C122 C 0.1237(17) -0.0670(14) 0.807(2) 0.09(3) Uani 1 1 d U
C123 C 0.1093(16) -0.0795(17) 0.791(2) 0.09(3) Uani 1 1 d U
H12A H 0.1000 -0.0732 0.7762 0.113 Uiso 1 1 calc R
C124 C 0.1079(16) -0.0990(17) 0.794(2) 0.10(3) Uani 1 1 d U
H12J H 0.0965 -0.1068 0.7843 0.116 Uiso 1 1 calc R
C125 C 0.1233(16) -0.1091(16) 0.813(2) 0.10(3) Uani 1 1 d U
H12K H 0.1226 -0.1239 0.8147 0.116 Uiso 1 1 calc R
C126 C 0.1408(11) -0.0978(12) 0.8315(16) 0.060(19) Uani 1 1 d U
C127 C 0.1398(17) -0.0772(16) 0.826(2) 0.10(3) Uani 1 1 d U
C128 C 0.1576(14) -0.1093(13) 0.8507(16) 0.08(2) Uani 1 1 d U
H12L H 0.1538 -0.1233 0.8552 0.098 Uiso 1 1 calc R
C129 C 0.1852(16) -0.1165(16) 0.8864(19) 0.10(3) Uani 1 1 d U
H12M H 0.1790 -0.1308 0.8839 0.125 Uiso 1 1 calc R
H12N H 0.2022 -0.1174 0.8850 0.125 Uiso 1 1 calc R
C130 C 0.1786(17) -0.1085(15) 0.917(2) 0.10(3) Uani 1 1 d U
H13D H 0.1832 -0.0937 0.9182 0.125 Uiso 1 1 calc R
H13E H 0.1616 -0.1092 0.9188 0.125 Uiso 1 1 calc R
C131 C 0.1895(16) -0.1203(15) 0.9412(19) 0.10(3) Uani 1 1 d U
H13G H 0.2062 -0.1171 0.9415 0.154 Uiso 1 1 calc R
H13H H 0.1879 -0.1354 0.9371 0.154 Uiso 1 1 calc R
C132 C 0.1584(16) -0.1389(16) 0.760(2) 0.11(3) Uani 1 1 d U
H13I H 0.1517 -0.1527 0.7638 0.170 Uiso 1 1 calc R
H13J H 0.1660 -0.1390 0.7408 0.170 Uiso 1 1 calc R
H13K H 0.1461 -0.1285 0.7600 0.170 Uiso 1 1 calc R
C133 C 0.1785(19) -0.1506(16) 0.806(2) 0.11(3) Uani 1 1 d U
C134 C 0.1585(16) -0.1613(13) 0.8120(19) 0.08(3) Uani 1 1 d U
H13L H 0.1442 -0.1586 0.8027 0.101 Uiso 1 1 calc R
C135 C 0.1615(18) -0.1778(17) 0.835(2) 0.12(3) Uani 1 1 d U
H13M H 0.1509 -0.1890 0.8361 0.141 Uiso 1 1 calc R
C136 C 0.182(2) -0.176(2) 0.857(3) 0.15(4) Uani 1 1 d U
H13N H 0.1825 -0.1839 0.8747 0.175 Uiso 1 1 calc R
C137 C 0.1989(17) -0.1638(15) 0.848(2) 0.11(3) Uani 1 1 d DU
C138 C 0.1980(16) -0.1487(15) 0.822(2) 0.10(3) Uani 1 1 d U
C139 C 0.2192(16) -0.1638(17) 0.868(2) 0.13(4) Uani 1 1 d DU
H13O H 0.2183 -0.1738 0.8836 0.156 Uiso 1 1 calc R
C140 C 0.2548(18) -0.1588(15) 0.896(2) 0.12(3) Uani 1 1 d DU
H14A H 0.2711 -0.1623 0.8915 0.139 Uiso 1 1 calc R
H14B H 0.2469 -0.1712 0.9039 0.139 Uiso 1 1 calc R
C141 C 0.253(2) -0.1394(16) 0.918(2) 0.14(4) Uani 1 1 d DU
H14C H 0.2582 -0.1267 0.9071 0.168 Uiso 1 1 calc R
H14D H 0.2365 -0.1373 0.9228 0.168 Uiso 1 1 calc R
C142 C 0.268(2) -0.142(3) 0.947(2) 0.23(7) Uani 1 1 d DU
H14J H 0.2805 -0.1517 0.9421 0.271 Uiso 1 1 calc R
H14E H 0.2747 -0.1284 0.9511 0.271 Uiso 1 1 calc R
C143 C 0.2570(19) -0.1496(18) 0.974(2) 0.13(4) Uani 1 1 d DU
H14F H 0.2518 -0.1641 0.9715 0.157 Uiso 1 1 calc R
H14G H 0.2433 -0.1409 0.9788 0.157 Uiso 1 1 calc R
C144 C 0.2744(17) -0.1482(15) 0.999(2) 0.10(3) Uani 1 1 d DU
H14H H 0.2807 -0.1340 1.0003 0.125 Uiso 1 1 calc R
H14I H 0.2873 -0.1580 0.9952 0.125 Uiso 1 1 calc R
C145 C 0.261(3) -0.154(3) 1.027(3) 0.21(7) Uani 1 1 d DU
H14K H 0.2562 -0.1693 1.0265 0.320 Uiso 1 1 calc R
H14L H 0.2464 -0.1458 1.0288 0.320 Uiso 1 1 calc R
C146 C 0.071(2) -0.1112(18) 0.486(2) 0.13(4) Uani 1 1 d U
H14M H 0.0544 -0.1157 0.4868 0.196 Uiso 1 1 calc R
H14N H 0.0715 -0.0960 0.4889 0.196 Uiso 1 1 calc R
C147 C 0.1249(15) -0.0901(14) 0.7159(18) 0.10(3) Uani 1 1 d U
H14O H 0.1398 -0.0921 0.7063 0.145 Uiso 1 1 calc R
H14P H 0.1241 -0.0988 0.7335 0.145 Uiso 1 1 calc R
H14Q H 0.1230 -0.0754 0.7213 0.145 Uiso 1 1 calc R
C148 C 0.1056(18) -0.0818(16) 0.672(2) 0.11(3) Uani 1 1 d U
C149 C 0.1222(17) -0.0685(15) 0.663(2) 0.10(3) Uani 1 1 d U
H14R H 0.1369 -0.0689 0.6727 0.117 Uiso 1 1 calc R
C150 C 0.118(3) -0.053(2) 0.639(3) 0.18(6) Uani 1 1 d U
H15B H 0.1279 -0.0416 0.6347 0.221 Uiso 1 1 calc R
C151 C 0.099(2) -0.0566(19) 0.625(3) 0.13(4) Uani 1 1 d U
H15C H 0.0970 -0.0477 0.6083 0.158 Uiso 1 1 calc R
C152 C 0.080(2) -0.0707(17) 0.628(2) 0.12(3) Uani 1 1 d U
C153 C 0.0834(18) -0.0839(16) 0.655(2) 0.11(3) Uani 1 1 d U
C154 C 0.059(2) -0.0660(19) 0.612(3) 0.14(4) Uani 1 1 d U
H15D H 0.0569 -0.0532 0.6023 0.166 Uiso 1 1 calc R
C155 C 0.023(3) -0.074(2) 0.587(3) 0.21(7) Uani 1 1 d DU
H15E H 0.0078 -0.0719 0.5956 0.251 Uiso 1 1 calc R
H15F H 0.0282 -0.0602 0.5785 0.251 Uiso 1 1 calc R
C156 C 0.023(3) -0.091(3) 0.562(3) 0.22(7) Uani 1 1 d DU
H15G H 0.0264 -0.1043 0.5716 0.264 Uiso 1 1 calc R
H15H H 0.0353 -0.0878 0.5484 0.264 Uiso 1 1 calc R
C157 C 0.000(3) -0.095(3) 0.543(3) 0.28(9) Uani 1 1 d DU
H15I H -0.0063 -0.1087 0.5459 0.334 Uiso 1 1 calc R
H15J H -0.0120 -0.0842 0.5474 0.334 Uiso 1 1 calc R
C158 C 0.037(2) -0.0576(19) 0.692(3) 0.15(4) Uani 1 1 d U
H15K H 0.0300 -0.0532 0.7109 0.222 Uiso 1 1 calc R
H15L H 0.0399 -0.0454 0.6800 0.222 Uiso 1 1 calc R
H15M H 0.0510 -0.0653 0.6957 0.222 Uiso 1 1 calc R
C159 C -0.0030(17) -0.0644(17) 0.672(2) 0.11(3) Uani 1 1 d U
C160 C -0.0103(18) -0.045(2) 0.677(2) 0.13(4) Uani 1 1 d DU
H16C H 0.0004 -0.0357 0.6863 0.161 Uiso 1 1 calc R
C161 C -0.0337(18) -0.0366(19) 0.671(2) 0.13(4) Uani 1 1 d DU
H16D H -0.0391 -0.0233 0.6768 0.157 Uiso 1 1 calc R
C162 C -0.046(2) -0.051(2) 0.655(3) 0.14(4) Uani 1 1 d U
H16E H -0.0608 -0.0455 0.6481 0.170 Uiso 1 1 calc R
C163 C -0.0412(14) -0.0727(13) 0.6461(17) 0.07(2) Uani 1 1 d U
C164 C -0.0167(14) -0.0767(12) 0.6534(17) 0.07(2) Uani 1 1 d U
C165 C -0.0556(13) -0.0846(11) 0.6283(16) 0.07(2) Uani 1 1 d U
H16F H -0.0683 -0.0776 0.6196 0.080 Uiso 1 1 calc R
C166 C -0.0726(16) -0.1107(15) 0.6010(17) 0.10(3) Uani 1 1 d DU
H16G H -0.0869 -0.1027 0.6046 0.125 Uiso 1 1 calc R
H16H H -0.0760 -0.1257 0.6035 0.125 Uiso 1 1 calc R
C167 C -0.0636(18) -0.1065(17) 0.5693(18) 0.12(4) Uani 1 1 d DU
H16I H -0.0479 -0.1124 0.5669 0.146 Uiso 1 1 calc R
H16J H -0.0626 -0.0913 0.5657 0.146 Uiso 1 1 calc R
C168 C -0.0818(18) -0.1174(16) 0.545(2) 0.12(3) Uani 1 1 d U
H16L H -0.0824 -0.1327 0.5478 0.176 Uiso 1 1 calc R
H16M H -0.0976 -0.1116 0.5473 0.176 Uiso 1 1 calc R
C169 C -0.0351(17) -0.0987(16) 0.712(2) 0.12(3) Uani 1 1 d U
H16N H -0.0426 -0.0850 0.7121 0.176 Uiso 1 1 calc R
H16O H -0.0187 -0.0971 0.7077 0.176 Uiso 1 1 calc R
H16P H -0.0370 -0.1052 0.7313 0.176 Uiso 1 1 calc R
C170 C -0.0690(15) -0.1093(14) 0.6889(19) 0.08(3) Uani 1 1 d U
C171 C -0.0817(17) -0.0955(18) 0.705(2) 0.13(4) Uani 1 1 d DU
H17B H -0.0739 -0.0861 0.7174 0.151 Uiso 1 1 calc R
C172 C -0.1074(17) -0.0944(18) 0.703(2) 0.12(4) Uani 1 1 d DU
H17C H -0.1159 -0.0846 0.7138 0.148 Uiso 1 1 calc R
C173 C -0.1192(19) -0.1099(16) 0.683(2) 0.13(4) Uani 1 1 d DU
H17E H -0.1353 -0.1096 0.6796 0.152 Uiso 1 1 calc R
C174 C -0.1042(16) -0.1256(13) 0.668(2) 0.09(3) Uani 1 1 d DU
C175 C -0.079(2) -0.1259(19) 0.672(3) 0.13(4) Uani 1 1 d U
C176 C -0.1167(16) -0.1391(14) 0.6467(19) 0.10(3) Uani 1 1 d U
H17F H -0.1316 -0.1346 0.6410 0.117 Uiso 1 1 calc R
C177 C -0.125(2) -0.1652(19) 0.613(2) 0.14(4) Uani 1 1 d U
H17G H -0.1410 -0.1603 0.6163 0.171 Uiso 1 1 calc R
H17H H -0.1249 -0.1805 0.6153 0.171 Uiso 1 1 calc R
C178 C -0.1172(17) -0.1594(15) 0.5825(19) 0.10(3) Uani 1 1 d U
H17I H -0.1008 -0.1635 0.5802 0.123 Uiso 1 1 calc R
H17J H -0.1180 -0.1440 0.5805 0.123 Uiso 1 1 calc R
C179 C -0.131(2) -0.1694(19) 0.557(3) 0.14(4) Uani 1 1 d U
H17K H -0.1263 -0.1840 0.5552 0.172 Uiso 1 1 calc R
H17L H -0.1477 -0.1696 0.5632 0.172 Uiso 1 1 calc R
C180 C -0.1306(19) -0.1599(17) 0.527(2) 0.12(4) Uani 1 1 d U
H18B H -0.1142 -0.1582 0.5209 0.186 Uiso 1 1 calc R
H18C H -0.1376 -0.1458 0.5276 0.186 Uiso 1 1 calc R
C181 C -0.1488(16) -0.1382(14) 0.7362(19) 0.10(3) Uani 1 1 d U
H18D H -0.1455 -0.1241 0.7290 0.156 Uiso 1 1 calc R
H18E H -0.1383 -0.1416 0.7523 0.156 Uiso 1 1 calc R
H18F H -0.1648 -0.1389 0.7432 0.156 Uiso 1 1 calc R
C182 C -0.1633(16) -0.1569(15) 0.692(2) 0.09(3) Uani 1 1 d U
C183 C -0.1765(18) -0.1399(19) 0.684(2) 0.12(4) Uani 1 1 d DU
H18G H -0.1761 -0.1273 0.6950 0.148 Uiso 1 1 calc R
C184 C -0.1910(19) -0.142(2) 0.658(2) 0.14(4) Uani 1 1 d DU
H18H H -0.2002 -0.1308 0.6521 0.173 Uiso 1 1 calc R
C185 C -0.1919(18) -0.1604(17) 0.642(2) 0.11(3) Uani 1 1 d U
H18I H -0.2033 -0.1626 0.6279 0.133 Uiso 1 1 calc R
C186 C -0.175(2) -0.1757(15) 0.649(2) 0.12(3) Uani 1 1 d DU
C187 C -0.162(2) -0.1732(19) 0.673(3) 0.13(4) Uani 1 1 d U
C188 C -0.1784(18) -0.1939(15) 0.629(2) 0.11(3) Uani 1 1 d DU
H18J H -0.1929 -0.1940 0.6192 0.136 Uiso 1 1 calc R
C189 C -0.1697 -0.2260 0.5963 0.130 Uani 1 1 d DU
H18K H -0.1863 -0.2239 0.5924 0.156 Uiso 1 1 calc R
H18L H -0.1680 -0.2404 0.6037 0.156 Uiso 1 1 calc R
C190 C -0.1576 -0.2253 0.5669 0.213 Uani 1 1 d DU
H19B H -0.1608 -0.2118 0.5574 0.319 Uiso 1 1 d R
H19C H -0.1408 -0.2277 0.5652 0.319 Uiso 1 1 d R
C191 C -0.189(3) -0.216(3) 0.710(4) 0.24(8) Uani 1 1 d U
H19D H -0.2051 -0.2204 0.7064 0.362 Uiso 1 1 calc R
H19E H -0.1863 -0.2026 0.7014 0.362 Uiso 1 1 calc R
H19F H -0.1858 -0.2162 0.7308 0.362 Uiso 1 1 calc R
C192 C -0.1791(18) -0.2504(17) 0.687(2) 0.11(3) Uani 1 1 d U
C193 C -0.2041(18) -0.2561(17) 0.694(2) 0.11(3) Uani 1 1 d U
H19G H -0.2151 -0.2470 0.7024 0.131 Uiso 1 1 calc R
C194 C -0.2086(17) -0.2783(16) 0.686(2) 0.10(3) Uani 1 1 d DU
H19H H -0.2212 -0.2848 0.6952 0.125 Uiso 1 1 calc R
C195 C -0.1957(16) -0.2914(19) 0.664(3) 0.18(6) Uani 1 1 d DU
H19J H -0.2024 -0.3033 0.6557 0.221 Uiso 1 1 calc R
C196 C -0.1716(14) -0.2848(12) 0.6576(18) 0.09(3) Uani 1 1 d DU
C197 C -0.1653(15) -0.2640(14) 0.6684(17) 0.08(2) Uani 1 1 d U
C198 C -0.1590(13) -0.2978(13) 0.6356(16) 0.08(2) Uani 1 1 d DU
H19K H -0.1671 -0.3087 0.6260 0.100 Uiso 1 1 calc R
C199 C -0.1307(17) -0.3106(14) 0.6057(19) 0.10(3) Uani 1 1 d U
H19L H -0.1137 -0.3125 0.6058 0.118 Uiso 1 1 calc R
H19M H -0.1381 -0.3242 0.6090 0.118 Uiso 1 1 calc R
C200 C -0.1387(18) -0.3010(16) 0.577(2) 0.12(3) Uani 1 1 d U
H20B H -0.1322 -0.2868 0.5749 0.141 Uiso 1 1 calc R
H20C H -0.1558 -0.2997 0.5769 0.141 Uiso 1 1 calc R
C201 C -0.1310(18) -0.3147(16) 0.548(2) 0.11(3) Uani 1 1 d U
H20D H -0.1140 -0.3145 0.5468 0.134 Uiso 1 1 calc R
H20E H -0.1358 -0.3293 0.5514 0.134 Uiso 1 1 calc R
C202 C -0.141(2) -0.3075(19) 0.518(2) 0.16(5) Uani 1 1 d DU
H20F H -0.1381 -0.2924 0.5151 0.191 Uiso 1 1 calc R
H20G H -0.1579 -0.3098 0.5175 0.191 Uiso 1 1 calc R
C203 C -0.1291(18) -0.3203(16) 0.492(2) 0.12(3) Uani 1 1 d DU
H20I H -0.1326 -0.3353 0.4937 0.173 Uiso 1 1 calc R
H20J H -0.1121 -0.3183 0.4922 0.173 Uiso 1 1 calc R
C204 C 0.010(2) -0.092(2) 0.511(3) 0.15(5) Uani 1 1 d DU
H20L H 0.0184 -0.0784 0.5101 0.231 Uiso 1 1 calc R
H20M H 0.0207 -0.1032 0.5069 0.231 Uiso 1 1 calc R
C205 C -0.1288(16) -0.3135(14) 0.694(2) 0.09(3) Uani 1 1 d U
C206 C -0.1435(17) -0.3255(16) 0.710(2) 0.10(3) Uani 1 1 d U
H20N H -0.1533 -0.3199 0.7250 0.119 Uiso 1 1 calc R
C207 C -0.1431(17) -0.3473(17) 0.703(2) 0.11(3) Uani 1 1 d U
H20O H -0.1532 -0.3559 0.7144 0.127 Uiso 1 1 calc R
C208 C -0.1302(15) -0.3567(16) 0.6836(18) 0.09(3) Uani 1 1 d U
H20Q H -0.1308 -0.3711 0.6792 0.103 Uiso 1 1 calc R
C209 C -0.116(2) -0.3425(19) 0.670(2) 0.12(3) Uani 1 1 d U
C210 C -0.1119(15) -0.3226(14) 0.6738(19) 0.08(2) Uani 1 1 d U
C211 C -0.1031(18) -0.3544(16) 0.647(2) 0.12(3) Uani 1 1 d U
H21D H -0.1142 -0.3569 0.6307 0.146 Uiso 1 1 calc R
H21E H -0.0990 -0.3681 0.6551 0.146 Uiso 1 1 calc R
C212 C -0.0731(19) -0.3607(16) 0.607(2) 0.12(4) Uani 1 1 d U
H21F H -0.0801 -0.3746 0.6102 0.148 Uiso 1 1 calc R
H21G H -0.0561 -0.3623 0.6074 0.148 Uiso 1 1 calc R
C213 C -0.0812(17) -0.3514(15) 0.5752(19) 0.10(3) Uani 1 1 d U
H21H H -0.0983 -0.3514 0.5743 0.121 Uiso 1 1 calc R
H21I H -0.0759 -0.3369 0.5735 0.121 Uiso 1 1 calc R
C214 C -0.0719(17) -0.3637(16) 0.550(2) 0.11(3) Uani 1 1 d U
H21J H -0.0729 -0.3788 0.5546 0.128 Uiso 1 1 calc R
H21K H -0.0554 -0.3602 0.5470 0.128 Uiso 1 1 calc R
C215 C -0.085(2) -0.3591(18) 0.523(2) 0.13(4) Uani 1 1 d U
H21L H -0.0876 -0.3439 0.5216 0.157 Uiso 1 1 calc R
H21M H -0.1006 -0.3657 0.5245 0.157 Uiso 1 1 calc R
C216 C -0.0739(18) -0.3666(17) 0.493(2) 0.12(3) Uani 1 1 d U
H21O H -0.0585 -0.3600 0.4910 0.178 Uiso 1 1 calc R
H21P H -0.0715 -0.3818 0.4939 0.178 Uiso 1 1 calc R
C217 C -0.0952(17) -0.3858(17) 0.734(2) 0.12(3) Uani 1 1 d U
H21Q H -0.1111 -0.3854 0.7272 0.184 Uiso 1 1 calc R
H21R H -0.0933 -0.3753 0.7500 0.184 Uiso 1 1 calc R
H21S H -0.0919 -0.3996 0.7424 0.184 Uiso 1 1 calc R
C218 C -0.0777(18) -0.3956(15) 0.684(2) 0.10(3) Uani 1 1 d U
C219 C -0.0951(16) -0.4076(14) 0.6808(19) 0.08(3) Uani 1 1 d U
H21T H -0.1076 -0.4080 0.6941 0.100 Uiso 1 1 calc R
C220 C -0.094(2) -0.4198(19) 0.656(3) 0.14(4) Uani 1 1 d U
H22D H -0.1080 -0.4261 0.6495 0.173 Uiso 1 1 calc R
C221 C -0.074(3) -0.424(2) 0.640(3) 0.19(6) Uani 1 1 d U
H22E H -0.0729 -0.4348 0.6269 0.222 Uiso 1 1 calc R
C222 C -0.0554(15) -0.4099(13) 0.6449(16) 0.08(2) Uani 1 1 d DU
C223 C -0.0570(17) -0.3938(13) 0.6688(19) 0.10(3) Uani 1 1 d DU
C224 C -0.0379(15) -0.4084(16) 0.621(2) 0.11(3) Uani 1 1 d DU
H22G H -0.0408 -0.4175 0.6050 0.135 Uiso 1 1 calc R
C225 C -0.004(2) -0.4037(18) 0.593(2) 0.14(4) Uani 1 1 d DU
H22F H -0.0078 -0.4178 0.5864 0.167 Uiso 1 1 calc R
H22H H 0.0126 -0.4033 0.5991 0.167 Uiso 1 1 calc R
C226 C -0.010(2) -0.387(2) 0.570(3) 0.18(5) Uani 1 1 d DU
H22L H -0.0063 -0.3727 0.5781 0.212 Uiso 1 1 calc R
H22I H -0.0266 -0.3871 0.5655 0.212 Uiso 1 1 calc R
C227 C 0.005(3) -0.391(3) 0.541(3) 0.27(9) Uani 1 1 d DU
H22J H 0.0192 -0.3825 0.5426 0.326 Uiso 1 1 calc R
H22K H 0.0090 -0.4055 0.5405 0.326 Uiso 1 1 calc R
C228 C -0.0084(18) -0.3846(19) 0.513(2) 0.13(4) Uani 1 1 d DU
H22M H -0.0209 -0.3947 0.5088 0.195 Uiso 1 1 calc R
H22N H -0.0154 -0.3706 0.5148 0.195 Uiso 1 1 calc R
C229 C -0.0067(18) -0.4173(16) 0.699(2) 0.13(4) Uani 1 1 d U
H22O H -0.0050 -0.4310 0.6904 0.194 Uiso 1 1 calc R
H22P H -0.0226 -0.4124 0.6972 0.194 Uiso 1 1 calc R
H22Q H -0.0030 -0.4182 0.7204 0.194 Uiso 1 1 calc R
C230 C 0.0308 -0.4114 0.6779 0.099 Uani 1 1 d DU
C231 C 0.0394 -0.4271 0.6904 0.134 Uani 1 1 d DU
H23A H 0.0316 -0.4342 0.7058 0.161 Uiso 1 1 calc R
C232 C 0.0629 -0.4340 0.6795 0.163 Uani 1 1 d DU
H23B H 0.0685 -0.4475 0.6840 0.196 Uiso 1 1 calc R
C233 C 0.0752 -0.4214 0.6641 0.121 Uani 1 1 d DU
H23C H 0.0911 -0.4240 0.6614 0.145 Uiso 1 1 calc R
C234 C 0.0644 -0.4025 0.6502 0.092 Uani 1 1 d DU
C235 C 0.0396 -0.3921 0.6559 0.151 Uani 1 1 d DU
C236 C 0.0780(16) -0.3936(14) 0.6271(19) 0.10(3) Uani 1 1 d U
H23D H 0.0906 -0.4013 0.6195 0.121 Uiso 1 1 d R
C237 C 0.0887(17) -0.3657(17) 0.5926(18) 0.12(3) Uani 1 1 d DU
H23E H 0.1038 -0.3730 0.5923 0.140 Uiso 1 1 calc R
H23F H 0.0916 -0.3506 0.5938 0.140 Uiso 1 1 calc R
C238 C 0.0744(17) -0.3710(17) 0.5637(18) 0.11(3) Uani 1 1 d DU
H23G H 0.0588 -0.3649 0.5653 0.137 Uiso 1 1 calc R
H23H H 0.0727 -0.3863 0.5620 0.137 Uiso 1 1 calc R
C239 C 0.0869(17) -0.3622(15) 0.535(2) 0.11(3) Uani 1 1 d U
H23J H 0.0888 -0.3470 0.5373 0.159 Uiso 1 1 calc R
H23K H 0.1025 -0.3685 0.5337 0.159 Uiso 1 1 calc R
C240 C 0.060(2) -0.376(2) 0.716(3) 0.19(6) Uani 1 1 d U
H24B H 0.0721 -0.3809 0.7302 0.281 Uiso 1 1 calc R
H24C H 0.0523 -0.3884 0.7081 0.281 Uiso 1 1 calc R
H24D H 0.0491 -0.3674 0.7266 0.281 Uiso 1 1 calc R
C241 C 0.0964(19) -0.3644(17) 0.686(2) 0.13(4) Uani 1 1 d DU
C242 C 0.113(2) -0.3783(18) 0.699(2) 0.13(4) Uani 1 1 d U
H24E H 0.1071 -0.3881 0.7130 0.151 Uiso 1 1 calc R
C243 C 0.135(2) -0.3787(19) 0.693(3) 0.14(4) Uani 1 1 d U
H24F H 0.1458 -0.3867 0.7045 0.169 Uiso 1 1 calc R
C244 C 0.1425(18) -0.3666(16) 0.670(2) 0.11(3) Uani 1 1 d U
H24G H 0.1576 -0.3687 0.6622 0.128 Uiso 1 1 calc R
C245 C 0.1275(18) -0.3504(16) 0.656(2) 0.11(3) Uani 1 1 d DU
C246 C 0.1051(16) -0.3503(15) 0.663(2) 0.10(3) Uani 1 1 d DU
C247 C 0.1398(16) -0.3384(14) 0.6327(19) 0.10(3) Uani 1 1 d DU
H24H H 0.1548 -0.3426 0.6271 0.121 Uiso 1 1 calc R
C248 C 0.1429(13) -0.3132(13) 0.5928(16) 0.07(2) Uani 1 1 d U
H24I H 0.1421 -0.2978 0.5935 0.089 Uiso 1 1 calc R
H24J H 0.1594 -0.3172 0.5930 0.089 Uiso 1 1 calc R
C249 C 0.1317(18) -0.3209(17) 0.565(2) 0.12(3) Uani 1 1 d U
H24K H 0.1148 -0.3187 0.5666 0.141 Uiso 1 1 calc R
H24L H 0.1344 -0.3361 0.5635 0.141 Uiso 1 1 calc R
C250 C 0.1407(16) -0.3102(15) 0.5373(18) 0.10(3) Uani 1 1 d U
H25C H 0.1577 -0.3117 0.5362 0.146 Uiso 1 1 calc R
H25D H 0.1371 -0.2951 0.5382 0.146 Uiso 1 1 calc R
C251 C 0.1830(19) -0.3339(16) 0.716(2) 0.13(4) Uani 1 1 d U
H25E H 0.1915 -0.3454 0.7070 0.195 Uiso 1 1 calc R
H25F H 0.1697 -0.3393 0.7269 0.195 Uiso 1 1 calc R
H25G H 0.1932 -0.3263 0.7295 0.195 Uiso 1 1 calc R
C252 C 0.1876(14) -0.3198(13) 0.6672(18) 0.08(2) Uani 1 1 d DU
C253 C 0.2031(14) -0.3361(14) 0.658(2) 0.10(3) Uani 1 1 d DU
H25H H 0.2046 -0.3480 0.6700 0.121 Uiso 1 1 calc R
C254 C 0.2164(17) -0.3356(16) 0.631(2) 0.10(3) Uani 1 1 d U
H25I H 0.2271 -0.3460 0.6248 0.122 Uiso 1 1 calc R
C255 C 0.2117(15) -0.3188(15) 0.616(2) 0.09(3) Uani 1 1 d U
H25J H 0.2202 -0.3178 0.5978 0.111 Uiso 1 1 calc R
C256 C 0.1962(16) -0.3016(16) 0.620(2) 0.09(3) Uani 1 1 d U
C257 C 0.1834(14) -0.3021(13) 0.6486(19) 0.08(2) Uani 1 1 d U
C258 C 0.1960(18) -0.2847(17) 0.600(2) 0.12(3) Uani 1 1 d U
H25K H 0.2063 -0.2862 0.5842 0.141 Uiso 1 1 calc R
C259 C 0.1848(18) -0.2515(17) 0.576(2) 0.12(3) Uani 1 1 d U
H25L H 0.1997 -0.2530 0.5652 0.146 Uiso 1 1 calc R
H25M H 0.1845 -0.2375 0.5845 0.146 Uiso 1 1 calc R
C260 C 0.164(2) -0.253(2) 0.552(3) 0.17(5) Uani 1 1 d U
H26B H 0.1494 -0.2512 0.5626 0.203 Uiso 1 1 calc R
H26C H 0.1641 -0.2674 0.5440 0.203 Uiso 1 1 calc R
C261 C 0.165(3) -0.237(3) 0.524(2) 0.22(7) Uani 1 1 d DU
H26D H 0.1520 -0.2266 0.5265 0.262 Uiso 1 1 calc R
H26E H 0.1795 -0.2290 0.5247 0.262 Uiso 1 1 calc R
C262 C 0.163(2) -0.2466(18) 0.4988(14) 0.16(5) Uani 1 1 d DU
H26F H 0.1505 -0.2574 0.5015 0.196 Uiso 1 1 calc R
H26G H 0.1773 -0.2541 0.4954 0.196 Uiso 1 1 calc R
C263 C 0.1571(17) -0.235(2) 0.4712(18) 0.24(8) Uani 1 1 d DU
H26I H 0.1626 -0.2212 0.4759 0.294 Uiso 1 1 d R
H26H H 0.1405 -0.2348 0.4660 0.294 Uiso 1 1 d R
C264 C 0.1767 -0.2398 0.4493 0.195 Uani 1 1 d DU
H26J H 0.1780 -0.2543 0.4421 0.292 Uiso 1 1 calc R
H26K H 0.1917 -0.2333 0.4535 0.292 Uiso 1 1 calc R
C265 C 0.2130(18) -0.2582(16) 0.675(2) 0.13(4) Uani 1 1 d U
H26L H 0.2258 -0.2505 0.6837 0.188 Uiso 1 1 calc R
H26M H 0.2190 -0.2671 0.6590 0.188 Uiso 1 1 calc R
H26N H 0.2055 -0.2668 0.6896 0.188 Uiso 1 1 calc R
C266 C 0.2050(14) -0.2242(13) 0.6543(18) 0.09(3) Uani 1 1 d DU
C267 C 0.2285(18) -0.2158(18) 0.662(2) 0.11(3) Uani 1 1 d U
H26O H 0.2388 -0.2232 0.6747 0.137 Uiso 1 1 calc R
C268 C 0.2341(16) -0.1966(15) 0.6505(19) 0.09(3) Uani 1 1 d U
H26P H 0.2494 -0.1916 0.6533 0.105 Uiso 1 1 calc R
C269 C 0.2187(17) -0.1840(16) 0.635(2) 0.11(3) Uani 1 1 d U
H26Q H 0.2227 -0.1702 0.6291 0.127 Uiso 1 1 calc R
C270 C 0.1961(12) -0.1929(10) 0.6276(15) 0.058(19) Uani 1 1 d DU
C271 C 0.1868(13) -0.2136(11) 0.6368(17) 0.08(2) Uani 1 1 d DU
C272 C 0.1831(16) -0.1795(14) 0.6095(19) 0.09(3) Uani 1 1 d U
H27A H 0.1906 -0.1681 0.6004 0.112 Uiso 1 1 calc R
C273 C 0.1501(16) -0.1670(14) 0.5812(16) 0.10(3) Uani 1 1 d DU
H27B H 0.1586 -0.1536 0.5823 0.116 Uiso 1 1 calc R
H27C H 0.1336 -0.1642 0.5854 0.116 Uiso 1 1 calc R
C274 C 0.1527(19) -0.1767(17) 0.5492(17) 0.12(4) Uani 1 1 d DU
H27D H 0.1692 -0.1779 0.5438 0.150 Uiso 1 1 calc R
H27E H 0.1458 -0.1908 0.5485 0.150 Uiso 1 1 calc R
C275 C 0.1403(17) -0.1622(15) 0.5280(18) 0.11(3) Uani 1 1 d DU
H27F H 0.1473 -0.1482 0.5281 0.127 Uiso 1 1 calc R
H27G H 0.1237 -0.1610 0.5331 0.127 Uiso 1 1 calc R
C276 C 0.1434(19) -0.1729(16) 0.4973(19) 0.13(4) Uani 1 1 d DU
H27I H 0.1600 -0.1739 0.4925 0.188 Uiso 1 1 calc R
H27J H 0.1370 -0.1872 0.4979 0.188 Uiso 1 1 calc R
C277 C 0.1685(17) -0.1954(16) 0.698(2) 0.12(3) Uani 1 1 d U
H27K H 0.1688 -0.1867 0.7160 0.175 Uiso 1 1 calc R
H27L H 0.1842 -0.1973 0.6910 0.175 Uiso 1 1 calc R
H27M H 0.1618 -0.2090 0.7033 0.175 Uiso 1 1 calc R
C278 C 0.1562(16) -0.1644(14) 0.6726(19) 0.09(3) Uani 1 1 d U
C279 C 0.1719(15) -0.1509(15) 0.6868(19) 0.09(3) Uani 1 1 d U
H27N H 0.1828 -0.1560 0.7006 0.103 Uiso 1 1 calc R
C280 C 0.1708(18) -0.1311(19) 0.680(2) 0.11(3) Uani 1 1 d U
H28A H 0.1814 -0.1225 0.6906 0.138 Uiso 1 1 calc R
C281 C 0.1556(15) -0.1200(15) 0.6594(19) 0.09(3) Uani 1 1 d U
H28B H 0.1571 -0.1056 0.6548 0.107 Uiso 1 1 calc R
C282 C 0.1376(15) -0.1338(13) 0.6463(19) 0.10(3) Uani 1 1 d DU
C283 C 0.1361(15) -0.1555(13) 0.655(2) 0.09(3) Uani 1 1 d DU
C284 C 0.1206(15) -0.1219(15) 0.6284(19) 0.11(3) Uani 1 1 d DU
H28C H 0.1235 -0.1077 0.6244 0.127 Uiso 1 1 calc R
C285 C 0.0924(19) -0.1176(16) 0.5924(18) 0.12(4) Uani 1 1 d DU
H28D H 0.0986 -0.1033 0.5927 0.150 Uiso 1 1 calc R
H28E H 0.0755 -0.1167 0.5954 0.150 Uiso 1 1 calc R
C286 C 0.0969(19) -0.1272(16) 0.5613(19) 0.12(3) Uani 1 1 d DU
H28F H 0.0927 -0.1421 0.5607 0.146 Uiso 1 1 calc R
H28G H 0.1132 -0.1256 0.5554 0.146 Uiso 1 1 calc R
C287 C 0.0803(18) -0.1137(16) 0.5408(18) 0.11(3) Uani 1 1 d DU
H28H H 0.0638 -0.1157 0.5461 0.137 Uiso 1 1 calc R
H28I H 0.0842 -0.0987 0.5416 0.137 Uiso 1 1 calc R
C288 C 0.0859(19) -0.1233(16) 0.5101(19) 0.12(4) Uani 1 1 d DU
H28J H 0.0821 -0.1383 0.5100 0.149 Uiso 1 1 calc R
H28K H 0.1026 -0.1217 0.5057 0.149 Uiso 1 1 calc R
C289 C 0.0889(13) -0.2530(17) 0.603(2) 0.12(4) Uani 1 1 d DU
H28L H 0.0853 -0.2385 0.5979 0.186 Uiso 1 1 calc R
H28M H 0.0778 -0.2582 0.6172 0.186 Uiso 1 1 calc R
H28N H 0.0881 -0.2615 0.5850 0.186 Uiso 1 1 calc R
C290 C 0.1129(12) -0.2542(13) 0.6154(16) 0.07(2) Uani 1 1 d DU
C291 C 0.1984(19) -0.2596(17) 0.773(2) 0.13(4) Uani 1 1 d U
H29B H 0.2139 -0.2654 0.7710 0.198 Uiso 1 1 calc R
H29C H 0.1923 -0.2631 0.7927 0.198 Uiso 1 1 calc R
H29D H 0.1991 -0.2444 0.7712 0.198 Uiso 1 1 calc R
C292 C 0.1816(18) -0.2691(16) 0.748(2) 0.11(3) Uani 1 1 d U
C293 C 0.0575(15) -0.2236(13) 0.6665(19) 0.09(3) Uani 1 1 d U
H29E H 0.0674 -0.2358 0.6640 0.138 Uiso 1 1 calc R
H29F H 0.0430 -0.2257 0.6559 0.138 Uiso 1 1 calc R
H29G H 0.0543 -0.2215 0.6874 0.138 Uiso 1 1 calc R
C294 C 0.0700(19) -0.2041(17) 0.654(2) 0.12(3) Uani 1 1 d U
C295 C 0.111(2) -0.2468(18) 0.714(2) 0.14(4) Uani 1 1 d U
H29H H 0.1006 -0.2350 0.7188 0.209 Uiso 1 1 calc R
H29I H 0.1187 -0.2511 0.7324 0.209 Uiso 1 1 calc R
H29J H 0.1014 -0.2585 0.7072 0.209 Uiso 1 1 calc R
C296 C 0.1289(14) -0.2404(13) 0.6906(17) 0.08(2) Uani 1 1 d U
C297 C 0.1007(18) -0.1742(16) 0.713(2) 0.12(4) Uani 1 1 d U
H29K H 0.1171 -0.1755 0.7079 0.187 Uiso 1 1 calc R
H29L H 0.0914 -0.1827 0.6998 0.187 Uiso 1 1 calc R
H29M H 0.0984 -0.1789 0.7333 0.187 Uiso 1 1 calc R
C298 C 0.0934(15) -0.1515(14) 0.7105(18) 0.09(3) Uani 1 1 d U
C299 C 0.046(3) -0.078(2) 0.777(3) 0.25(8) Uani 1 1 d DU
H29N H 0.0474 -0.0836 0.7965 0.370 Uiso 1 1 calc R
H29O H 0.0299 -0.0750 0.7722 0.370 Uiso 1 1 calc R
H29P H 0.0550 -0.0648 0.7756 0.370 Uiso 1 1 calc R
C300 C 0.056(2) -0.0930(18) 0.755(3) 0.13(4) Uani 1 1 d DU
C301 C 0.3091(18) -0.0687(16) 0.935(2) 0.12(3) Uani 1 1 d U
H30C H 0.3161 -0.0567 0.9447 0.174 Uiso 1 1 calc R
H30D H 0.3116 -0.0812 0.9468 0.174 Uiso 1 1 calc R
H30E H 0.2925 -0.0664 0.9325 0.174 Uiso 1 1 calc R
C302 C 0.3208(12) -0.0718(11) 0.9031(16) 0.06(2) Uani 1 1 d U
C303 C 0.2836(18) -0.0337(17) 0.820(2) 0.13(4) Uani 1 1 d U
H30F H 0.2707 -0.0435 0.8216 0.194 Uiso 1 1 calc R
H30G H 0.2852 -0.0295 0.7992 0.194 Uiso 1 1 calc R
H30H H 0.2807 -0.0215 0.8319 0.194 Uiso 1 1 calc R
C304 C 0.3051(15) -0.0440(12) 0.8296(17) 0.08(2) Uani 1 1 d U
C305 C 0.3416(17) -0.0657(17) 0.767(2) 0.13(4) Uani 1 1 d DU
H30I H 0.3417 -0.0809 0.7696 0.192 Uiso 1 1 calc R
H30J H 0.3380 -0.0622 0.7470 0.192 Uiso 1 1 calc R
H30K H 0.3300 -0.0596 0.7803 0.192 Uiso 1 1 calc R
C306 C 0.3647(19) -0.057(2) 0.775(3) 0.16(5) Uani 1 1 d DU
C307 C 0.3419(15) -0.0064(15) 0.8892(19) 0.10(3) Uani 1 1 d U
H30L H 0.3390 0.0081 0.8947 0.153 Uiso 1 1 calc R
H30M H 0.3407 -0.0152 0.9066 0.153 Uiso 1 1 calc R
H30N H 0.3305 -0.0108 0.8746 0.153 Uiso 1 1 calc R
C308 C 0.3681(12) -0.0084(10) 0.8752(14) 0.055(19) Uani 1 1 d U
C309 C 0.3582(16) 0.0023(16) 0.777(2) 0.12(3) Uani 1 1 d U
H30O H 0.3469 0.0133 0.7732 0.174 Uiso 1 1 calc R
H30P H 0.3502 -0.0102 0.7838 0.174 Uiso 1 1 calc R
H30Q H 0.3663 -0.0010 0.7585 0.174 Uiso 1 1 calc R
C310 C 0.3758(16) 0.0096(15) 0.8002(19) 0.10(3) Uani 1 1 d U
C311 C 0.448(2) -0.011(2) 0.711(3) 0.17(5) Uani 1 1 d U
H31B H 0.4387 -0.0005 0.7004 0.251 Uiso 1 1 calc R
H31C H 0.4518 -0.0222 0.6969 0.251 Uiso 1 1 calc R
H31D H 0.4621 -0.0047 0.7181 0.251 Uiso 1 1 calc R
C312 C 0.434(2) -0.0201(19) 0.737(3) 0.14(4) Uani 1 1 d U
C313 C 0.3095(17) 0.0254(15) 0.830(2) 0.11(3) Uani 1 1 d U
H31E H 0.2940 0.0294 0.8232 0.164 Uiso 1 1 calc R
H31F H 0.3082 0.0151 0.8454 0.164 Uiso 1 1 calc R
H31G H 0.3179 0.0193 0.8131 0.164 Uiso 1 1 calc R
C314 C 0.3217(17) 0.0436(17) 0.840(2) 0.11(3) Uani 1 1 d U
C315 C 0.3499(16) 0.0753(12) 0.7822(19) 0.10(3) Uani 1 1 d DU
H31H H 0.3568 0.0695 0.8000 0.150 Uiso 1 1 calc R
H31I H 0.3619 0.0774 0.7674 0.150 Uiso 1 1 calc R
H31J H 0.3382 0.0657 0.7747 0.150 Uiso 1 1 calc R
C316 C 0.3383(14) 0.0967(12) 0.7896(18) 0.08(2) Uani 1 1 d DU
C317 C 0.2766(16) 0.0789(13) 0.897(2) 0.10(3) Uani 1 1 d DU
H31K H 0.2907 0.0705 0.8985 0.157 Uiso 1 1 calc R
H31L H 0.2651 0.0718 0.8854 0.157 Uiso 1 1 calc R
H31M H 0.2705 0.0810 0.9173 0.157 Uiso 1 1 calc R
C318 C 0.2820(13) 0.0993(12) 0.8844(17) 0.08(2) Uani 1 1 d DU
C319 C 0.3424(19) 0.0433(17) 0.947(2) 0.13(4) Uani 1 1 d U
H31N H 0.3540 0.0326 0.9518 0.197 Uiso 1 1 calc R
H31O H 0.3272 0.0367 0.9452 0.197 Uiso 1 1 calc R
H31P H 0.3418 0.0535 0.9631 0.197 Uiso 1 1 calc R
C320 C 0.3491(15) 0.0547(15) 0.9171(19) 0.09(3) Uani 1 1 d U
C321 C 0.2724(19) 0.0960(14) 0.787(2) 0.13(4) Uani 1 1 d DU
H32C H 0.2885 0.0973 0.7806 0.196 Uiso 1 1 calc R
H32D H 0.2623 0.0978 0.7696 0.196 Uiso 1 1 calc R
H32E H 0.2698 0.0823 0.7953 0.196 Uiso 1 1 calc R
C322 C 0.2670(13) 0.1125(11) 0.8090(15) 0.06(2) Uani 1 1 d DU
C323 C 0.291(2) 0.1714(18) 0.725(2) 0.16(5) Uani 1 1 d DU
H32F H 0.2789 0.1646 0.7143 0.233 Uiso 1 1 calc R
H32G H 0.3036 0.1755 0.7115 0.233 Uiso 1 1 calc R
H32H H 0.2854 0.1838 0.7351 0.233 Uiso 1 1 calc R
C324 C 0.3010(17) 0.1565(15) 0.748(2) 0.11(3) Uani 1 1 d DU
C325 C 0.2445(17) 0.0477(16) 0.830(2) 0.12(3) Uani 1 1 d U
H32I H 0.2593 0.0552 0.8309 0.179 Uiso 1 1 calc R
H32J H 0.2403 0.0454 0.8095 0.179 Uiso 1 1 calc R
H32K H 0.2460 0.0343 0.8400 0.179 Uiso 1 1 calc R
C326 C 0.2253 0.0611 0.8456 0.048 Uani 1 1 d U
C327 C 0.2196(14) 0.0764(13) 0.9519(14) 0.08(2) Uani 1 1 d DU
H32L H 0.2311 0.0863 0.9590 0.126 Uiso 1 1 calc R
H32M H 0.2266 0.0626 0.9502 0.126 Uiso 1 1 calc R
H32N H 0.2067 0.0758 0.9656 0.126 Uiso 1 1 calc R
C328 C 0.2105(14) 0.0837(13) 0.9205(15) 0.08(3) Uani 1 1 d DU
C329 C 0.1934(19) 0.0883(17) 0.784(2) 0.13(4) Uani 1 1 d U
H32O H 0.2027 0.0876 0.8021 0.195 Uiso 1 1 calc R
H32P H 0.1915 0.1029 0.7783 0.195 Uiso 1 1 calc R
H32Q H 0.2011 0.0806 0.7685 0.195 Uiso 1 1 calc R
C330 C 0.1688(19) 0.0785(18) 0.790(2) 0.13(4) Uani 1 1 d U
C331 C 0.1869(16) 0.0175(15) 0.890(2) 0.11(3) Uani 1 1 d U
H33D H 0.1955 0.0304 0.8938 0.159 Uiso 1 1 calc R
H33E H 0.1952 0.0094 0.8748 0.159 Uiso 1 1 calc R
H33F H 0.1854 0.0094 0.9076 0.159 Uiso 1 1 calc R
C332 C 0.1612(11) 0.0234(10) 0.8772(15) 0.054(18) Uani 1 1 d U
C333 C 0.0865(19) 0.0377(17) 0.712(2) 0.14(4) Uani 1 1 d U
H33G H 0.0700 0.0406 0.7143 0.205 Uiso 1 1 calc R
H33H H 0.0888 0.0228 0.7092 0.205 Uiso 1 1 calc R
H33I H 0.0926 0.0454 0.6954 0.205 Uiso 1 1 calc R
C334 C 0.100(2) 0.0450(19) 0.742(3) 0.14(4) Uani 1 1 d U
C335 C 0.1727(18) 0.0185(17) 0.782(2) 0.13(4) Uani 1 1 d U
H33J H 0.1839 0.0075 0.7771 0.194 Uiso 1 1 calc R
H33K H 0.1804 0.0297 0.7925 0.194 Uiso 1 1 calc R
H33L H 0.1663 0.0241 0.7634 0.194 Uiso 1 1 calc R
C336 C 0.1522(18) 0.0090(16) 0.801(2) 0.11(3) Uani 1 1 d U
C337 C 0.2202(16) -0.0071(13) 0.828(2) 0.11(3) Uani 1 1 d DU
H33M H 0.2359 -0.0093 0.8206 0.161 Uiso 1 1 calc R
H33N H 0.2208 0.0007 0.8464 0.161 Uiso 1 1 calc R
H33O H 0.2113 0.0009 0.8134 0.161 Uiso 1 1 calc R
C338 C 0.2089(14) -0.0273(12) 0.8329(18) 0.08(3) Uani 1 1 d DU
C339 C 0.1872(14) -0.0380(13) 0.9393(16) 0.08(2) Uani 1 1 d U
H33P H 0.1998 -0.0468 0.9465 0.120 Uiso 1 1 calc R
H33Q H 0.1740 -0.0392 0.9525 0.120 Uiso 1 1 calc R
H33R H 0.1924 -0.0234 0.9387 0.120 Uiso 1 1 calc R
C340 C 0.1803(15) -0.0449(14) 0.9085(18) 0.08(3) Uani 1 1 d U
C341 C 0.2535(17) -0.0673(13) 0.884(2) 0.11(3) Uani 1 1 d DU
H34D H 0.2393 -0.0594 0.8874 0.168 Uiso 1 1 calc R
H34E H 0.2645 -0.0588 0.8730 0.168 Uiso 1 1 calc R
H34F H 0.2603 -0.0714 0.9027 0.168 Uiso 1 1 calc R
C342 C 0.2480(13) -0.0863(12) 0.8665(17) 0.08(2) Uani 1 1 d DU
C343 C 0.1777(18) -0.0547(15) 0.772(2) 0.13(4) Uani 1 1 d DU
H34G H 0.1691 -0.0515 0.7901 0.199 Uiso 1 1 calc R
H34H H 0.1670 -0.0558 0.7556 0.199 Uiso 1 1 calc R
H34I H 0.1889 -0.0436 0.7684 0.199 Uiso 1 1 calc R
C344 C 0.1902(16) -0.0750(14) 0.776(2) 0.10(3) Uani 1 1 d DU
C345 C 0.2366(17) -0.1490(15) 0.696(2) 0.11(3) Uani 1 1 d U
H34J H 0.2504 -0.1429 0.6867 0.164 Uiso 1 1 calc R
H34K H 0.2242 -0.1493 0.6810 0.164 Uiso 1 1 calc R
H34L H 0.2399 -0.1631 0.7022 0.164 Uiso 1 1 calc R
C346 C 0.2294(15) -0.1363(15) 0.720(2) 0.09(3) Uani 1 1 d U
C347 C 0.2551(16) -0.0757(14) 0.7669(19) 0.10(3) Uani 1 1 d U
H34M H 0.2672 -0.0653 0.7633 0.149 Uiso 1 1 calc R
H34N H 0.2418 -0.0688 0.7759 0.149 Uiso 1 1 calc R
H34O H 0.2505 -0.0820 0.7483 0.149 Uiso 1 1 calc R
C348 C 0.2643(14) -0.0924(13) 0.7874(16) 0.08(2) Uani 1 1 d U
C349 C 0.0223(18) -0.1679(16) 0.607(2) 0.12(3) Uani 1 1 d U
H34P H 0.0365 -0.1760 0.6054 0.182 Uiso 1 1 calc R
H34Q H 0.0155 -0.1661 0.5874 0.182 Uiso 1 1 calc R
H34R H 0.0113 -0.1752 0.6196 0.182 Uiso 1 1 calc R
C350 C 0.0280(16) -0.1454(15) 0.6208(19) 0.09(3) Uani 1 1 d U
C351 C 0.026(2) -0.1555(17) 0.717(2) 0.14(4) Uani 1 1 d U
H35A H 0.0425 -0.1548 0.7211 0.206 Uiso 1 1 calc R
H35B H 0.0224 -0.1688 0.7074 0.206 Uiso 1 1 calc R
H35C H 0.0173 -0.1545 0.7353 0.206 Uiso 1 1 calc R
C352 C 0.0187(12) -0.1363(11) 0.6952(16) 0.06(2) Uani 1 1 d U
C353 C -0.0059(16) -0.1981(15) 0.673(2) 0.11(3) Uani 1 1 d U
H35D H 0.0078 -0.1892 0.6717 0.164 Uiso 1 1 calc R
H35E H -0.0043 -0.2101 0.6603 0.164 Uiso 1 1 calc R
H35F H -0.0073 -0.2030 0.6937 0.164 Uiso 1 1 calc R
C354 C -0.0280(18) -0.1853(16) 0.665(2) 0.11(3) Uani 1 1 d U
C355 C -0.0396(16) -0.1654(15) 0.5577(17) 0.10(3) Uani 1 1 d DU
H35G H -0.0291 -0.1544 0.5509 0.157 Uiso 1 1 calc R
H35H H -0.0528 -0.1664 0.5443 0.157 Uiso 1 1 calc R
H35I H -0.0313 -0.1787 0.5581 0.157 Uiso 1 1 calc R
C356 C -0.0480(17) -0.1603(16) 0.5880(18) 0.11(3) Uani 1 1 d DU
C357 C -0.160(2) -0.2078(19) 0.799(2) 0.16(5) Uani 1 1 d DU
H35J H -0.1579 -0.2221 0.8050 0.240 Uiso 1 1 calc R
H35K H -0.1768 -0.2059 0.7935 0.240 Uiso 1 1 calc R
H35L H -0.1564 -0.1982 0.8145 0.240 Uiso 1 1 calc R
C358 C -0.1459(17) -0.2033(16) 0.772(2) 0.11(3) Uani 1 1 d DU
C359 C -0.0568(18) -0.1607(17) 0.725(2) 0.13(4) Uani 1 1 d U
H35M H -0.0553 -0.1474 0.7142 0.188 Uiso 1 1 calc R
H35N H -0.0456 -0.1707 0.7167 0.188 Uiso 1 1 calc R
H35O H -0.0537 -0.1585 0.7455 0.188 Uiso 1 1 calc R
C360 C -0.082(3) -0.170(2) 0.721(3) 0.19(6) Uani 1 1 d U
C361 C -0.0806(16) -0.2278(17) 0.727(2) 0.13(4) Uani 1 1 d DU
H36B H -0.0693 -0.2390 0.7301 0.191 Uiso 1 1 calc R
H36C H -0.0868 -0.2235 0.7462 0.191 Uiso 1 1 calc R
H36D H -0.0730 -0.2159 0.7178 0.191 Uiso 1 1 calc R
C362 C -0.0994(13) -0.2353(13) 0.7083(17) 0.08(2) Uani 1 1 d DU
C363 C -0.0706(15) -0.2250(14) 0.614(2) 0.10(3) Uani 1 1 d U
H36E H -0.0620 -0.2120 0.6125 0.146 Uiso 1 1 calc R
H36F H -0.0748 -0.2300 0.5947 0.146 Uiso 1 1 calc R
H36G H -0.0610 -0.2354 0.6242 0.146 Uiso 1 1 calc R
C364 C -0.0923(16) -0.2213(14) 0.632(2) 0.09(3) Uani 1 1 d U
C365 C -0.0320(16) -0.2557(14) 0.674(2) 0.10(3) Uani 1 1 d U
H36H H -0.0168 -0.2610 0.6798 0.146 Uiso 1 1 calc R
H36I H -0.0386 -0.2476 0.6903 0.146 Uiso 1 1 calc R
H36J H -0.0304 -0.2467 0.6568 0.146 Uiso 1 1 calc R
C366 C -0.0479(18) -0.2739(17) 0.667(2) 0.11(3) Uani 1 1 d U
C367 C -0.0757(16) -0.2803(14) 0.5605(19) 0.10(3) Uani 1 1 d U
H36K H -0.0649 -0.2897 0.5506 0.152 Uiso 1 1 calc R
H36L H -0.0701 -0.2660 0.5591 0.152 Uiso 1 1 calc R
H36M H -0.0909 -0.2813 0.5511 0.152 Uiso 1 1 calc R
C368 C -0.0779(13) -0.2866(13) 0.5934(17) 0.07(2) Uani 1 1 d U
C369 C -0.0737(15) -0.3047(13) 0.7294(19) 0.10(3) Uani 1 1 d DU
H36N H -0.0754 -0.2969 0.7111 0.144 Uiso 1 1 calc R
H36O H -0.0647 -0.2965 0.7435 0.144 Uiso 1 1 calc R
H36P H -0.0890 -0.3077 0.7376 0.144 Uiso 1 1 calc R
C370 C -0.0616(15) -0.3244(13) 0.7235(19) 0.10(3) Uani 1 1 d DU
C371 C -0.1386(16) -0.2833(15) 0.7238(19) 0.11(3) Uani 1 1 d U
H37B H -0.1321 -0.2903 0.7410 0.158 Uiso 1 1 calc R
H37C H -0.1552 -0.2862 0.7226 0.158 Uiso 1 1 calc R
H37D H -0.1361 -0.2683 0.7255 0.158 Uiso 1 1 calc R
C373 C -0.006(2) -0.310(2) 0.608(3) 0.16(5) Uani 1 1 d U
H37E H -0.0205 -0.3027 0.6074 0.246 Uiso 1 1 calc R
H37F H -0.0013 -0.3142 0.5881 0.246 Uiso 1 1 calc R
H37G H 0.0062 -0.3006 0.6159 0.246 Uiso 1 1 calc R
C374 C -0.0075(14) -0.3285(14) 0.6269(18) 0.08(2) Uani 1 1 d U
C375 C -0.0130(18) -0.3972(17) 0.793(2) 0.13(4) Uani 1 1 d U
H37H H -0.0130 -0.3886 0.8106 0.197 Uiso 1 1 calc R
H37I H 0.0028 -0.4012 0.7880 0.197 Uiso 1 1 calc R
H37J H -0.0222 -0.4098 0.7964 0.197 Uiso 1 1 calc R
C376 C -0.0241(17) -0.3842(16) 0.766(2) 0.11(3) Uani 1 1 d U
C377 C 0.0021(19) -0.3214(16) 0.725(2) 0.12(4) Uani 1 1 d U
H37K H -0.0132 -0.3247 0.7330 0.187 Uiso 1 1 calc R
H37L H 0.0013 -0.3083 0.7141 0.187 Uiso 1 1 calc R
H37M H 0.0131 -0.3201 0.7412 0.187 Uiso 1 1 calc R
C378 C 0.0097(14) -0.3387(13) 0.7048(18) 0.08(2) Uani 1 1 d U
C379 C 0.0327(19) -0.2787(19) 0.673(3) 0.18(5) Uani 1 1 d DU
H37N H 0.0184 -0.2869 0.6740 0.264 Uiso 1 1 calc R
H37O H 0.0305 -0.2666 0.6608 0.264 Uiso 1 1 calc R
H37P H 0.0366 -0.2741 0.6933 0.264 Uiso 1 1 calc R
C380 C 0.0519(14) -0.2919(13) 0.6616(17) 0.08(2) Uani 1 1 d DU
C381 C 0.0521(16) -0.3124(15) 0.5547(19) 0.10(3) Uani 1 1 d U
H38C H 0.0593 -0.3004 0.5451 0.157 Uiso 1 1 calc R
H38D H 0.0355 -0.3098 0.5570 0.157 Uiso 1 1 calc R
H38E H 0.0545 -0.3248 0.5427 0.157 Uiso 1 1 calc R
C382 C 0.0631(14) -0.3156(12) 0.5850(17) 0.07(2) Uani 1 1 d U
C383 C 0.0900(14) -0.3157(15) 0.7211(19) 0.10(3) Uani 1 1 d DU
H38F H 0.0906 -0.3308 0.7187 0.143 Uiso 1 1 calc R
H38G H 0.0787 -0.3098 0.7075 0.143 Uiso 1 1 calc R
H38H H 0.0856 -0.3123 0.7413 0.143 Uiso 1 1 calc R
C384 C 0.1132(15) -0.3067(16) 0.715(2) 0.13(4) Uani 1 1 d DU
C385 C 0.0945(19) -0.1921(17) 0.576(2) 0.12(3) Uani 1 1 d DU
C386 C 0.0888(19) -0.2010(16) 0.546(2) 0.13(4) Uani 1 1 d DU
H38I H 0.0751 -0.1941 0.5385 0.196 Uiso 1 1 calc R
H38J H 0.0858 -0.2160 0.5484 0.196 Uiso 1 1 calc R
H38K H 0.1018 -0.1989 0.5331 0.196 Uiso 1 1 calc R

loop_
_atom_site_aniso_label
_atom_site_aniso_U_11
_atom_site_aniso_U_22
_atom_site_aniso_U_33
_atom_site_aniso_U_23
_atom_site_aniso_U_13
_atom_site_aniso_U_12
Sm1 0.075(3) 0.098(4) 0.063(3) -0.013(3) -0.018(2) 0.009(3)
Sm2 0.060(3) 0.106(4) 0.060(3) -0.003(2) 0.013(2) 0.022(3)
Sm3 0.068(3) 0.094(4) 0.068(3) 0.013(3) 0.017(2) 0.019(3)
Sm4 0.070(3) 0.106(4) 0.073(3) 0.004(3) -0.011(2) 0.008(3)
Sm5 0.085(3) 0.097(4) 0.069(3) 0.022(3) 0.023(2) 0.012(3)
Sm6 0.069(3) 0.114(4) 0.064(3) 0.010(3) -0.012(2) 0.019(3)
Sm7 0.076(3) 0.098(4) 0.085(3) -0.016(3) -0.030(3) 0.020(3)
Sm8 0.095(3) 0.100(4) 0.058(3) -0.002(3) 0.008(2) 0.015(3)
Cd1 0.084(5) 0.126(6) 0.074(4) -0.016(4) -0.012(4) 0.021(4)
Cd2 0.112(6) 0.146(7) 0.082(5) -0.024(5) 0.006(4) 0.023(5)
Cd3 0.075(4) 0.135(6) 0.075(4) -0.015(4) 0.001(4) 0.025(4)
Cd4 0.078(4) 0.117(6) 0.069(4) -0.004(4) 0.022(3) 0.015(4)
Cd5 0.092(5) 0.133(7) 0.066(4) 0.006(4) 0.029(4) 0.006(5)
Cd6 0.089(5) 0.101(5) 0.074(4) 0.003(4) 0.029(4) 0.012(4)
Cd7 0.078(4) 0.112(6) 0.083(4) 0.015(4) 0.010(4) 0.007(4)
Cd8 0.098(5) 0.144(7) 0.086(5) 0.028(5) 0.001(4) 0.030(5)
Cd9 0.080(4) 0.132(6) 0.086(5) 0.016(4) -0.006(4) 0.024(4)
Cd10 0.090(5) 0.119(6) 0.077(4) -0.001(4) -0.022(4) 0.008(4)
Cd11 0.098(5) 0.134(6) 0.069(4) -0.014(4) -0.028(4) 0.013(5)
Cd12 0.089(5) 0.126(6) 0.071(4) -0.014(4) -0.029(4) 0.007(4)
Cd13 0.096(5) 0.135(7) 0.073(4) 0.021(4) 0.015(4) 0.023(5)
Cd14 0.102(5) 0.145(7) 0.074(4) 0.026(4) 0.001(4) 0.037(5)
Cd15 0.082(5) 0.137(7) 0.072(4) 0.017(4) -0.002(4) 0.024(4)
Cd16 0.082(5) 0.126(6) 0.079(4) 0.006(4) -0.022(4) 0.017(4)
Cd17 0.096(5) 0.139(7) 0.080(5) -0.011(4) -0.035(4) 0.007(5)
Cd18 0.101(5) 0.112(6) 0.090(5) -0.010(4) -0.035(4) 0.011(4)
Cd19 0.084(5) 0.114(6) 0.098(5) -0.022(4) -0.020(4) 0.014(4)
Cd20 0.110(6) 0.156(8) 0.084(5) -0.030(5) -0.006(4) 0.038(5)
Cd21 0.100(5) 0.129(6) 0.081(5) -0.019(4) -0.014(4) 0.025(5)
Cd22 0.103(5) 0.112(6) 0.064(4) 0.002(4) 0.021(4) 0.005(4)
Cd23 0.105(5) 0.140(7) 0.063(4) 0.018(4) 0.028(4) 0.023(5)
Cd24 0.122(6) 0.124(6) 0.073(4) 0.013(4) 0.039(4) 0.005(5)
N1 0.09(4) 0.10(4) 0.11(4) -0.01(3) -0.01(3) 0.01(3)
N2 0.07(3) 0.07(3) 0.08(3) 0.00(3) -0.02(3) 0.01(3)
N3 0.08(3) 0.08(4) 0.07(3) -0.02(3) -0.01(3) 0.02(3)
N4 0.07(3) 0.09(4) 0.07(3) 0.01(3) 0.00(3) 0.00(3)
N5 0.08(3) 0.10(4) 0.09(3) 0.00(3) 0.00(3) 0.00(3)
N6 0.11(4) 0.11(4) 0.09(4) -0.01(3) 0.02(3) 0.00(3)
N7 0.08(3) 0.07(3) 0.07(3) 0.02(3) 0.00(3) 0.02(3)
N8 0.05(3) 0.05(3) 0.08(3) 0.01(3) 0.01(3) 0.00(3)
N9 0.12(4) 0.10(4) 0.10(4) 0.04(3) 0.00(3) 0.01(3)
N10 0.11(4) 0.11(4) 0.10(4) 0.00(3) 0.00(3) 0.00(3)
N11 0.10(4) 0.12(4) 0.11(4) -0.01(3) 0.01(3) 0.00(3)
N12 0.11(4) 0.13(4) 0.11(4) -0.01(3) -0.01(3) 0.02(3)
N13 0.16(5) 0.16(5) 0.14(5) 0.00(4) 0.01(4) -0.01(4)
N14 0.09(3) 0.09(4) 0.09(3) 0.00(3) 0.03(3) 0.02(3)
N15 0.10(4) 0.09(4) 0.09(3) -0.01(3) 0.01(3) 0.00(3)
N16 0.08(3) 0.10(4) 0.09(3) 0.02(3) -0.01(3) 0.01(3)
N17 0.10(4) 0.10(4) 0.08(3) 0.01(3) -0.01(3) 0.00(3)
N18 0.10(4) 0.11(4) 0.12(4) 0.00(3) -0.01(3) 0.01(3)
N19 0.13(4) 0.14(5) 0.12(4) 0.00(4) -0.02(3) 0.01(4)
N20 0.10(4) 0.08(4) 0.09(3) 0.01(3) -0.02(3) -0.01(3)
N21 0.08(3) 0.10(4) 0.08(3) -0.01(3) -0.01(3) 0.00(3)
N22 0.136 0.151 0.161 -0.012 -0.017 0.024
N23 0.08(3) 0.08(3) 0.09(3) -0.01(3) 0.00(3) 0.00(3)
N24 0.11(4) 0.15(4) 0.12(4) 0.02(4) -0.01(3) 0.01(3)
O1 0.09(3) 0.11(4) 0.11(3) -0.02(3) -0.01(3) 0.02(3)
O2 0.10(3) 0.10(3) 0.09(3) -0.02(3) -0.01(3) 0.01(3)
O3 0.10(3) 0.11(4) 0.11(3) 0.00(3) -0.02(3) -0.01(3)
O4 0.07(3) 0.08(3) 0.08(3) -0.01(2) 0.01(2) 0.01(3)
O5 0.11(3) 0.12(4) 0.12(4) -0.02(3) 0.01(3) 0.02(3)
O6 0.08(3) 0.11(3) 0.09(3) 0.00(3) -0.02(3) 0.04(3)
O7 0.11(4) 0.12(4) 0.11(3) -0.02(3) 0.00(3) 0.00(3)
O8 0.06(3) 0.09(3) 0.07(3) 0.03(2) 0.01(2) 0.01(2)
O9 0.08(3) 0.10(3) 0.06(3) 0.00(3) 0.01(2) 0.00(3)
O10 0.07(3) 0.07(3) 0.07(3) 0.01(2) 0.02(2) -0.01(2)
O11 0.08(3) 0.11(3) 0.09(3) 0.01(3) 0.03(3) 0.00(3)
O12 0.07(3) 0.06(3) 0.07(3) 0.00(2) 0.02(2) 0.01(2)
O13 0.10(3) 0.09(3) 0.08(3) 0.02(3) 0.00(3) 0.01(3)
O14 0.08(3) 0.08(3) 0.08(3) 0.01(3) 0.03(2) -0.01(3)
O15 0.08(3) 0.10(3) 0.10(3) 0.02(3) 0.00(3) 0.00(3)
O16 0.08(3) 0.03(2) 0.08(3) 0.01(2) 0.01(2) 0.02(2)
O17 0.11(4) 0.12(4) 0.12(4) 0.01(3) 0.01(3) 0.02(3)
O18 0.12(4) 0.13(4) 0.11(3) 0.01(3) 0.01(3) 0.03(3)
O19 0.09(3) 0.11(4) 0.12(4) 0.01(3) 0.00(3) 0.01(3)
O20 0.03(2) 0.11(3) 0.10(3) 0.01(3) 0.00(2) 0.01(2)
O21 0.10(3) 0.11(3) 0.10(3) 0.00(3) -0.02(3) 0.02(3)
O22 0.09(3) 0.09(3) 0.09(3) -0.02(3) -0.02(3) 0.02(3)
O23 0.09(3) 0.09(3) 0.06(3) -0.01(2) -0.02(2) 0.01(3)
O24 0.08(3) 0.08(3) 0.07(3) 0.02(2) -0.03(2) 0.00(3)
O25 0.13(4) 0.09(3) 0.12(4) -0.01(3) -0.02(3) 0.01(3)
O26 0.11(3) 0.09(3) 0.08(3) 0.01(3) -0.01(3) 0.00(3)
O27 0.11(3) 0.12(4) 0.11(3) -0.04(3) 0.01(3) 0.01(3)
O28 0.13(4) 0.13(4) 0.11(3) 0.00(3) -0.01(3) 0.00(3)
O29 0.11(3) 0.12(4) 0.11(3) -0.01(3) 0.01(3) 0.01(3)
O30 0.12(4) 0.12(4) 0.11(3) 0.00(3) 0.01(3) 0.00(3)
O31 0.13(4) 0.10(3) 0.11(3) -0.02(3) 0.01(3) 0.01(3)
O32 0.10(3) 0.12(3) 0.09(3) 0.02(3) 0.00(3) 0.02(3)
O33 0.09(3) 0.09(3) 0.08(3) -0.02(3) 0.01(3) 0.00(3)
O34 0.08(3) 0.08(3) 0.07(3) 0.02(2) 0.01(2) 0.02(3)
O35 0.13(4) 0.11(4) 0.09(3) 0.02(3) 0.02(3) 0.01(3)
O36 0.10(3) 0.11(3) 0.06(3) -0.01(3) 0.01(3) 0.00(3)
O37 0.13(4) 0.13(4) 0.11(3) 0.05(3) 0.00(3) 0.02(3)
O38 0.129 0.177 0.122 -0.054 0.012 0.022
O39 0.10(3) 0.11(3) 0.10(3) 0.04(3) 0.02(3) 0.02(3)
O40 0.07(3) 0.10(3) 0.08(3) -0.01(3) 0.01(2) 0.01(3)
O41 0.13(4) 0.11(4) 0.11(3) 0.01(3) 0.00(3) 0.01(3)
O42 0.08(3) 0.10(3) 0.09(3) 0.01(3) 0.01(3) 0.01(3)
O43 0.06(3) 0.08(3) 0.10(3) 0.02(3) 0.01(2) 0.04(2)
O44 0.07(3) 0.12(3) 0.08(3) -0.01(3) -0.02(2) 0.00(3)
O45 0.08(3) 0.09(3) 0.08(3) 0.00(3) -0.02(2) 0.00(3)
O46 0.07(3) 0.12(3) 0.08(3) -0.01(3) -0.03(2) -0.01(3)
O47 0.09(3) 0.10(3) 0.12(3) -0.01(3) -0.02(3) 0.00(3)
O48 0.11(3) 0.11(4) 0.12(4) 0.01(3) -0.03(3) 0.00(3)
O49 0.08(3) 0.11(3) 0.07(3) 0.00(3) -0.04(2) 0.00(3)
O50 0.09(3) 0.11(3) 0.11(3) -0.03(3) -0.02(3) -0.01(3)
O51 0.12(3) 0.09(3) 0.10(3) -0.01(3) -0.01(3) -0.01(3)
O52 0.07(3) 0.07(3) 0.08(3) 0.00(2) 0.00(2) -0.01(2)
O53 0.11(3) 0.12(4) 0.09(3) 0.00(3) -0.01(3) 0.03(3)
O54 0.09(3) 0.09(3) 0.07(3) -0.01(2) 0.00(2) 0.00(3)
O55 0.14(4) 0.14(4) 0.15(4) -0.02(3) 0.01(3) 0.01(3)
O56 0.13(4) 0.12(4) 0.11(3) -0.02(3) -0.03(3) 0.00(3)
O57 0.10(3) 0.11(3) 0.08(3) -0.01(3) 0.00(3) 0.00(3)
O58 0.08(3) 0.03(2) 0.08(3) 0.01(2) 0.01(2) 0.03(2)
O59 0.14(4) 0.15(4) 0.13(4) 0.00(3) 0.00(3) 0.02(3)
O60 0.18(5) 0.20(5) 0.17(5) -0.01(4) -0.01(4) 0.00(4)
O61 0.11(3) 0.09(3) 0.08(3) -0.03(3) 0.01(3) 0.02(3)
O62 0.11(3) 0.11(3) 0.09(3) -0.02(3) 0.00(3) 0.03(3)
O63 0.10(3) 0.13(4) 0.09(3) 0.02(3) 0.01(3) 0.00(3)
O64 0.09(3) 0.08(3) 0.08(3) -0.02(3) 0.00(3) 0.03(3)
O65 0.09(3) 0.11(3) 0.09(3) -0.01(3) -0.01(3) 0.00(3)
O66 0.10(3) 0.10(3) 0.09(3) 0.03(3) 0.02(3) 0.02(3)
O67 0.10(3) 0.12(4) 0.10(3) 0.01(3) 0.01(3) 0.01(3)
O68 0.10(3) 0.11(4) 0.09(3) 0.01(3) 0.01(3) -0.01(3)
O69 0.08(3) 0.10(3) 0.06(3) -0.01(2) -0.01(2) 0.02(3)
O70 0.11(3) 0.09(3) 0.08(3) 0.01(3) 0.01(3) 0.03(3)
O71 0.12(4) 0.15(4) 0.12(4) 0.02(3) 0.02(3) 0.01(3)
O72 0.14(4) 0.15(4) 0.12(4) 0.00(3) 0.01(3) 0.01(3)
O73 0.08(3) 0.09(3) 0.07(3) -0.01(2) 0.01(2) 0.01(3)
O74 0.10(3) 0.13(4) 0.10(3) -0.01(3) 0.01(3) 0.00(3)
O75 0.07(3) 0.10(3) 0.08(3) 0.02(3) -0.01(2) -0.01(3)
O76 0.09(3) 0.11(3) 0.09(3) 0.01(3) 0.00(3) 0.01(3)
O77 0.08(3) 0.09(3) 0.10(3) 0.00(3) -0.01(3) 0.00(3)
O78 0.071 0.012 0.092 -0.003 -0.003 0.017
O79 0.09(3) 0.10(3) 0.07(3) 0.02(3) 0.02(3) 0.02(3)
O80 0.13(4) 0.16(4) 0.12(4) 0.01(3) 0.00(3) 0.01(3)
O81 0.11(3) 0.10(3) 0.10(3) 0.02(3) 0.01(3) -0.01(3)
O82 0.09(3) 0.06(3) 0.08(3) -0.02(2) 0.00(2) -0.02(2)
O83 0.16(4) 0.14(4) 0.12(4) 0.00(3) -0.01(3) 0.02(3)
O84 0.12(4) 0.12(4) 0.11(3) 0.00(3) -0.02(3) 0.01(3)
O85 0.12(4) 0.11(4) 0.09(3) 0.01(3) -0.01(3) 0.02(3)
O86 0.10(3) 0.11(3) 0.09(3) 0.02(3) 0.01(3) 0.01(3)
O87 0.07(3) 0.12(3) 0.07(3) 0.00(3) 0.00(2) 0.01(3)
O88 0.10(3) 0.11(3) 0.11(3) -0.01(3) -0.02(3) 0.02(3)
O89 0.09(3) 0.09(3) 0.07(3) -0.01(3) 0.01(2) 0.00(3)
O90 0.11(3) 0.11(3) 0.09(3) 0.00(3) 0.01(3) 0.01(3)
O91 0.10(3) 0.11(4) 0.12(3) -0.01(3) -0.01(3) 0.03(3)
O92 0.11(3) 0.10(3) 0.11(3) -0.01(3) -0.01(3) 0.01(3)
O93 0.12(3) 0.12(4) 0.09(3) -0.01(3) -0.03(3) -0.01(3)
O94 0.07(3) 0.09(3) 0.08(3) 0.00(3) -0.02(2) -0.04(3)
O95 0.15(4) 0.15(4) 0.14(4) -0.01(3) -0.02(3) 0.00(3)
O96 0.12(4) 0.11(4) 0.11(3) -0.02(3) 0.00(3) 0.01(3)
O97 0.09(3) 0.10(3) 0.08(3) -0.01(3) -0.01(3) 0.00(3)
O98 0.09(3) 0.13(4) 0.10(3) 0.00(3) -0.01(3) 0.00(3)
O99 0.07(3) 0.10(3) 0.08(3) -0.01(3) -0.01(2) 0.00(3)
O100 0.13(4) 0.12(4) 0.10(3) -0.03(3) -0.01(3) 0.00(3)
O101 0.08(3) 0.09(3) 0.09(3) 0.00(3) -0.02(3) 0.03(3)
O102 0.06(3) 0.10(3) 0.10(3) 0.00(3) -0.01(2) -0.01(3)
O103 0.09(3) 0.11(3) 0.08(3) -0.01(3) -0.02(3) 0.00(3)
O104 0.10(3) 0.10(3) 0.09(3) 0.01(3) 0.00(3) 0.01(3)
O105 0.11(4) 0.14(4) 0.12(3) -0.01(3) 0.00(3) 0.01(3)
O106 0.09(3) 0.10(3) 0.10(3) -0.02(3) 0.01(3) 0.03(3)
O107 0.17(4) 0.15(4) 0.15(4) 0.00(3) 0.01(3) 0.03(4)
O108 0.14(4) 0.12(4) 0.11(3) 0.02(3) 0.01(3) 0.00(3)
O109 0.08(3) 0.11(3) 0.09(3) 0.01(3) -0.02(3) 0.01(3)
O110 0.10(3) 0.08(3) 0.07(3) 0.01(2) 0.00(3) -0.01(3)
O111 0.10(3) 0.09(3) 0.10(3) 0.00(3) -0.01(3) 0.02(3)
O112 0.10(3) 0.09(3) 0.08(3) -0.03(2) 0.02(3) 0.04(3)
O113 0.07(3) 0.10(3) 0.09(3) 0.00(3) 0.01(2) -0.01(3)
O114 0.09(3) 0.08(3) 0.10(3) 0.02(3) 0.00(3) -0.01(3)
O115 0.11(3) 0.10(3) 0.09(3) 0.00(3) -0.01(3) 0.00(3)
O116 0.10(3) 0.11(3) 0.07(3) 0.00(3) 0.01(3) 0.01(3)
O117 0.06(3) 0.10(3) 0.08(3) 0.01(3) -0.01(2) 0.00(3)
O118 0.13(4) 0.11(4) 0.10(3) 0.00(3) 0.01(3) -0.03(3)
O119 0.12(3) 0.09(3) 0.07(3) 0.01(3) 0.03(3) 0.01(3)
O120 0.14(4) 0.12(4) 0.09(3) 0.01(3) 0.01(3) 0.01(3)
O121 0.14(4) 0.15(4) 0.14(4) 0.01(3) 0.01(3) 0.02(3)
O122 0.09(3) 0.11(3) 0.10(3) 0.04(3) 0.01(3) 0.00(3)
O123 0.09(3) 0.09(3) 0.12(3) 0.01(3) 0.01(3) 0.03(3)
O124 0.08(3) 0.06(3) 0.10(3) -0.01(2) 0.01(3) 0.01(2)
O125 0.10(3) 0.11(3) 0.09(3) 0.00(3) -0.01(3) 0.02(3)
O126 0.09(3) 0.11(3) 0.08(3) 0.00(3) 0.01(3) 0.00(3)
O127 0.11(4) 0.14(4) 0.13(4) 0.00(3) -0.01(3) 0.01(3)
O128 0.13(4) 0.14(4) 0.11(3) 0.01(3) 0.04(3) -0.01(3)
O129 0.10(3) 0.09(3) 0.10(3) 0.01(3) 0.02(3) 0.02(3)
O130 0.09(3) 0.11(3) 0.10(3) 0.02(3) 0.00(3) -0.01(3)
O131 0.13(4) 0.14(4) 0.13(4) 0.01(3) -0.01(3) 0.01(3)
O132 0.13(4) 0.14(4) 0.14(4) 0.02(3) 0.01(3) 0.00(3)
O133 0.09(3) 0.12(4) 0.10(3) 0.01(3) -0.03(3) -0.03(3)
O134 0.12(4) 0.13(4) 0.13(4) -0.03(3) -0.02(3) 0.00(3)
O135 0.11(3) 0.12(4) 0.10(3) 0.02(3) 0.00(3) 0.02(3)
O136 0.10(3) 0.10(3) 0.09(3) -0.01(3) -0.02(3) 0.03(3)
O137 0.11(3) 0.10(3) 0.10(3) -0.02(3) -0.01(3) 0.04(3)
O138 0.10(3) 0.11(3) 0.09(3) 0.00(3) 0.00(3) 0.02(3)
O139 0.12(3) 0.11(3) 0.08(3) 0.01(3) 0.00(3) 0.05(3)
O140 0.09(3) 0.11(3) 0.07(3) 0.01(3) 0.00(2) 0.02(3)
O141 0.10(3) 0.12(4) 0.10(3) -0.02(3) -0.01(3) 0.01(3)
O142 0.15(4) 0.14(4) 0.14(4) -0.02(3) -0.01(3) 0.00(3)
O143 0.09(3) 0.13(4) 0.11(3) 0.01(3) 0.00(3) 0.01(3)
O144 0.09(3) 0.11(3) 0.07(3) -0.02(3) 0.02(3) 0.01(3)
C1 0.12(5) 0.11(5) 0.12(5) -0.03(4) 0.00(4) 0.00(4)
C2 0.09(4) 0.10(4) 0.09(4) 0.00(4) 0.00(4) 0.01(4)
C3 0.14(5) 0.15(5) 0.15(5) -0.01(4) 0.00(4) 0.01(4)
C4 0.15(6) 0.16(6) 0.15(6) -0.01(4) -0.01(4) 0.00(4)
C5 0.15(6) 0.15(6) 0.14(5) -0.02(4) 0.00(4) 0.00(4)
C6 0.05(3) 0.05(3) 0.06(3) -0.02(3) 0.01(3) 0.01(3)
C7 0.10(4) 0.09(4) 0.10(4) 0.00(4) 0.00(4) 0.01(4)
C8 0.09(4) 0.10(4) 0.10(4) 0.01(4) -0.01(4) -0.01(4)
C9 0.08(4) 0.08(4) 0.06(4) 0.01(3) -0.02(3) 0.00(3)
C10 0.10(4) 0.09(4) 0.10(4) 0.00(4) -0.02(4) -0.01(4)
C11 0.12(5) 0.11(5) 0.11(5) 0.00(4) 0.00(4) 0.00(4)
C12 0.10(4) 0.09(4) 0.10(4) 0.00(3) 0.00(3) -0.02(4)
C13 0.11(4) 0.11(5) 0.10(4) -0.02(4) -0.01(4) 0.00(4)
C14 0.10(4) 0.11(5) 0.10(4) -0.01(4) 0.00(4) 0.01(4)
C15 0.15(6) 0.16(6) 0.14(5) -0.02(4) -0.01(4) 0.01(4)
C16 0.11(5) 0.13(5) 0.11(5) -0.01(4) 0.00(4) 0.01(4)
C17 0.10(4) 0.09(4) 0.10(4) -0.02(4) 0.00(4) 0.02(4)
C18 0.10(4) 0.09(4) 0.08(4) -0.01(3) -0.01(3) 0.01(4)
C19 0.09(4) 0.09(4) 0.08(4) 0.00(3) -0.01(3) 0.01(4)
C20 0.12(5) 0.14(5) 0.13(5) 0.00(4) -0.01(4) -0.02(4)
C21 0.08(4) 0.09(4) 0.08(4) -0.01(3) -0.01(3) -0.02(3)
C22 0.12(5) 0.13(5) 0.13(5) -0.02(4) 0.00(4) 0.01(4)
C23 0.11(5) 0.11(5) 0.11(5) -0.01(4) -0.01(4) 0.01(4)
C24 0.11(5) 0.13(5) 0.11(5) -0.01(4) 0.00(4) 0.01(4)
C25 0.10(4) 0.11(5) 0.12(5) 0.00(4) 0.00(4) 0.00(4)
C26 0.13(5) 0.14(5) 0.12(5) -0.01(4) 0.00(4) -0.01(4)
C27 0.13(5) 0.12(5) 0.13(5) 0.00(4) 0.00(4) 0.00(4)
C28 0.07(4) 0.07(4) 0.08(4) 0.00(3) -0.01(3) 0.01(3)
C29 0.10(4) 0.08(4) 0.09(4) -0.01(3) -0.01(3) 0.01(4)
C30 0.13(5) 0.13(5) 0.11(5) -0.01(4) -0.01(4) 0.00(4)
C31 0.24(9) 0.24(9) 0.24(9) -0.01(4) -0.01(4) -0.01(4)
C32 0.19(7) 0.20(7) 0.19(7) -0.02(4) 0.02(4) -0.01(4)
C33 0.12(5) 0.12(5) 0.13(5) 0.00(4) -0.01(4) 0.00(4)
C34 0.09(4) 0.10(4) 0.11(4) -0.01(4) 0.01(4) 0.01(4)
C35 0.08(4) 0.09(4) 0.08(4) 0.00(3) 0.00(3) -0.01(4)
C36 0.08(4) 0.11(4) 0.09(4) 0.00(4) 0.01(3) 0.00(4)
C37 0.11(5) 0.13(5) 0.12(5) 0.01(4) 0.00(4) -0.01(4)
C38 0.07(4) 0.06(3) 0.09(4) 0.00(3) 0.01(3) 0.00(3)
C39 0.09(4) 0.10(4) 0.10(4) 0.00(4) 0.01(4) 0.00(4)
C40 0.10(4) 0.11(4) 0.08(4) -0.01(4) -0.01(4) 0.01(4)
C41 0.09(4) 0.08(4) 0.07(4) 0.00(3) -0.02(3) 0.00(3)
C42 0.08(4) 0.09(4) 0.09(4) 0.01(3) 0.00(3) 0.00(3)
C43 0.14(5) 0.15(5) 0.13(5) 0.01(4) 0.00(4) 0.01(4)
C44 0.11(5) 0.12(5) 0.10(4) 0.01(4) 0.00(4) 0.00(4)
C45 0.12(5) 0.13(5) 0.12(5) 0.00(4) 0.00(4) 0.01(4)
C46 0.10(4) 0.09(4) 0.08(4) -0.01(3) 0.01(3) 0.01(3)
C47 0.08(4) 0.08(4) 0.09(4) -0.01(3) 0.00(3) 0.01(3)
C48 0.11(5) 0.12(5) 0.11(5) 0.00(4) 0.02(4) 0.00(4)
C49 0.14(5) 0.14(5) 0.14(5) 0.00(4) 0.01(4) 0.01(4)
C50 0.08(4) 0.08(4) 0.07(4) 0.00(3) 0.01(3) 0.00(4)
C51 0.11(5) 0.12(5) 0.11(5) -0.01(4) -0.02(4) 0.01(4)
C52 0.07(4) 0.07(4) 0.08(4) 0.00(3) 0.01(3) -0.01(3)
C53 0.09(4) 0.10(4) 0.09(4) 0.00(3) 0.00(3) 0.00(4)
C54 0.06(4) 0.08(4) 0.07(4) 0.02(3) -0.01(3) 0.00(3)
C55 0.08(4) 0.10(4) 0.09(4) 0.02(4) 0.01(3) -0.01(4)
C56 0.07(4) 0.09(4) 0.07(4) 0.01(3) -0.01(3) 0.00(3)
C57 0.07(4) 0.07(4) 0.07(4) 0.00(3) 0.00(3) 0.01(3)
C58 0.13(5) 0.12(5) 0.11(5) 0.00(4) 0.02(4) 0.01(4)
C59 0.08(4) 0.09(4) 0.09(4) -0.01(3) 0.02(3) 0.03(3)
C60 0.13(5) 0.14(5) 0.12(5) 0.00(4) 0.00(4) 0.01(4)
C61 0.11(5) 0.12(5) 0.12(5) 0.02(4) 0.01(4) 0.01(4)
C62 0.06(3) 0.05(3) 0.07(3) -0.01(3) 0.02(3) -0.02(3)
C63 0.10(4) 0.08(4) 0.09(4) 0.01(3) 0.01(3) -0.01(4)
C64 0.09(4) 0.10(4) 0.09(4) 0.01(4) 0.00(4) 0.00(4)
C65 0.10(4) 0.10(4) 0.10(4) 0.01(3) 0.00(4) -0.01(4)
C66 0.11(4) 0.10(4) 0.09(4) -0.01(3) 0.00(4) -0.01(4)
C67 0.10(4) 0.09(4) 0.10(4) -0.02(4) 0.01(4) 0.01(4)
C68 0.11(5) 0.11(5) 0.12(5) 0.01(4) 0.01(4) 0.00(4)
C69 0.09(4) 0.08(4) 0.09(4) -0.02(3) 0.01(3) -0.01(3)
C70 0.12(5) 0.14(5) 0.13(5) 0.03(4) 0.01(4) 0.01(4)
C71 0.19(7) 0.20(7) 0.19(7) 0.00(4) -0.01(4) -0.01(4)
C72 0.13(5) 0.12(5) 0.12(5) 0.01(4) 0.00(4) 0.01(4)
C73 0.23(8) 0.22(8) 0.21(8) 0.00(4) 0.01(4) 0.00(4)
C74 0.14(5) 0.15(5) 0.15(5) 0.01(4) 0.02(4) 0.03(4)
C75 0.10(4) 0.09(4) 0.10(4) 0.02(4) 0.01(3) 0.02(4)
C76 0.06(4) 0.07(4) 0.07(4) 0.01(3) 0.02(3) 0.00(3)
C77 0.11(5) 0.11(5) 0.12(5) -0.01(4) 0.01(4) 0.00(4)
C78 0.10(4) 0.06(4) 0.08(4) 0.01(3) 0.00(3) 0.03(3)
C79 0.07(4) 0.08(4) 0.07(4) 0.00(3) 0.01(3) -0.01(3)
C80 0.10(4) 0.11(4) 0.09(4) 0.02(4) 0.01(3) 0.00(4)
C81 0.10(4) 0.13(5) 0.11(5) 0.00(4) -0.01(4) 0.00(4)
C82 0.14(5) 0.14(5) 0.12(5) 0.00(4) -0.01(4) 0.00(4)
C83 0.10(4) 0.10(4) 0.10(4) -0.01(4) 0.02(3) 0.00(4)
C84 0.14(5) 0.14(5) 0.13(5) 0.00(4) 0.01(4) 0.01(4)
C85 0.10(4) 0.10(4) 0.10(4) 0.00(4) 0.01(4) 0.00(4)
C86 0.10(4) 0.09(4) 0.08(4) 0.00(3) 0.00(3) 0.00(4)
C87 0.11(5) 0.12(5) 0.10(4) 0.01(4) -0.02(4) 0.01(4)
C88 0.09(4) 0.10(4) 0.11(4) 0.00(4) -0.01(4) 0.01(4)
C89 0.07(4) 0.07(4) 0.09(4) 0.00(3) 0.00(3) 0.02(3)
C90 0.08(4) 0.09(4) 0.09(4) 0.00(4) -0.01(3) 0.01(4)
C91 0.08(4) 0.10(4) 0.10(4) 0.01(4) 0.02(3) 0.00(4)
C92 0.12(5) 0.13(5) 0.12(5) 0.00(4) 0.02(4) 0.01(4)
C93 0.12(5) 0.13(5) 0.12(5) 0.01(4) 0.00(4) -0.02(4)
C94 0.09(4) 0.12(5) 0.09(4) 0.00(4) 0.00(3) -0.02(4)
C95 0.14(5) 0.14(5) 0.13(5) 0.00(4) 0.00(4) -0.02(4)
C96 0.12(5) 0.11(5) 0.10(4) 0.01(4) 0.01(4) 0.01(4)
C98 0.13(5) 0.14(5) 0.14(5) 0.01(4) -0.01(4) 0.01(4)
C99 0.12(5) 0.13(5) 0.12(5) 0.00(4) -0.01(4) 0.01(4)
C100 0.11(5) 0.13(5) 0.13(5) 0.00(4) 0.02(4) 0.01(4)
C101 0.13(5) 0.12(5) 0.14(5) 0.00(4) -0.01(4) 0.01(4)
C102 0.08(4) 0.06(4) 0.08(4) -0.01(3) 0.02(3) 0.01(3)
C103 0.12(5) 0.12(5) 0.11(5) 0.01(4) 0.00(4) 0.00(4)
C104 0.12(5) 0.12(5) 0.11(5) 0.01(4) 0.01(4) -0.01(4)
C105 0.17(6) 0.17(6) 0.17(6) 0.01(4) 0.01(4) -0.01(4)
C106 0.15(6) 0.14(5) 0.14(5) 0.00(4) -0.01(4) -0.01(4)
C107 0.20(7) 0.19(7) 0.20(7) 0.00(4) -0.01(4) 0.00(4)
C108 0.12(5) 0.13(5) 0.13(5) -0.01(4) 0.02(4) 0.01(4)
C109 0.18(7) 0.18(7) 0.19(7) 0.01(4) -0.01(4) 0.01(4)
C110 0.11(4) 0.10(4) 0.10(4) -0.01(4) -0.01(4) 0.01(4)
C111 0.09(4) 0.10(4) 0.09(4) 0.01(3) 0.00(3) -0.02(4)
C112 0.07(4) 0.08(4) 0.09(4) 0.00(3) 0.00(3) 0.00(3)
C113 0.09(4) 0.09(4) 0.10(4) 0.00(3) 0.00(3) -0.01(4)
C114 0.10(4) 0.10(4) 0.10(4) 0.00(4) -0.01(4) -0.01(4)
C115 0.06(3) 0.08(4) 0.08(4) 0.01(3) 0.02(3) 0.03(3)
C116 0.07(4) 0.13(5) 0.14(5) 0.01(4) 0.00(4) 0.01(4)
C117 0.10(4) 0.10(5) 0.12(5) 0.01(4) 0.01(4) 0.00(4)
C118 0.07(4) 0.09(4) 0.08(4) 0.02(3) 0.02(3) 0.00(3)
C119 0.12(5) 0.12(5) 0.12(5) -0.01(4) 0.00(4) 0.01(4)
C120 0.12(5) 0.13(5) 0.12(5) 0.01(4) 0.01(4) 0.01(4)
C121 0.13(5) 0.12(5) 0.13(5) 0.01(4) -0.01(4) 0.00(4)
C122 0.10(4) 0.08(4) 0.09(4) -0.01(3) -0.01(3) 0.00(3)
C123 0.09(4) 0.11(4) 0.09(4) 0.01(4) 0.01(3) 0.00(4)
C124 0.08(4) 0.11(4) 0.10(4) -0.01(4) 0.00(3) -0.01(4)
C125 0.09(4) 0.10(4) 0.10(4) 0.00(4) 0.01(3) -0.01(4)
C126 0.04(3) 0.05(3) 0.08(4) -0.03(3) -0.02(3) 0.01(3)
C127 0.10(4) 0.10(4) 0.10(4) 0.01(4) -0.01(3) 0.00(4)
C128 0.10(4) 0.08(4) 0.06(4) 0.00(3) -0.01(3) -0.01(3)
C129 0.09(4) 0.12(5) 0.10(4) 0.00(4) -0.02(3) 0.02(4)
C130 0.11(4) 0.10(5) 0.10(4) 0.01(4) 0.01(4) 0.01(4)
C131 0.10(4) 0.11(4) 0.10(4) 0.01(4) 0.00(4) 0.01(4)
C132 0.11(5) 0.12(5) 0.11(5) -0.01(4) 0.00(4) -0.01(4)
C133 0.10(4) 0.11(5) 0.11(4) 0.00(4) 0.00(4) 0.00(4)
C134 0.09(4) 0.07(4) 0.10(4) -0.02(3) 0.00(3) -0.01(3)
C135 0.11(5) 0.12(5) 0.12(5) 0.02(4) 0.00(4) -0.02(4)
C136 0.15(5) 0.15(6) 0.14(5) 0.02(4) -0.01(4) 0.01(4)
C137 0.12(4) 0.09(4) 0.10(4) 0.00(4) -0.03(4) -0.02(4)
C138 0.09(4) 0.11(4) 0.09(4) 0.00(4) -0.01(3) -0.01(4)
C139 0.13(5) 0.13(5) 0.13(5) 0.00(4) 0.00(4) -0.01(4)
C140 0.11(5) 0.12(5) 0.11(5) 0.00(4) -0.01(4) 0.00(4)
C141 0.13(5) 0.16(5) 0.13(5) 0.00(4) -0.01(4) -0.01(4)
C142 0.23(8) 0.23(8) 0.22(8) 0.00(4) -0.01(4) 0.01(4)
C143 0.13(5) 0.14(5) 0.13(5) 0.01(4) -0.01(4) 0.00(4)
C144 0.11(4) 0.10(4) 0.10(4) 0.00(4) -0.01(4) -0.01(4)
C145 0.21(8) 0.22(8) 0.21(7) -0.01(4) 0.00(4) -0.01(4)
C146 0.14(5) 0.12(5) 0.13(5) 0.00(4) 0.00(4) 0.00(4)
C147 0.10(4) 0.10(4) 0.09(4) 0.01(3) -0.02(3) 0.01(3)
C148 0.10(4) 0.11(5) 0.11(4) -0.01(4) -0.02(4) -0.02(4)
C149 0.09(4) 0.10(4) 0.11(4) 0.00(4) -0.01(3) 0.00(4)
C150 0.19(7) 0.19(7) 0.18(7) 0.00(4) 0.00(4) -0.01(4)
C151 0.13(5) 0.14(5) 0.13(5) 0.01(4) 0.01(4) -0.01(4)
C152 0.13(5) 0.11(5) 0.11(5) 0.00(4) -0.02(4) 0.00(4)
C153 0.11(4) 0.12(5) 0.11(4) 0.02(4) -0.01(4) 0.00(4)
C154 0.14(5) 0.13(5) 0.14(5) 0.01(4) -0.02(4) 0.01(4)
C155 0.21(7) 0.21(7) 0.21(7) 0.01(4) -0.01(4) 0.00(4)
C156 0.21(8) 0.23(8) 0.22(8) -0.01(4) -0.01(4) 0.00(4)
C157 0.28(10) 0.28(10) 0.28(10) 0.00(4) -0.01(4) 0.01(4)
C158 0.15(5) 0.15(5) 0.15(5) -0.02(4) -0.01(4) -0.01(4)
C159 0.10(4) 0.11(5) 0.11(4) 0.00(4) -0.01(4) 0.00(4)
C160 0.14(5) 0.14(5) 0.12(5) 0.00(4) -0.01(4) 0.01(4)
C161 0.12(5) 0.14(5) 0.14(5) -0.01(4) -0.01(4) 0.00(4)
C162 0.13(5) 0.15(5) 0.15(5) 0.00(4) 0.00(4) 0.00(4)
C163 0.08(4) 0.07(4) 0.07(4) -0.01(3) -0.01(3) 0.00(3)
C164 0.08(4) 0.06(4) 0.08(4) -0.03(3) 0.00(3) 0.00(3)
C165 0.07(3) 0.05(3) 0.08(4) 0.01(3) -0.01(3) 0.03(3)
C166 0.11(4) 0.10(4) 0.10(4) 0.00(3) -0.01(4) -0.01(4)
C167 0.13(5) 0.12(5) 0.12(5) -0.01(4) -0.01(4) 0.01(4)
C168 0.11(5) 0.11(5) 0.13(5) 0.01(4) -0.01(4) 0.01(4)
C169 0.12(5) 0.12(5) 0.11(5) -0.01(4) -0.01(4) 0.00(4)
C170 0.08(4) 0.08(4) 0.09(4) -0.01(3) 0.00(3) 0.00(3)
C171 0.13(5) 0.13(5) 0.11(5) 0.01(4) 0.01(4) 0.01(4)
C172 0.13(5) 0.12(5) 0.12(5) 0.00(4) -0.01(4) 0.01(4)
C173 0.12(5) 0.12(5) 0.13(5) 0.00(4) 0.00(4) 0.00(4)
C174 0.09(4) 0.08(4) 0.10(4) -0.01(3) 0.00(3) 0.00(3)
C175 0.12(5) 0.13(5) 0.14(5) 0.01(4) -0.01(4) 0.01(4)
C176 0.09(4) 0.10(4) 0.10(4) 0.00(4) -0.02(3) 0.02(3)
C177 0.14(5) 0.14(5) 0.15(5) 0.00(4) 0.00(4) 0.00(4)
C178 0.10(4) 0.11(4) 0.09(4) -0.01(4) -0.02(4) -0.01(4)
C179 0.14(5) 0.14(5) 0.14(5) 0.00(4) 0.00(4) -0.01(4)
C180 0.12(5) 0.13(5) 0.12(5) -0.02(4) 0.00(4) 0.00(4)
C181 0.10(4) 0.11(4) 0.10(4) 0.00(4) 0.00(3) 0.01(4)
C182 0.09(4) 0.09(4) 0.09(4) -0.01(3) 0.01(3) 0.00(4)
C183 0.12(5) 0.13(5) 0.12(5) -0.01(4) 0.01(4) 0.02(4)
C184 0.13(5) 0.15(5) 0.15(5) -0.01(4) -0.02(4) 0.01(4)
C185 0.11(4) 0.11(5) 0.11(5) -0.02(4) -0.01(4) 0.01(4)
C186 0.12(5) 0.11(5) 0.11(5) 0.00(4) -0.01(4) 0.00(4)
C187 0.14(5) 0.13(5) 0.13(5) 0.00(4) 0.01(4) 0.00(4)
C188 0.11(5) 0.11(5) 0.12(5) -0.02(4) -0.02(4) 0.01(4)
C189 0.133 0.122 0.136 -0.016 -0.021 -0.014
C190 0.208 0.209 0.220 0.009 0.008 -0.001
C191 0.24(9) 0.25(9) 0.24(9) 0.00(4) 0.01(4) 0.00(4)
C192 0.11(5) 0.12(5) 0.11(4) 0.01(4) 0.00(4) -0.01(4)
C193 0.11(5) 0.12(5) 0.10(4) -0.01(4) 0.01(4) -0.01(4)
C194 0.10(4) 0.10(5) 0.10(4) 0.00(4) 0.02(4) 0.01(4)
C195 0.18(7) 0.19(7) 0.19(7) 0.01(4) 0.01(4) 0.01(4)
C196 0.09(4) 0.07(4) 0.10(4) 0.00(3) 0.00(3) -0.01(3)
C197 0.09(4) 0.08(4) 0.07(4) -0.01(3) 0.00(3) 0.00(3)
C198 0.07(4) 0.11(4) 0.07(4) 0.00(3) 0.01(3) -0.03(3)
C199 0.10(4) 0.10(4) 0.10(4) 0.02(3) 0.00(3) 0.00(4)
C200 0.11(5) 0.13(5) 0.12(5) -0.01(4) 0.00(4) 0.00(4)
C201 0.11(5) 0.13(5) 0.10(4) 0.01(4) 0.00(4) -0.01(4)
C202 0.16(6) 0.16(6) 0.15(6) 0.01(4) -0.01(4) 0.01(4)
C203 0.12(5) 0.12(5) 0.10(4) 0.01(4) 0.01(4) 0.00(4)
C204 0.15(6) 0.16(6) 0.15(6) 0.00(4) -0.01(4) 0.00(4)
C205 0.08(4) 0.09(4) 0.09(4) 0.00(3) -0.01(3) 0.00(3)
C206 0.10(4) 0.10(4) 0.09(4) 0.00(4) 0.00(4) 0.00(4)
C207 0.10(4) 0.11(5) 0.11(4) 0.01(4) -0.01(4) 0.00(4)
C208 0.08(4) 0.10(4) 0.08(4) 0.02(3) 0.01(3) -0.01(4)
C209 0.13(5) 0.12(5) 0.11(5) 0.01(4) -0.01(4) -0.01(4)
C210 0.09(4) 0.07(4) 0.09(4) 0.02(3) 0.01(3) -0.02(3)
C211 0.13(5) 0.12(5) 0.12(5) 0.00(4) 0.00(4) 0.01(4)
C212 0.13(5) 0.12(5) 0.12(5) 0.00(4) 0.00(4) 0.00(4)
C213 0.11(4) 0.10(4) 0.09(4) 0.00(4) 0.01(4) 0.00(4)
C214 0.11(4) 0.11(5) 0.10(4) 0.00(4) 0.00(4) 0.02(4)
C215 0.13(5) 0.14(5) 0.12(5) -0.02(4) 0.02(4) 0.01(4)
C216 0.12(5) 0.12(5) 0.11(5) -0.02(4) 0.02(4) 0.01(4)
C217 0.11(5) 0.13(5) 0.12(5) 0.01(4) 0.01(4) -0.01(4)
C218 0.09(4) 0.09(4) 0.11(4) -0.01(4) 0.01(4) 0.00(4)
C219 0.08(4) 0.08(4) 0.08(4) 0.00(3) 0.01(3) -0.02(3)
C220 0.14(5) 0.14(5) 0.15(5) -0.01(4) 0.02(4) -0.01(4)
C221 0.19(7) 0.18(7) 0.18(7) 0.00(4) 0.01(4) 0.00(4)
C222 0.09(4) 0.08(4) 0.08(4) 0.00(3) 0.01(3) 0.01(3)
C223 0.10(4) 0.09(4) 0.10(4) -0.01(4) 0.02(4) -0.01(4)
C224 0.11(5) 0.11(5) 0.11(5) -0.01(4) 0.01(4) -0.01(4)
C225 0.14(5) 0.15(5) 0.13(5) 0.00(4) 0.02(4) 0.01(4)
C226 0.18(6) 0.18(6) 0.17(6) 0.00(4) 0.01(4) 0.01(4)
C227 0.27(10) 0.27(10) 0.27(10) 0.00(4) 0.00(4) 0.00(4)
C228 0.12(5) 0.14(5) 0.12(5) 0.01(4) 0.01(4) 0.01(4)
C229 0.12(5) 0.13(5) 0.14(5) 0.02(4) 0.02(4) -0.01(4)
C230 0.097 0.100 0.100 0.003 0.007 0.007
C231 0.133 0.138 0.132 0.004 0.004 0.001
C232 0.162 0.163 0.164 0.003 0.005 0.003
C233 0.122 0.119 0.123 0.008 0.008 0.005
C234 0.098 0.087 0.092 0.008 0.004 0.003
C235 0.149 0.159 0.145 -0.004 0.011 -0.013
C236 0.10(4) 0.09(4) 0.11(4) 0.02(3) 0.02(3) -0.01(3)
C237 0.12(5) 0.13(5) 0.10(4) 0.00(4) 0.02(4) 0.01(4)
C238 0.11(5) 0.12(5) 0.11(5) 0.00(4) 0.01(4) 0.00(4)
C239 0.11(4) 0.11(5) 0.10(4) 0.01(4) 0.00(4) 0.00(4)
C240 0.19(7) 0.20(7) 0.18(6) 0.01(4) 0.01(4) 0.02(4)
C241 0.12(5) 0.14(5) 0.12(5) 0.01(4) 0.00(4) 0.01(4)
C242 0.12(5) 0.13(5) 0.12(5) 0.02(4) 0.00(4) 0.01(4)
C243 0.14(5) 0.14(5) 0.14(5) 0.01(4) 0.00(4) 0.01(4)
C244 0.11(4) 0.11(5) 0.10(4) 0.01(4) 0.01(4) 0.01(4)
C245 0.10(4) 0.12(5) 0.12(5) 0.00(4) 0.01(4) 0.02(4)
C246 0.08(4) 0.10(4) 0.11(4) 0.01(4) 0.00(3) 0.01(4)
C247 0.10(4) 0.11(4) 0.10(4) 0.02(4) 0.00(3) 0.00(4)
C248 0.05(3) 0.09(4) 0.08(4) 0.01(3) 0.03(3) -0.02(3)
C249 0.12(5) 0.13(5) 0.11(5) 0.01(4) 0.00(4) -0.01(4)
C250 0.10(4) 0.10(4) 0.08(4) 0.00(3) 0.00(3) -0.01(4)
C251 0.13(5) 0.13(5) 0.12(5) 0.00(4) -0.01(4) 0.00(4)
C252 0.08(4) 0.08(4) 0.07(4) 0.00(3) 0.03(3) 0.01(3)
C253 0.09(4) 0.10(4) 0.11(4) 0.01(4) -0.01(4) 0.01(4)
C254 0.12(4) 0.09(4) 0.09(4) -0.01(4) 0.00(4) 0.00(4)
C255 0.09(4) 0.09(4) 0.09(4) 0.04(4) 0.01(3) 0.01(4)
C256 0.09(4) 0.10(4) 0.09(4) 0.00(4) 0.00(3) 0.01(4)
C257 0.08(4) 0.07(4) 0.09(4) 0.01(3) 0.02(3) 0.02(3)
C258 0.12(5) 0.12(5) 0.12(5) 0.00(4) 0.00(4) -0.01(4)
C259 0.12(5) 0.13(5) 0.12(5) 0.01(4) 0.01(4) 0.02(4)
C260 0.17(6) 0.18(6) 0.16(6) 0.00(4) -0.01(4) -0.01(4)
C261 0.22(8) 0.22(8) 0.22(8) 0.00(4) -0.01(4) -0.01(4)
C262 0.17(6) 0.16(6) 0.16(6) -0.01(4) 0.01(4) 0.00(4)
C263 0.24(9) 0.25(9) 0.24(9) 0.00(4) 0.00(4) 0.00(4)
C264 0.195 0.195 0.194 -0.001 -0.003 0.008
C265 0.13(5) 0.13(5) 0.11(5) 0.01(4) -0.01(4) 0.01(4)
C266 0.09(4) 0.08(4) 0.09(4) -0.01(3) 0.00(3) -0.01(3)
C267 0.10(5) 0.13(5) 0.11(5) -0.01(4) 0.00(4) 0.02(4)
C268 0.08(4) 0.09(4) 0.09(4) -0.01(3) -0.01(3) 0.01(3)
C269 0.10(4) 0.11(4) 0.10(4) 0.00(4) 0.00(4) -0.01(4)
C270 0.05(3) 0.07(4) 0.06(3) 0.00(3) -0.01(3) 0.00(3)
C271 0.09(4) 0.07(4) 0.08(4) 0.01(3) 0.00(3) 0.00(3)
C272 0.10(4) 0.09(4) 0.09(4) 0.01(3) 0.00(3) -0.01(4)
C273 0.10(4) 0.10(4) 0.09(4) 0.01(3) 0.00(3) -0.01(3)
C274 0.13(5) 0.14(5) 0.11(5) -0.01(4) 0.00(4) 0.02(4)
C275 0.11(4) 0.10(4) 0.10(4) 0.01(4) 0.00(4) 0.00(4)
C276 0.12(5) 0.13(5) 0.12(5) 0.01(4) -0.01(4) 0.02(4)
C277 0.11(5) 0.13(5) 0.10(4) 0.00(4) -0.01(4) 0.02(4)
C278 0.09(4) 0.08(4) 0.08(4) 0.00(3) 0.00(3) -0.01(3)
C279 0.09(4) 0.08(4) 0.09(4) -0.01(3) 0.00(3) 0.00(4)
C280 0.11(5) 0.12(5) 0.11(5) -0.02(4) -0.01(4) -0.01(4)
C281 0.08(4) 0.09(4) 0.10(4) 0.00(3) 0.02(3) 0.00(3)
C282 0.10(4) 0.10(4) 0.09(4) 0.00(3) -0.01(3) -0.01(4)
C283 0.09(4) 0.10(4) 0.10(4) -0.01(3) -0.01(3) 0.01(3)
C284 0.11(4) 0.11(5) 0.10(4) 0.02(4) -0.02(4) -0.01(4)
C285 0.13(5) 0.12(5) 0.12(5) 0.00(4) -0.02(4) 0.01(4)
C286 0.12(5) 0.12(5) 0.12(5) 0.00(4) -0.01(4) 0.01(4)
C287 0.11(5) 0.12(5) 0.11(5) 0.01(4) -0.01(4) 0.01(4)
C288 0.13(5) 0.12(5) 0.12(5) 0.00(4) -0.01(4) 0.00(4)
C289 0.12(5) 0.12(5) 0.13(5) 0.01(4) 0.01(4) 0.00(4)
C290 0.07(4) 0.08(4) 0.07(4) 0.01(3) -0.01(3) 0.01(3)
C291 0.13(5) 0.13(5) 0.14(5) 0.00(4) -0.01(4) 0.00(4)
C292 0.11(5) 0.12(5) 0.11(4) 0.00(4) -0.01(4) 0.01(4)
C293 0.08(4) 0.10(4) 0.10(4) 0.01(3) 0.02(3) 0.01(3)
C294 0.13(5) 0.11(5) 0.12(5) 0.00(4) 0.00(4) 0.01(4)
C295 0.14(5) 0.15(5) 0.13(5) 0.00(4) 0.00(4) 0.01(4)
C296 0.08(4) 0.08(4) 0.08(4) 0.00(3) -0.01(3) 0.00(3)
C297 0.12(5) 0.13(5) 0.12(5) 0.01(4) -0.01(4) 0.01(4)
C298 0.08(4) 0.10(4) 0.08(4) 0.02(3) -0.02(3) 0.02(3)
C299 0.25(9) 0.25(9) 0.24(9) -0.02(4) -0.01(4) 0.00(4)
C300 0.13(5) 0.13(5) 0.14(5) 0.00(4) -0.01(4) 0.01(4)
C301 0.12(5) 0.12(5) 0.11(5) 0.00(4) 0.00(4) -0.01(4)
C302 0.06(3) 0.06(4) 0.07(4) 0.00(3) 0.00(3) 0.00(3)
C303 0.12(5) 0.14(5) 0.13(5) -0.01(4) 0.00(4) 0.00(4)
C304 0.09(4) 0.07(4) 0.07(4) 0.01(3) 0.00(3) 0.00(3)
C305 0.11(5) 0.15(5) 0.12(5) 0.01(4) 0.01(4) 0.00(4)
C306 0.17(6) 0.15(6) 0.15(6) 0.01(4) 0.01(4) -0.01(4)
C307 0.10(4) 0.10(4) 0.10(4) -0.01(3) 0.00(3) 0.01(4)
C308 0.06(3) 0.05(3) 0.06(3) 0.01(3) -0.01(3) -0.02(3)
C309 0.11(5) 0.13(5) 0.11(4) -0.01(4) -0.02(4) 0.02(4)
C310 0.10(4) 0.10(4) 0.08(4) 0.00(3) -0.01(3) 0.00(4)
C311 0.16(6) 0.17(6) 0.17(6) -0.01(4) 0.01(4) 0.00(4)
C312 0.14(5) 0.14(5) 0.14(5) 0.01(4) 0.01(4) 0.01(4)
C313 0.11(5) 0.10(5) 0.11(4) -0.01(4) -0.01(4) -0.01(4)
C314 0.10(4) 0.12(5) 0.11(4) 0.00(4) 0.00(4) 0.03(4)
C315 0.10(4) 0.10(4) 0.10(4) 0.01(3) -0.01(3) -0.01(4)
C316 0.07(4) 0.10(4) 0.08(4) -0.01(3) 0.00(3) -0.01(3)
C317 0.09(4) 0.12(5) 0.10(4) 0.00(4) 0.00(3) 0.00(4)
C318 0.07(4) 0.09(4) 0.07(4) 0.01(3) 0.01(3) 0.00(3)
C319 0.14(5) 0.12(5) 0.13(5) 0.01(4) -0.01(4) -0.01(4)
C320 0.09(4) 0.11(4) 0.08(4) 0.00(3) 0.01(3) 0.01(3)
C321 0.14(5) 0.12(5) 0.13(5) 0.01(4) -0.01(4) 0.01(4)
C322 0.06(3) 0.06(4) 0.06(3) -0.01(3) 0.01(3) -0.01(3)
C323 0.15(6) 0.16(6) 0.16(6) 0.01(4) 0.00(4) 0.00(4)
C324 0.12(5) 0.11(5) 0.10(4) 0.01(4) 0.02(4) 0.00(4)
C325 0.12(5) 0.12(5) 0.12(5) -0.01(4) 0.01(4) 0.00(4)
C326 0.041 0.033 0.071 -0.013 0.021 0.020
C327 0.09(4) 0.09(4) 0.07(4) 0.01(3) 0.00(3) 0.00(3)
C328 0.08(4) 0.09(4) 0.08(4) 0.01(3) 0.01(3) 0.00(3)
C329 0.13(5) 0.14(5) 0.12(5) 0.02(4) 0.00(4) 0.01(4)
C330 0.11(5) 0.14(5) 0.13(5) 0.01(4) 0.00(4) 0.02(4)
C331 0.10(4) 0.12(5) 0.10(4) 0.00(4) 0.00(3) 0.01(4)
C332 0.04(3) 0.05(3) 0.07(3) 0.01(3) 0.00(3) 0.00(3)
C333 0.13(5) 0.13(5) 0.15(5) -0.01(4) -0.02(4) 0.02(4)
C334 0.15(5) 0.14(5) 0.14(5) 0.00(4) -0.01(4) 0.00(4)
C335 0.12(5) 0.14(5) 0.13(5) 0.02(4) 0.02(4) 0.01(4)
C336 0.11(5) 0.11(5) 0.12(5) 0.01(4) -0.01(4) 0.00(4)
C337 0.12(5) 0.10(5) 0.11(4) 0.01(4) -0.01(4) -0.01(4)
C338 0.09(4) 0.09(4) 0.08(4) 0.00(3) -0.01(3) 0.00(3)
C339 0.08(4) 0.09(4) 0.07(4) 0.02(3) -0.02(3) 0.02(3)
C340 0.08(4) 0.09(4) 0.08(4) 0.00(3) 0.00(3) 0.01(3)
C341 0.12(5) 0.10(5) 0.12(5) -0.01(4) 0.00(4) 0.02(4)
C342 0.06(3) 0.10(4) 0.09(4) 0.01(3) -0.01(3) 0.00(3)
C343 0.13(5) 0.13(5) 0.14(5) 0.01(4) -0.01(4) 0.02(4)
C344 0.10(4) 0.11(4) 0.09(4) 0.00(3) 0.01(3) 0.01(4)
C345 0.10(4) 0.11(5) 0.11(4) -0.01(4) -0.01(4) 0.00(4)
C346 0.08(4) 0.11(4) 0.09(4) 0.00(4) -0.01(3) 0.00(3)
C347 0.10(4) 0.10(4) 0.10(4) 0.00(4) -0.01(3) 0.01(4)
C348 0.09(4) 0.08(4) 0.06(4) -0.01(3) 0.00(3) 0.00(3)
C349 0.13(5) 0.12(5) 0.12(5) 0.00(4) -0.01(4) 0.01(4)
C350 0.10(4) 0.10(4) 0.09(4) -0.02(3) 0.01(3) 0.00(3)
C351 0.15(5) 0.14(5) 0.13(5) 0.00(4) -0.01(4) 0.00(4)
C352 0.06(3) 0.06(4) 0.07(3) -0.01(3) -0.01(3) 0.00(3)
C353 0.11(4) 0.10(4) 0.12(4) -0.01(4) -0.02(4) 0.01(4)
C354 0.11(5) 0.11(5) 0.11(4) -0.01(4) -0.01(4) -0.01(4)
C355 0.10(4) 0.11(5) 0.10(4) -0.01(4) -0.01(4) 0.00(4)
C356 0.10(4) 0.12(5) 0.10(4) -0.01(4) 0.00(4) 0.00(4)
C357 0.17(6) 0.15(6) 0.16(6) -0.02(4) 0.00(4) 0.01(4)
C358 0.12(5) 0.11(5) 0.11(4) 0.00(4) 0.02(4) 0.01(4)
C359 0.12(5) 0.13(5) 0.12(5) -0.01(4) 0.00(4) 0.02(4)
C360 0.19(7) 0.19(7) 0.19(7) 0.01(4) 0.00(4) 0.00(4)
C361 0.12(5) 0.14(5) 0.12(5) -0.01(4) -0.02(4) 0.01(4)
C362 0.08(4) 0.07(4) 0.08(4) -0.01(3) -0.01(3) 0.01(3)
C363 0.10(4) 0.10(4) 0.10(4) 0.00(3) 0.01(3) 0.01(4)
C364 0.09(4) 0.09(4) 0.10(4) 0.01(3) -0.01(3) -0.02(3)
C365 0.10(4) 0.09(4) 0.10(4) -0.01(3) 0.02(3) 0.00(4)
C366 0.12(5) 0.12(5) 0.10(4) -0.01(4) 0.01(4) 0.01(4)
C367 0.11(4) 0.09(4) 0.10(4) 0.00(3) 0.00(4) 0.00(4)
C368 0.07(4) 0.07(4) 0.08(4) 0.00(3) 0.00(3) 0.00(3)
C369 0.10(4) 0.10(4) 0.09(4) 0.00(3) 0.00(3) 0.01(4)
C370 0.10(4) 0.10(4) 0.09(4) 0.01(3) 0.00(3) 0.01(4)
C371 0.11(4) 0.11(4) 0.10(4) 0.01(3) 0.01(4) -0.01(4)
C373 0.17(6) 0.16(6) 0.17(6) 0.00(4) 0.00(4) 0.00(4)
C374 0.08(4) 0.09(4) 0.08(4) 0.00(3) 0.01(3) 0.01(3)
C375 0.13(5) 0.13(5) 0.13(5) 0.01(4) 0.00(4) 0.00(4)
C376 0.11(4) 0.11(4) 0.10(4) 0.00(4) 0.02(3) 0.00(4)
C377 0.13(5) 0.13(5) 0.11(5) 0.01(4) 0.01(4) 0.01(4)
C378 0.08(4) 0.07(4) 0.08(4) 0.01(3) 0.01(3) 0.00(3)
C379 0.18(6) 0.17(6) 0.18(6) 0.00(4) 0.01(4) 0.01(4)
C380 0.08(4) 0.08(4) 0.08(4) 0.00(3) 0.01(3) 0.02(3)
C381 0.10(4) 0.12(5) 0.10(4) 0.00(4) 0.00(3) 0.00(4)
C382 0.08(4) 0.07(4) 0.07(4) 0.01(3) 0.01(3) -0.01(3)
C383 0.08(4) 0.12(4) 0.09(4) 0.01(3) 0.00(3) -0.03(3)
C384 0.14(5) 0.12(5) 0.12(5) -0.01(4) 0.00(4) 0.01(4)
C385 0.12(5) 0.13(5) 0.12(5) 0.00(4) -0.01(4) 0.00(4)
C386 0.14(5) 0.13(5) 0.12(5) 0.00(4) -0.01(4) -0.01(4)

loop_
_atom_type_symbol
_atom_type_description
_atom_type_scat_dispersion_real
_atom_type_scat_dispersion_imag
_atom_type_scat_source
C C 0.0033 0.0016 'International Tables Vol C Tables 4.2.6.8 and 6.1.1.4'
H H 0.0000 0.0000 'International Tables Vol C Tables 4.2.6.8 and 6.1.1.4'
N N 0.0061 0.0033 'International Tables Vol C Tables 4.2.6.8 and 6.1.1.4'
O O 0.0106 0.0060 'International Tables Vol C Tables 4.2.6.8 and 6.1.1.4'
Cd Cd -0.8075 1.2024 'International Tables Vol C Tables 4.2.6.8 and 6.1.1.4'
Sm Sm -0.1638 3.4418 'International Tables Vol C Tables 4.2.6.8 and 6.1.1.4'

loop_
_geom_angle_atom_site_label_1
_geom_angle_atom_site_label_2
_geom_angle_atom_site_label_3
_geom_angle
_geom_angle_site_symmetry_1
_geom_angle_site_symmetry_3
O4 Sm1 O94 163.6(18) . .
O4 Sm1 O53 88(2) . .
O94 Sm1 O53 79(2) . .
O4 Sm1 O50 110(2) . .
O94 Sm1 O50 74.8(19) . .
O53 Sm1 O50 141(2) . .
O4 Sm1 O51 79(2) . .
O94 Sm1 O51 88(2) . .
O53 Sm1 O51 78(2) . .
O50 Sm1 O51 72(2) . .
O4 Sm1 O2 127(2) . .
O94 Sm1 O2 69(2) . .
O53 Sm1 O2 116(2) . .
O50 Sm1 O2 80(2) . .
O51 Sm1 O2 148(2) . .
O4 Sm1 N1 72(2) . .
O94 Sm1 N1 114(2) . .
O53 Sm1 N1 76(2) . .
O50 Sm1 N1 142(2) . .
O51 Sm1 N1 141(2) . .
O2 Sm1 N1 70(2) . .
O4 Sm1 O3 60.6(18) . .
O94 Sm1 O3 134.6(18) . .
O53 Sm1 O3 144(2) . .
O50 Sm1 O3 72(2) . .
O51 Sm1 O3 109(2) . .
O2 Sm1 O3 76(2) . .
N1 Sm1 O3 78(2) . .
O4 Sm1 Cd12 159.8(13) . .
O94 Sm1 Cd12 36.4(13) . .
O53 Sm1 Cd12 109.0(17) . .
O50 Sm1 Cd12 62.3(15) . .
O51 Sm1 Cd12 113.6(15) . .
O2 Sm1 Cd12 36.2(15) . .
N1 Sm1 Cd12 101.8(18) . .
O3 Sm1 Cd12 99.6(14) . .
O8 Sm2 O65 118.0(18) . .
O8 Sm2 O10 128.2(18) . .
O65 Sm2 O10 84.0(19) . .
O8 Sm2 O62 82.0(19) . .
O65 Sm2 O62 141(2) . .
O10 Sm2 O62 110.3(19) . .
O8 Sm2 O63 151(2) . .
O65 Sm2 O63 74(2) . .
O10 Sm2 O63 77(2) . .
O62 Sm2 O63 74(2) . .
O8 Sm2 O58 71.1(16) . .
O65 Sm2 O58 77.6(18) . .
O10 Sm2 O58 158.7(16) . .
O62 Sm2 O58 79.0(19) . .
O63 Sm2 O58 87.5(19) . .
O8 Sm2 N4 70(2) . .
O65 Sm2 N4 77(2) . .
O10 Sm2 N4 71(2) . .
O62 Sm2 N4 142(2) . .
O63 Sm2 N4 138(2) . .
O58 Sm2 N4 114.3(19) . .
O8 Sm2 O9 77.3(17) . .
O65 Sm2 O9 142(2) . .
O10 Sm2 O9 61.6(18) . .
O62 Sm2 O9 71(2) . .
O63 Sm2 O9 110.1(18) . .
O58 Sm2 O9 139.0(17) . .
N4 Sm2 O9 77.2(19) . .
O8 Sm2 Cd3 36.8(13) . .
O65 Sm2 Cd3 111.5(15) . .
O10 Sm2 Cd3 161.9(12) . .
O62 Sm2 Cd3 63.7(14) . .
O63 Sm2 Cd3 115.1(16) . .
O58 Sm2 Cd3 39.4(10) . .
N4 Sm2 Cd3 102.8(16) . .
O9 Sm2 Cd3 100.7(13) . .
O16 Sm3 O75 87.0(17) . .
O16 Sm3 O14 127.2(17) . .
O75 Sm3 O14 117.0(19) . .
O16 Sm3 O78 80.3(10) . .
O75 Sm3 O78 76.2(15) . .
O14 Sm3 O78 147.7(13) . .
O16 Sm3 O74 111.0(19) . .
O75 Sm3 O74 139(2) . .
O14 Sm3 O74 82(2) . .
O78 Sm3 O74 71.4(16) . .
O16 Sm3 O68 161.9(18) . .
O75 Sm3 O68 77.4(18) . .
O14 Sm3 O68 69(2) . .
O78 Sm3 O68 87.1(15) . .
O74 Sm3 O68 77(2) . .
O16 Sm3 O15 61.0(18) . .
O75 Sm3 O15 143.9(19) . .
O14 Sm3 O15 76(2) . .
O78 Sm3 O15 111.1(14) . .
O74 Sm3 O15 73(2) . .
O68 Sm3 O15 136(2) . .
O16 Sm3 N7 73.0(18) . .
O75 Sm3 N7 78(2) . .
O14 Sm3 N7 68(2) . .
O78 Sm3 N7 143.4(16) . .
O74 Sm3 N7 142(2) . .
O68 Sm3 N7 112(2) . .
O15 Sm3 N7 77.1(19) . .
O16 Sm3 Cd6 159.7(11) . .
O75 Sm3 Cd6 111.1(13) . .
O14 Sm3 Cd6 36.6(13) . .
O78 Sm3 Cd6 112.06(17) . .
O74 Sm3 Cd6 61.4(15) . .
O68 Sm3 Cd6 38.3(14) . .
O15 Sm3 Cd6 98.9(14) . .
N7 Sm3 Cd6 101.1(16) . .
O20 Sm4 O89 120.4(19) . .
O20 Sm4 O87 148(2) . .
O89 Sm4 O87 74.3(18) . .
O20 Sm4 O22 127(2) . .
O89 Sm4 O22 85.5(19) . .
O87 Sm4 O22 79(2) . .
O20 Sm4 O86 81.1(19) . .
O89 Sm4 O86 142(2) . .
O87 Sm4 O86 73.0(19) . .
O22 Sm4 O86 107(2) . .
O20 Sm4 O82 72.0(19) . .
O89 Sm4 O82 79.6(18) . .
O87 Sm4 O82 84.3(19) . .
O22 Sm4 O82 160.4(18) . .
O86 Sm4 O82 78.3(19) . .
O20 Sm4 O21 73.8(19) . .
O89 Sm4 O21 142.9(19) . .
O87 Sm4 O21 112.9(19) . .
O22 Sm4 O21 61.8(18) . .
O86 Sm4 O21 70(2) . .
O82 Sm4 O21 136.0(18) . .
O20 Sm4 N10 70(2) . .
O89 Sm4 N10 77(2) . .
O87 Sm4 N10 142(2) . .
O22 Sm4 N10 73(2) . .
O86 Sm4 N10 141(2) . .
O82 Sm4 N10 115(2) . .
O21 Sm4 N10 77(2) . .
O20 Sm4 Cd9 37.4(14) . .
O89 Sm4 Cd9 111.6(14) . .
O87 Sm4 Cd9 112.2(15) . .
O22 Sm4 Cd9 161.0(13) . .
O86 Sm4 Cd9 65.0(14) . .
O82 Sm4 Cd9 38.2(12) . .
O21 Sm4 Cd9 99.4(13) . .
N10 Sm4 Cd9 101.7(18) . .
O38 Sm5 O40 131.8(14) . .
O38 Sm5 O126 112.3(15) . .
O40 Sm5 O126 84.9(19) . .
O38 Sm5 O124 146.7(12) . .
O40 Sm5 O124 80.3(18) . .
O126 Sm5 O124 73.9(19) . .
O38 Sm5 O143 84.3(16) . .
O40 Sm5 O143 112(2) . .
O126 Sm5 O143 139(2) . .
O124 Sm5 O143 73(2) . .
O38 Sm5 O118 67.7(15) . .
O40 Sm5 O118 158(2) . .
O126 Sm5 O118 77(2) . .
O124 Sm5 O118 83(2) . .
O143 Sm5 O118 76(2) . .
O38 Sm5 N14 69.4(16) . .
O40 Sm5 N14 71(2) . .
O126 Sm5 N14 79(2) . .
O124 Sm5 N14 142(2) . .
O143 Sm5 N14 141(2) . .
O118 Sm5 N14 116(2) . .
O38 Sm5 O39 82.4(15) . .
O40 Sm5 O39 64.1(19) . .
O126 Sm5 O39 146.3(19) . .
O124 Sm5 O39 111(2) . .
O143 Sm5 O39 70(2) . .
O118 Sm5 O39 136.4(19) . .
N14 Sm5 O39 79(2) . .
O38 Sm5 C235 19.58(7) . .
O40 Sm5 C235 113.5(14) . .
O126 Sm5 C235 123.2(15) . .
O124 Sm5 C235 157.5(12) . .
O143 Sm5 C235 84.9(16) . .
O118 Sm5 C235 86.9(15) . .
N14 Sm5 C235 60.8(16) . .
O39 Sm5 C235 64.2(15) . .
O38 Sm5 Cd24 34.14(15) . .
O40 Sm5 Cd24 161.9(14) . .
O126 Sm5 Cd24 110.4(14) . .
O124 Sm5 Cd24 112.6(12) . .
O143 Sm5 Cd24 62.7(16) . .
O118 Sm5 Cd24 40.1(15) . .
N14 Sm5 Cd24 101.9(17) . .
O39 Sm5 Cd24 98.6(14) . .
C235 Sm5 Cd24 50.30(14) . .
O46 Sm6 O135 85(2) . .
O46 Sm6 O130 159.7(19) . .
O135 Sm6 O130 78(2) . .
O46 Sm6 O133 79(2) . .
O135 Sm6 O133 74(2) . .
O130 Sm6 O133 87(2) . .
O46 Sm6 O139 110(2) . .
O135 Sm6 O139 139(2) . .
O130 Sm6 O139 78(2) . .
O133 Sm6 O139 73(2) . .
O46 Sm6 O44 131.7(19) . .
O135 Sm6 O44 117(2) . .
O130 Sm6 O44 67(2) . .
O133 Sm6 O44 146(2) . .
O139 Sm6 O44 81(2) . .
O46 Sm6 N17 72(2) . .
O135 Sm6 N17 77(2) . .
O130 Sm6 N17 113(2) . .
O133 Sm6 N17 140(2) . .
O139 Sm6 N17 143(2) . .
O44 Sm6 N17 72(2) . .
O46 Sm6 O45 63.1(17) . .
O135 Sm6 O45 144(2) . .
O130 Sm6 O45 136.5(19) . .
O133 Sm6 O45 111.8(19) . .
O139 Sm6 O45 71(2) . .
O44 Sm6 O45 78.6(17) . .
N17 Sm6 O45 78(2) . .
O46 Sm6 Cd15 161.2(12) . .
O135 Sm6 Cd15 111.9(16) . .
O130 Sm6 Cd15 39.1(15) . .
O133 Sm6 Cd15 113.5(16) . .
O139 Sm6 Cd15 63.2(14) . .
O44 Sm6 Cd15 33.1(14) . .
N17 Sm6 Cd15 101.9(17) . .
O45 Sm6 Cd15 98.4(12) . .
O104 Sm7 O28 82(2) . .
O104 Sm7 O100 142(2) . .
O28 Sm7 O100 110(2) . .
O104 Sm7 O26 119(2) . .
O28 Sm7 O26 128(2) . .
O100 Sm7 O26 83(2) . .
O104 Sm7 O101 76(2) . .
O28 Sm7 O101 80(2) . .
O100 Sm7 O101 71(2) . .
O26 Sm7 O101 148.0(19) . .
O104 Sm7 O98 81(2) . .
O28 Sm7 O98 160(2) . .
O100 Sm7 O98 78(2) . .
O26 Sm7 O98 70(2) . .
O101 Sm7 O98 87(2) . .
O104 Sm7 N20 77(2) . .
O28 Sm7 N20 70(2) . .
O100 Sm7 N20 142(2) . .
O26 Sm7 N20 70(2) . .
O101 Sm7 N20 141(2) . .
O98 Sm7 N20 116(2) . .
O104 Sm7 O27 142(2) . .
O28 Sm7 O27 65(2) . .
O100 Sm7 O27 71(2) . .
O26 Sm7 O27 74(2) . .
O101 Sm7 O27 112(2) . .
O98 Sm7 O27 135(2) . .
N20 Sm7 O27 76(2) . .
O104 Sm7 Cd18 112.6(15) . .
O28 Sm7 Cd18 162.2(17) . .
O100 Sm7 Cd18 64.8(17) . .
O26 Sm7 Cd18 37.0(14) . .
O101 Sm7 Cd18 112.5(13) . .
O98 Sm7 Cd18 37.6(15) . .
N20 Sm7 Cd18 103.2(16) . .
O27 Sm7 Cd18 98.0(15) . .
O115 Sm8 O113 79(2) . .
O115 Sm8 O32 116(2) . .
O113 Sm8 O32 148(2) . .
O115 Sm8 O34 87.7(19) . .
O113 Sm8 O34 79.9(19) . .
O32 Sm8 O34 126(2) . .
O115 Sm8 O111 142(2) . .
O113 Sm8 O111 71.6(19) . .
O32 Sm8 O111 82(2) . .
O34 Sm8 O111 109.0(18) . .
O115 Sm8 O110 77(2) . .
O113 Sm8 O110 84.1(19) . .
O32 Sm8 O110 73(2) . .
O34 Sm8 O110 159.6(18) . .
O111 Sm8 O110 77.3(18) . .
O115 Sm8 N23 74(2) . .
O113 Sm8 N23 142(2) . .
O32 Sm8 N23 69(2) . .
O34 Sm8 N23 73(2) . .
O111 Sm8 N23 143(2) . .
O110 Sm8 N23 115(2) . .
O115 Sm8 O33 144(2) . .
O113 Sm8 O33 112.7(18) . .
O32 Sm8 O33 72.8(19) . .
O34 Sm8 O33 62.9(16) . .
O111 Sm8 O33 71.1(19) . .
O110 Sm8 O33 136.1(17) . .
N23 Sm8 O33 78(2) . .
O115 Sm8 Cd21 109.2(15) . .
O113 Sm8 Cd21 111.4(14) . .
O32 Sm8 Cd21 38.6(16) . .
O34 Sm8 Cd21 160.9(12) . .
O111 Sm8 Cd21 63.0(13) . .
O110 Sm8 Cd21 39.2(13) . .
N23 Sm8 Cd21 102.9(15) . .
O33 Sm8 Cd21 98.1(12) . .
O52 Cd1 N2 170(2) . .
O52 Cd1 O54 93.0(18) . .
N2 Cd1 O54 93(2) . .
O52 Cd1 O57 89.4(19) . .
N2 Cd1 O57 83(2) . .
O54 Cd1 O57 90.8(19) . .
O52 Cd1 O4 107.6(17) . .
N2 Cd1 O4 80(2) . .
O54 Cd1 O4 95.1(18) . .
O57 Cd1 O4 161.7(19) . .
O52 Cd1 O56 86(2) . .
N2 Cd1 O56 88(2) . .
O54 Cd1 O56 179(2) . .
O57 Cd1 O56 89(2) . .
O4 Cd1 O56 85(2) . .
O55 Cd2 O6 142(3) . .
O55 Cd2 O61 113(2) . .
O6 Cd2 O61 76(2) . .
O55 Cd2 O59 107(3) . .
O6 Cd2 O59 99(2) . .
O61 Cd2 O59 119(2) . .
O55 Cd2 O56 58(2) . .
O6 Cd2 O56 88(2) . .
O61 Cd2 O56 85(2) . .
O59 Cd2 O56 156(2) . .
O55 Cd2 O60 89(3) . .
O6 Cd2 O60 129(3) . .
O61 Cd2 O60 81(3) . .
O59 Cd2 O60 55(3) . .
O56 Cd2 O60 135(3) . .
O55 Cd2 O5 93(3) . .
O6 Cd2 O5 66(2) . .
O61 Cd2 O5 141(2) . .
O59 Cd2 O5 77(2) . .
O56 Cd2 O5 85(2) . .
O60 Cd2 O5 129(3) . .
O55 Cd2 C306 28(3) . .
O6 Cd2 C306 116(3) . .
O61 Cd2 C306 101(3) . .
O59 Cd2 C306 133(3) . .
O56 Cd2 C306 29(3) . .
O60 Cd2 C306 113(3) . .
O5 Cd2 C306 89(3) . .
O55 Cd2 C312 101(3) . .
O6 Cd2 C312 114(3) . .
O61 Cd2 C312 100(2) . .
O59 Cd2 C312 26(2) . .
O56 Cd2 C312 158(3) . .
O60 Cd2 C312 29(2) . .
O5 Cd2 C312 102(2) . .
C306 Cd2 C312 129(4) . .
O6 Cd3 O61 77.9(19) . .
O6 Cd3 O8 147(2) . .
O61 Cd3 O8 97.2(19) . .
O6 Cd3 N3 82(2) . .
O61 Cd3 N3 160(2) . .
O8 Cd3 N3 98(2) . .
O6 Cd3 O58 138.7(19) . .
O61 Cd3 O58 90.5(18) . .
O8 Cd3 O58 72.7(16) . .
N3 Cd3 O58 107(2) . .
O6 Cd3 O7 82(2) . .
O61 Cd3 O7 85(2) . .
O8 Cd3 O7 66(2) . .
N3 Cd3 O7 88(2) . .
O58 Cd3 O7 137(2) . .
O6 Cd3 O57 88(2) . .
O61 Cd3 O57 83.5(19) . .
O8 Cd3 O57 124.2(17) . .
N3 Cd3 O57 99(2) . .
O58 Cd3 O57 51.5(17) . .
O7 Cd3 O57 165.9(19) . .
O6 Cd3 Sm2 157.7(14) . .
O61 Cd3 Sm2 79.8(13) . .
O8 Cd3 Sm2 37.4(12) . .
N3 Cd3 Sm2 120.3(17) . .
O58 Cd3 Sm2 40.6(10) . .
O7 Cd3 Sm2 97.0(16) . .
O57 Cd3 Sm2 89.3(13) . .
O64 Cd4 N5 169(2) . .
O64 Cd4 O66 92(2) . .
N5 Cd4 O66 95(2) . .
O64 Cd4 O10 110.3(18) . .
N5 Cd4 O10 78(2) . .
O66 Cd4 O10 95.3(19) . .
O64 Cd4 O69 79.9(19) . .
N5 Cd4 O69 93(2) . .
O66 Cd4 O69 172(2) . .
O10 Cd4 O69 86.3(17) . .
O64 Cd4 O67 87(2) . .
N5 Cd4 O67 83(2) . .
O66 Cd4 O67 93(2) . .
O10 Cd4 O67 160(2) . .
O69 Cd4 O67 87.9(19) . .
O71 Cd5 O12 100(2) . .
O71 Cd5 O73 112(2) . .
O12 Cd5 O73 74.0(18) . .
O71 Cd5 O70 105(2) . .
O12 Cd5 O70 144.4(18) . .
O73 Cd5 O70 117(2) . .
O71 Cd5 O69 160(2) . .
O12 Cd5 O69 92.9(16) . .
O73 Cd5 O69 86.3(18) . .
O70 Cd5 O69 56.6(17) . .
O71 Cd5 O11 80(2) . .
O12 Cd5 O11 68.0(19) . .
O73 Cd5 O11 141.7(19) . .
O70 Cd5 O11 92(2) . .
O69 Cd5 O11 90.7(18) . .
O71 Cd5 O72 54(3) . .
O12 Cd5 O72 133(2) . .
O73 Cd5 O72 81(2) . .
O70 Cd5 O72 82(2) . .
O69 Cd5 O72 125(2) . .
O11 Cd5 O72 129(2) . .
O71 Cd5 C316 133.3(17) . .
O12 Cd5 C316 120.5(17) . .
O73 Cd5 C316 101.1(18) . .
O70 Cd5 C316 28.0(17) . .
O69 Cd5 C316 28.8(17) . .
O11 Cd5 C316 94.0(17) . .
O72 Cd5 C316 102.6(17) . .
O71 Cd5 C324 27(2) . .
O12 Cd5 C324 118(2) . .
O73 Cd5 C324 96(2) . .
O70 Cd5 C324 95(2) . .
O69 Cd5 C324 148(2) . .
O11 Cd5 C324 106(2) . .
O72 Cd5 C324 27(2) . .
C316 Cd5 C324 121(3) . .
O12 Cd6 N6 82(2) . .
O12 Cd6 O73 77.0(19) . .
N6 Cd6 O73 159(3) . .
O12 Cd6 O14 148.8(18) . .
N6 Cd6 O14 97(2) . .
O73 Cd6 O14 98.7(19) . .
O12 Cd6 O68 139(2) . .
N6 Cd6 O68 108(3) . .
O73 Cd6 O68 91(2) . .
O14 Cd6 O68 71(2) . .
O12 Cd6 O13 83.0(19) . .
N6 Cd6 O13 85(2) . .
O73 Cd6 O13 88.6(19) . .
O14 Cd6 O13 66(2) . .
O68 Cd6 O13 136(2) . .
O12 Cd6 O67 89.0(18) . .
N6 Cd6 O67 102(3) . .
O73 Cd6 O67 82.1(19) . .
O14 Cd6 O67 121.3(19) . .
O68 Cd6 O67 51(2) . .
O13 Cd6 O67 169.0(19) . .
O12 Cd6 Sm3 156.9(14) . .
N6 Cd6 Sm3 121(2) . .
O73 Cd6 Sm3 80.0(13) . .
O14 Cd6 Sm3 37.7(14) . .
O68 Cd6 Sm3 39.0(15) . .
O13 Cd6 Sm3 97.9(15) . .
O67 Cd6 Sm3 86.5(14) . .
O76 Cd7 N8 95(2) . .
O76 Cd7 O79 174(2) . .
N8 Cd7 O79 91(2) . .
O76 Cd7 O81 94(2) . .
N8 Cd7 O81 85(2) . .
O79 Cd7 O81 88(2) . .
O76 Cd7 O77 92(2) . .
N8 Cd7 O77 170.3(19) . .
O79 Cd7 O77 82.2(18) . .
O81 Cd7 O77 88(2) . .
O76 Cd7 O16 95(2) . .
N8 Cd7 O16 78.1(19) . .
O79 Cd7 O16 84.9(18) . .
O81 Cd7 O16 161.5(19) . .
O77 Cd7 O16 108.0(17) . .
O18 Cd8 O80 140(3) . .
O18 Cd8 O84 98(2) . .
O80 Cd8 O84 108(2) . .
O18 Cd8 O85 77(2) . .
O80 Cd8 O85 118(2) . .
O84 Cd8 O85 112(2) . .
O18 Cd8 O17 66(2) . .
O80 Cd8 O17 90(3) . .
O84 Cd8 O17 78(2) . .
O85 Cd8 O17 143(2) . .
O18 Cd8 O79 91(2) . .
O80 Cd8 O79 56(2) . .
O84 Cd8 O79 161(2) . .
O85 Cd8 O79 87(2) . .
O17 Cd8 O79 90(2) . .
O18 Cd8 O83 136(3) . .
O80 Cd8 O83 84(3) . .
O84 Cd8 O83 54(2) . .
O85 Cd8 O83 83(2) . .
O17 Cd8 O83 127(2) . .
O79 Cd8 O83 127(2) . .
O18 Cd8 C330 116(2) . .
O80 Cd8 C330 30(2) . .
O84 Cd8 C330 137(2) . .
O85 Cd8 C330 100(2) . .
O17 Cd8 C330 93(2) . .
O79 Cd8 C330 27(2) . .
O83 Cd8 C330 106(2) . .
N9 Cd9 O85 164(3) . .
N9 Cd9 O18 87(3) . .
O85 Cd9 O18 78(2) . .
N9 Cd9 O82 109(2) . .
O85 Cd9 O82 85.4(19) . .
O18 Cd9 O82 135(2) . .
N9 Cd9 O20 98(2) . .
O85 Cd9 O20 93(2) . .
O18 Cd9 O20 149(2) . .
O82 Cd9 O20 72.4(16) . .
N9 Cd9 O19 85(3) . .
O85 Cd9 O19 89(2) . .
O18 Cd9 O19 85(2) . .
O82 Cd9 O19 137(2) . .
O20 Cd9 O19 66(2) . .
N9 Cd9 O81 103(3) . .
O85 Cd9 O81 82(2) . .
O18 Cd9 O81 87(2) . .
O82 Cd9 O81 49.0(17) . .
O20 Cd9 O81 121.4(17) . .
O19 Cd9 O81 169(2) . .
N9 Cd9 Sm4 118(2) . .
O85 Cd9 Sm4 77.1(15) . .
O18 Cd9 Sm4 155.2(17) . .
O82 Cd9 Sm4 40.6(11) . .
O20 Cd9 Sm4 35.3(11) . .
O19 Cd9 Sm4 96.7(17) . .
O81 Cd9 Sm4 87.8(13) . .
O88 Cd10 N11 166(2) . .
O88 Cd10 O90 95(2) . .
N11 Cd10 O90 95(2) . .
O88 Cd10 O22 107(2) . .
N11 Cd10 O22 81(2) . .
O90 Cd10 O22 94(2) . .
O88 Cd10 O93 85(2) . .
N11 Cd10 O93 85(3) . .
O90 Cd10 O93 93(2) . .
O22 Cd10 O93 165(2) . .
O88 Cd10 O91 84(2) . .
N11 Cd10 O91 86(3) . .
O90 Cd10 O91 179(2) . .
O22 Cd10 O91 85.9(19) . .
O93 Cd10 O91 87(2) . .
O24 Cd11 O49 72.0(19) . .
O24 Cd11 O92 142(2) . .
O49 Cd11 O92 114(2) . .
O24 Cd11 O96 103(2) . .
O49 Cd11 O96 121(2) . .
O92 Cd11 O96 104(2) . .
O24 Cd11 O23 68.6(17) . .
O49 Cd11 O23 139.6(18) . .
O92 Cd11 O23 93(2) . .
O96 Cd11 O23 77(2) . .
O24 Cd11 O91 91(2) . .
O49 Cd11 O91 86(2) . .
O92 Cd11 O91 54(2) . .
O96 Cd11 O91 152(2) . .
O23 Cd11 O91 86(2) . .
O24 Cd11 O95 125(2) . .
O49 Cd11 O95 79(2) . .
O92 Cd11 O95 92(2) . .
O96 Cd11 O95 56(2) . .
O23 Cd11 O95 132(2) . .
O91 Cd11 O95 132(2) . .
N12 Cd12 O24 90(3) . .
N12 Cd12 O49 163(3) . .
O24 Cd12 O49 73.8(18) . .
N12 Cd12 O2 94(3) . .
O24 Cd12 O2 146(2) . .
O49 Cd12 O2 98(2) . .
N12 Cd12 O94 107(3) . .
O24 Cd12 O94 140(2) . .
O49 Cd12 O94 88.1(19) . .
O2 Cd12 O94 70(2) . .
N12 Cd12 O1 88(3) . .
O24 Cd12 O1 83(2) . .
O49 Cd12 O1 86(2) . .
O2 Cd12 O1 64(2) . .
O94 Cd12 O1 133(2) . .
N12 Cd12 Sm1 115(2) . .
O24 Cd12 Sm1 154.6(13) . .
O49 Cd12 Sm1 80.8(13) . .
O2 Cd12 Sm1 37.9(16) . .
O94 Cd12 Sm1 36.5(14) . .
O1 Cd12 Sm1 96.2(15) . .
O123 Cd13 O125 93(2) . .
O123 Cd13 O40 108(2) . .
O125 Cd13 O40 95(2) . .
O123 Cd13 O129 90(2) . .
O125 Cd13 O129 92(2) . .
O40 Cd13 O129 160.1(19) . .
O123 Cd13 N15 170(2) . .
O125 Cd13 N15 96(2) . .
O40 Cd13 N15 77(2) . .
O129 Cd13 N15 84(2) . .
O123 Cd13 O128 83(2) . .
O125 Cd13 O128 175(2) . .
O40 Cd13 O128 86(2) . .
O129 Cd13 O128 88(2) . .
N15 Cd13 O128 88(2) . .
O127 Cd14 O42 144(2) . .
O127 Cd14 O140 114(2) . .
O42 Cd14 O140 76.1(19) . .
O127 Cd14 O132 108(2) . .
O42 Cd14 O132 97(2) . .
O140 Cd14 O132 114(2) . .
O127 Cd14 O128 55(2) . .
O42 Cd14 O128 94(2) . .
O140 Cd14 O128 85(2) . .
O132 Cd14 O128 160(2) . .
O127 Cd14 O131 85(3) . .
O42 Cd14 O131 131(2) . .
O140 Cd14 O131 82(2) . .
O132 Cd14 O131 53(2) . .
O128 Cd14 O131 128(2) . .
O127 Cd14 O41 93(2) . .
O42 Cd14 O41 67(2) . .
O140 Cd14 O41 142(2) . .
O132 Cd14 O41 78(2) . .
O128 Cd14 O41 91(2) . .
O131 Cd14 O41 127(2) . .
O127 Cd14 C384 26(2) . .
O42 Cd14 C384 120(2) . .
O140 Cd14 C384 101(2) . .
O132 Cd14 C384 134(2) . .
O128 Cd14 C384 29(2) . .
O131 Cd14 C384 107(2) . .
O41 Cd14 C384 92(2) . .
O127 Cd14 C292 97(2) . .
O42 Cd14 C292 116(2) . .
O140 Cd14 C292 98(2) . .
O132 Cd14 C292 27(2) . .
O128 Cd14 C292 150(2) . .
O131 Cd14 C292 26(2) . .
O41 Cd14 C292 103(2) . .
C384 Cd14 C292 123(3) . .
O44 Cd15 O140 100(2) . .
O44 Cd15 N16 98(2) . .
O140 Cd15 N16 158(2) . .
O44 Cd15 O42 147(2) . .
O140 Cd15 O42 76.3(19) . .
N16 Cd15 O42 82(2) . .
O44 Cd15 O130 70(2) . .
O140 Cd15 O130 89.0(19) . .
N16 Cd15 O130 109(2) . .
O42 Cd15 O130 142(2) . .
O44 Cd15 O43 66.6(17) . .
O140 Cd15 O43 88.8(18) . .
N16 Cd15 O43 86(2) . .
O42 Cd15 O43 80.5(18) . .
O130 Cd15 O43 135.3(19) . .
O44 Cd15 O129 124.2(19) . .
O140 Cd15 O129 78.5(19) . .
N16 Cd15 O129 102(2) . .
O42 Cd15 O129 87.6(19) . .
O130 Cd15 O129 54.4(19) . .
O43 Cd15 O129 164.4(17) . .
O44 Cd15 Sm6 38.5(14) . .
O140 Cd15 Sm6 79.8(14) . .
N16 Cd15 Sm6 122.1(17) . .
O42 Cd15 Sm6 156.1(14) . .
O130 Cd15 Sm6 37.4(15) . .
O43 Cd15 Sm6 98.6(11) . .
O129 Cd15 Sm6 88.2(13) . .
O134 Cd16 O136 88(2) . .
O134 Cd16 O46 109(2) . .
O136 Cd16 O46 94.0(19) . .
O134 Cd16 N18 169(3) . .
O136 Cd16 N18 100(2) . .
O46 Cd16 N18 77(2) . .
O134 Cd16 O97 88(2) . .
O136 Cd16 O97 93.4(18) . .
O46 Cd16 O97 162(2) . .
N18 Cd16 O97 85(2) . .
O134 Cd16 O138 84(2) . .
O136 Cd16 O138 172(2) . .
O46 Cd16 O138 84.9(19) . .
N18 Cd16 O138 88(2) . .
O97 Cd16 O138 89.9(18) . .
O137 Cd17 O99 120(2) . .
O137 Cd17 O48 138(2) . .
O99 Cd17 O48 76(2) . .
O137 Cd17 O141 109(2) . .
O99 Cd17 O141 111(2) . .
O48 Cd17 O141 99(2) . .
O137 Cd17 O47 88(2) . .
O99 Cd17 O47 143(2) . .
O48 Cd17 O47 67(2) . .
O141 Cd17 O47 79(2) . .
O137 Cd17 O138 54(2) . .
O99 Cd17 O138 89(2) . .
O48 Cd17 O138 91(2) . .
O141 Cd17 O138 160(2) . .
O47 Cd17 O138 90(2) . .
O137 Cd17 O142 88(2) . .
O99 Cd17 O142 80(2) . .
O48 Cd17 O142 134(2) . .
O141 Cd17 O142 54(2) . .
O47 Cd17 O142 129(2) . .
O138 Cd17 O142 127(2) . .
O137 Cd17 C300 99(2) . .
O99 Cd17 C300 97(2) . .
O48 Cd17 C300 118(2) . .
O141 Cd17 C300 26(3) . .
O47 Cd17 C300 102(3) . .
O138 Cd17 C300 150(2) . .
O142 Cd17 C300 29(3) . .
O137 Cd17 C298 26.0(17) . .
O99 Cd17 C298 104.7(18) . .
O48 Cd17 C298 117.1(17) . .
O141 Cd17 C298 134.3(17) . .
O47 Cd17 C298 90.2(19) . .
O138 Cd17 C298 28.0(17) . .
O142 Cd17 C298 106.9(18) . .
C300 Cd17 C298 124(3) . .
N19 Cd18 O48 80(3) . .
N19 Cd18 O99 156(3) . .
O48 Cd18 O99 77(2) . .
N19 Cd18 O26 99(3) . .
O48 Cd18 O26 151(2) . .
O99 Cd18 O26 98.5(19) . .
N19 Cd18 O98 113(3) . .
O48 Cd18 O98 135(2) . .
O99 Cd18 O98 88(2) . .
O26 Cd18 O98 73(2) . .
N19 Cd18 O25 83(3) . .
O48 Cd18 O25 86(2) . .
O99 Cd18 O25 89(2) . .
O26 Cd18 O25 65(2) . .
O98 Cd18 O25 136(2) . .
N19 Cd18 Sm7 124(2) . .
O48 Cd18 Sm7 156.5(16) . .
O99 Cd18 Sm7 80.2(13) . .
O26 Cd18 Sm7 38.2(14) . .
O98 Cd18 Sm7 39.3(15) . .
O25 Cd18 Sm7 97.6(15) . .
O109 Cd19 O102 88.8(19) . .
O109 Cd19 O28 161(2) . .
O102 Cd19 O28 109(2) . .
O109 Cd19 O103 92(2) . .
O102 Cd19 O103 92(2) . .
O28 Cd19 O103 94(2) . .
O109 Cd19 N21 84(2) . .
O102 Cd19 N21 170(2) . .
O28 Cd19 N21 78(2) . .
O103 Cd19 N21 96(2) . .
O109 Cd19 O106 87(2) . .
O102 Cd19 O106 84.4(19) . .
O28 Cd19 O106 88(2) . .
O103 Cd19 O106 176(2) . .
N21 Cd19 O106 88(2) . .
O30 Cd20 O105 144(2) . .
O30 Cd20 O108 103(2) . .
O105 Cd20 O108 104(2) . .
O30 Cd20 O112 72(2) . .
O105 Cd20 O112 118(2) . .
O108 Cd20 O112 114(2) . .
O30 Cd20 O106 92(2) . .
O105 Cd20 O106 56(2) . .
O108 Cd20 O106 158(2) . .
O112 Cd20 O106 86.6(19) . .
O30 Cd20 O107 133(3) . .
O105 Cd20 O107 83(3) . .
O108 Cd20 O107 54(2) . .
O112 Cd20 O107 82(2) . .
O106 Cd20 O107 125(2) . .
O30 Cd20 O29 68(2) . .
O105 Cd20 O29 93(2) . .
O108 Cd20 O29 81(2) . .
O112 Cd20 O29 139(2) . .
O106 Cd20 O29 90(2) . .
O107 Cd20 O29 131(2) . .
O30 Cd20 C360 117(3) . .
O105 Cd20 C360 31(3) . .
O108 Cd20 C360 134(3) . .
O112 Cd20 C360 101(3) . .
O106 Cd20 C360 26(3) . .
O107 Cd20 C360 106(3) . .
O29 Cd20 C360 92(3) . .
O30 Cd20 C358 115(2) . .
O105 Cd20 C358 99(2) . .
O108 Cd20 C358 24(2) . .
O112 Cd20 C358 97(2) . .
O106 Cd20 C358 152(2) . .
O107 Cd20 C358 30(2) . .
O29 Cd20 C358 105(2) . .
C360 Cd20 C358 128(4) . .
O112 Cd21 O30 74(2) . .
O112 Cd21 O110 90.1(17) . .
O30 Cd21 O110 136(2) . .
O112 Cd21 O32 98(2) . .
O30 Cd21 O32 148(2) . .
O110 Cd21 O32 72.4(19) . .
O112 Cd21 N22 163.2(13) . .
O30 Cd21 N22 89.5(17) . .
O110 Cd21 N22 102.8(12) . .
O32 Cd21 N22 96.5(14) . .
O112 Cd21 O31 87(2) . .
O30 Cd21 O31 84(2) . .
O110 Cd21 O31 135.8(19) . .
O32 Cd21 O31 64.4(19) . .
N22 Cd21 O31 91.2(15) . .
O112 Cd21 Sm8 81.2(12) . .
O30 Cd21 Sm8 154.8(18) . .
O110 Cd21 Sm8 40.1(12) . .
O32 Cd21 Sm8 36.7(14) . .
N22 Cd21 Sm8 115.6(3) . .
O31 Cd21 Sm8 96.0(14) . .
N24 Cd22 O114 172(3) . .
N24 Cd22 O34 77(3) . .
O114 Cd22 O34 108(2) . .
N24 Cd22 O116 94(3) . .
O114 Cd22 O116 92(2) . .
O34 Cd22 O116 95.2(18) . .
N24 Cd22 O119 91(3) . .
O114 Cd22 O119 83(2) . .
O34 Cd22 O119 83.3(18) . .
O116 Cd22 O119 174(2) . .
N24 Cd22 O117 84(3) . .
O114 Cd22 O117 90(2) . .
O34 Cd22 O117 160.0(19) . .
O116 Cd22 O117 92.6(18) . .
O119 Cd22 O117 90.6(18) . .
O36 Cd23 O120 144(2) . .
O36 Cd23 O122 101(2) . .
O120 Cd23 O122 102(2) . .
O36 Cd23 O144 76.9(19) . .
O120 Cd23 O144 114(2) . .
O122 Cd23 O144 118(2) . .
O36 Cd23 O35 65(2) . .
O120 Cd23 O35 93(2) . .
O122 Cd23 O35 79(2) . .
O144 Cd23 O35 141.2(19) . .
O36 Cd23 O119 93.5(19) . .
O120 Cd23 O119 56.3(19) . .
O122 Cd23 O119 154.3(19) . .
O144 Cd23 O119 85.4(19) . .
O35 Cd23 O119 88(2) . .
O36 Cd23 O121 126(2) . .
O120 Cd23 O121 89(2) . .
O122 Cd23 O121 56(2) . .
O144 Cd23 O121 75(2) . .
O35 Cd23 O121 135(2) . .
O119 Cd23 O121 129(2) . .
O36 Cd23 C376 117(2) . .
O120 Cd23 C376 95(2) . .
O122 Cd23 C376 26(2) . .
O144 Cd23 C376 99(2) . .
O35 Cd23 C376 105(2) . .
O119 Cd23 C376 150(2) . .
O121 Cd23 C376 30(2) . .
O36 Cd23 C370 119.7(18) . .
O120 Cd23 C370 29.6(18) . .
O122 Cd23 C370 130.8(18) . .
O144 Cd23 C370 97.6(19) . .
O35 Cd23 C370 93.6(19) . .
O119 Cd23 C370 27.1(18) . .
O121 Cd23 C370 109.1(19) . .
C376 Cd23 C370 123(3) . .
O36 Cd24 O144 76.4(19) . .
O36 Cd24 N13 84(3) . .
O144 Cd24 N13 160(3) . .
O36 Cd24 O38 159.4(14) . .
O144 Cd24 O38 95.0(14) . .
N13 Cd24 O38 103(2) . .
O36 Cd24 O118 136(2) . .
O144 Cd24 O118 86(2) . .
N13 Cd24 O118 111(3) . .
O38 Cd24 O118 59.7(17) . .
O36 Cd24 O37 82(2) . .
O144 Cd24 O37 86(2) . .
N13 Cd24 O37 89(3) . .
O38 Cd24 O37 78.3(15) . .
O118 Cd24 O37 136(2) . .
O36 Cd24 O117 87.8(19) . .
O144 Cd24 O117 81.9(19) . .
N13 Cd24 O117 100(3) . .
O38 Cd24 O117 109.8(11) . .
O118 Cd24 O117 50(2) . .
O37 Cd24 O117 165.8(19) . .
O36 Cd24 Sm5 155.1(14) . .
O144 Cd24 Sm5 78.8(14) . .
N13 Cd24 Sm5 121(2) . .
O38 Cd24 Sm5 25.45(12) . .
O118 Cd24 Sm5 39.5(16) . .
O37 Cd24 Sm5 96.5(16) . .
O117 Cd24 Sm5 88.1(11) . .
C8 N1 C9 114(7) . .
C8 N1 Sm1 127(6) . .
C9 N1 Sm1 119(5) . .
C20 N2 C21 124(8) . .
C20 N2 Cd1 119(6) . .
C21 N2 Cd1 117(5) . .
C29 N3 C30 116(8) . .
C29 N3 Cd3 128(6) . .
C30 N3 Cd3 116(6) . .
C41 N4 C42 113(8) . .
C41 N4 Sm2 124(6) . .
C42 N4 Sm2 122(5) . .
C56 N5 C57 111(7) . .
C56 N5 Cd4 127(6) . .
C57 N5 Cd4 121(6) . .
C68 N6 C69 111(8) . .
C68 N6 Cd6 127(7) . .
C69 N6 Cd6 120(6) . .
C78 N7 C79 113(7) . .
C78 N7 Sm3 129(6) . .
C79 N7 Sm3 117(5) . .
C91 N8 C92 115(8) . .
C91 N8 Cd7 126(6) . .
C92 N8 Cd7 119(6) . .
C105 N9 C104 111(10) . .
C105 N9 Cd9 125(9) . .
C104 N9 Cd9 122(6) . .
C117 N10 C116 107(8) . .
C117 N10 Sm4 118(6) . .
C116 N10 Sm4 131(6) . .
C128 N11 C129 112(6) . .
C128 N11 Cd10 126(5) . .
C129 N11 Cd10 121(4) . .
C140 N12 C139 102(5) . .
C140 N12 Cd12 137(5) . .
C139 N12 Cd12 121(4) . .
C224 N13 C225 114(7) . .
C224 N13 Cd24 123(6) . .
C225 N13 Cd24 121(6) . .
C236 N14 C237 115(5) . .
C236 N14 Sm5 128(4) . .
C237 N14 Sm5 117(4) . .
C247 N15 C248 119(5) . .
C247 N15 Cd13 125(4) . .
C248 N15 Cd13 116(4) . .
C258 N16 C259 124(6) . .
C258 N16 Cd15 126(5) . .
C259 N16 Cd15 110(4) . .
C272 N17 C273 113(5) . .
C272 N17 Sm6 128(4) . .
C273 N17 Sm6 118(4) . .
C284 N18 C285 113(6) . .
C284 N18 Cd16 129(5) . .
C285 N18 Cd16 117(4) . .
C154 N19 C155 106(7) . .
C154 N19 Cd18 133(5) . .
C155 N19 Cd18 120(6) . .
C165 N20 C166 110(5) . .
C165 N20 Sm7 130(4) . .
C166 N20 Sm7 120(4) . .
C176 N21 C177 116(6) . .
C176 N21 Cd19 125(4) . .
C177 N21 Cd19 119(5) . .
C189 N22 C188 121(4) . .
C189 N22 Cd21 124.30(18) . .
C188 N22 Cd21 111(4) . .
C198 N23 C199 109(5) . .
C198 N23 Sm8 131(4) . .
C199 N23 Sm8 119(4) . .
C211 N24 C212 108(6) . .
C211 N24 Cd22 127(5) . .
C212 N24 Cd22 125(5) . .
C2 O1 C1 124(7) . .
C2 O1 Cd12 116(6) . .
C1 O1 Cd12 119(5) . .
C7 O2 Cd12 127(5) . .
C7 O2 Sm1 123(5) . .
Cd12 O2 Sm1 106(3) . .
C14 O3 C13 117(7) . .
C14 O3 Sm1 113(6) . .
C13 O3 Sm1 130(5) . .
C19 O4 Sm1 126(5) . .
C19 O4 Cd1 120(5) . .
Sm1 O4 Cd1 113(2) . .
C22 O5 C23 127(8) . .
C22 O5 Cd2 114(6) . .
C23 O5 Cd2 110(6) . .
C28 O6 Cd3 129(5) . .
C28 O6 Cd2 126(5) . .
Cd3 O6 Cd2 105(2) . .
C35 O7 C34 110(7) . .
C35 O7 Cd3 120(6) . .
C34 O7 Cd3 123(5) . .
C40 O8 Cd3 121(5) . .
C40 O8 Sm2 132(5) . .
Cd3 O8 Sm2 106(2) . .
C50 O9 C49 111(7) . .
C50 O9 Sm2 118(5) . .
C49 O9 Sm2 129(5) . .
C55 O10 Cd4 119(4) . .
C55 O10 Sm2 126(4) . .
Cd4 O10 Sm2 113(2) . .
C62 O11 C61 118(7) . .
C62 O11 Cd5 117(4) . .
C61 O11 Cd5 114(5) . .
C67 O12 Cd6 138(5) . .
C67 O12 Cd5 116(5) . .
Cd6 O12 Cd5 106(2) . .
C72 O13 C71 115(9) . .
C72 O13 Cd6 119(7) . .
C71 O13 Cd6 124(7) . .
C77 O14 Cd6 125(5) . .
C77 O14 Sm3 126(5) . .
Cd6 O14 Sm3 106(2) . .
C85 O15 C84 113(8) . .
C85 O15 Sm3 116(6) . .
C84 O15 Sm3 130(6) . .
C90 O16 Sm3 125(5) . .
C90 O16 Cd7 123(5) . .
Sm3 O16 Cd7 111.8(18) . .
C96 O17 C103 114(8) . .
C96 O17 Cd8 119(6) . .
C103 O17 Cd8 115(6) . .
C102 O18 Cd8 126(6) . .
C102 O18 Cd9 128(6) . .
Cd8 O18 Cd9 104(3) . .
C110 O19 C109 104(9) . .
C110 O19 Cd9 120(6) . .
C109 O19 Cd9 130(8) . .
C115 O20 Sm4 133(5) . .
C115 O20 Cd9 119(4) . .
Sm4 O20 Cd9 107(2) . .
C122 O21 C121 118(6) . .
C122 O21 Sm4 116(4) . .
C121 O21 Sm4 125(4) . .
C127 O22 Sm4 125(4) . .
C127 O22 Cd10 120(4) . .
Sm4 O22 Cd10 115(2) . .
C133 O23 C132 111(6) . .
C133 O23 Cd11 115(4) . .
C132 O23 Cd11 121(4) . .
C138 O24 Cd12 132(4) . .
C138 O24 Cd11 119(4) . .
Cd12 O24 Cd11 109(2) . .
C159 O25 C158 117(6) . .
C159 O25 Cd18 117(4) . .
C158 O25 Cd18 124(4) . .
C164 O26 Cd18 120(3) . .
C164 O26 Sm7 134(3) . .
Cd18 O26 Sm7 105(2) . .
C169 O27 C170 115(6) . .
C169 O27 Sm7 131(4) . .
C170 O27 Sm7 113(4) . .
C175 O28 Cd19 123(5) . .
C175 O28 Sm7 120(5) . .
Cd19 O28 Sm7 114(3) . .
C182 O29 C181 119(5) . .
C182 O29 Cd20 112(4) . .
C181 O29 Cd20 118(4) . .
C187 O30 Cd20 122(5) . .
C187 O30 Cd21 129(5) . .
Cd20 O30 Cd21 109(3) . .
C192 O31 C191 117(8) . .
C192 O31 Cd21 116(5) . .
C191 O31 Cd21 120(6) . .
C197 O32 Sm8 138(4) . .
C197 O32 Cd21 115(4) . .
Sm8 O32 Cd21 105(2) . .
C205 O33 C371 112(5) . .
C205 O33 Sm8 115(4) . .
C371 O33 Sm8 133(4) . .
C210 O34 Cd22 122(4) . .
C210 O34 Sm8 125(4) . .
Cd22 O34 Sm8 113(2) . .
C218 O35 C217 115(6) . .
C218 O35 Cd23 119(4) . .
C217 O35 Cd23 118(4) . .
C223 O36 Cd23 124(4) . .
C223 O36 Cd24 129(4) . .
Cd23 O36 Cd24 106(2) . .
C229 O37 C230 116(5) . .
C229 O37 Cd24 122(5) . .
C230 O37 Cd24 115(3) . .
C235 O38 Sm5 135.58(15) . .
C235 O38 Cd24 95.21(19) . .
Sm5 O38 Cd24 120.4(2) . .
C241 O39 C240 120(6) . .
C241 O39 Sm5 113(4) . .
C240 O39 Sm5 126(5) . .
C246 O40 Cd13 122(4) . .
C246 O40 Sm5 123(4) . .
Cd13 O40 Sm5 114(2) . .
C252 O41 C251 115(5) . .
C252 O41 Cd14 116(4) . .
C251 O41 Cd14 123(4) . .
C257 O42 Cd14 124(4) . .
C257 O42 Cd15 132(4) . .
Cd14 O42 Cd15 104(2) . .
C265 O43 C266 119(5) . .
C265 O43 Cd15 123(4) . .
C266 O43 Cd15 113(3) . .
C271 O44 Cd15 128(4) . .
C271 O44 Sm6 121(4) . .
Cd15 O44 Sm6 108(2) . .
C278 O45 C277 117(6) . .
C278 O45 Sm6 115(4) . .
C277 O45 Sm6 126(4) . .
C283 O46 Sm6 127(4) . .
C283 O46 Cd16 118(4) . .
Sm6 O46 Cd16 114(2) . .
C148 O47 C147 107(5) . .
C148 O47 Cd17 120(4) . .
C147 O47 Cd17 126(4) . .
C153 O48 Cd18 135(4) . .
C153 O48 Cd17 119(5) . .
Cd18 O48 Cd17 103(3) . .
C348 O49 Cd12 122(3) . .
C348 O49 Cd11 133(3) . .
Cd12 O49 Cd11 105(2) . .
C348 O50 Sm1 152(5) . .
C304 O51 Sm1 164(5) . .
C304 O52 Cd1 107(4) . .
C302 O53 Sm1 134(4) . .
C302 O54 Cd1 128(4) . .
C306 O55 Cd2 98(5) . .
C306 O56 Cd1 134(5) . .
C306 O56 Cd2 86(5) . .
Cd1 O56 Cd2 140(3) . .
C308 O57 Cd1 133(4) . .
C308 O57 Cd3 84(3) . .
Cd1 O57 Cd3 135(2) . .
C308 O58 Cd3 100(3) . .
C308 O58 Sm2 147(3) . .
Cd3 O58 Sm2 100.0(17) . .
C312 O59 Cd2 93(6) . .
C312 O60 Cd2 85(5) . .
C310 O61 Cd3 120(4) . .
C310 O61 Cd2 138(4) . .
Cd3 O61 Cd2 102(2) . .
C310 O62 Sm2 144(4) . .
C314 O63 Sm2 168(4) . .
C314 O64 Cd4 110(5) . .
C320 O65 Sm2 141(4) . .
C320 O66 Cd4 129(4) . .
C318 O67 Cd4 128(4) . .
C318 O67 Cd6 92(4) . .
Cd4 O67 Cd6 135(3) . .
C318 O68 Cd6 100(3) . .
C318 O68 Sm3 141(4) . .
Cd6 O68 Sm3 103(2) . .
C316 O69 Cd4 139(3) . .
C316 O69 Cd5 86(3) . .
Cd4 O69 Cd5 136(2) . .
C316 O70 Cd5 91(3) . .
C324 O71 Cd5 97(4) . .
C324 O72 Cd5 88(4) . .
C322 O73 Cd6 122(3) . .
C322 O73 Cd5 134(3) . .
Cd6 O73 Cd5 103(2) . .
C322 O74 Sm3 148(4) . .
C328 O75 Sm3 143(4) . .
C328 O76 Cd7 129(4) . .
C326 O77 Cd7 104(3) . .
C326 O78 Sm3 168.96(11) . .
C330 O79 Cd7 138(5) . .
C330 O79 Cd8 87(5) . .
Cd7 O79 Cd8 135(2) . .
C330 O80 Cd8 93(5) . .
C332 O81 Cd7 133(4) . .
C332 O81 Cd9 86(3) . .
Cd7 O81 Cd9 136(2) . .
C332 O82 Cd9 100(3) . .
C332 O82 Sm4 151(4) . .
Cd9 O82 Sm4 101.1(17) . .
C334 O83 Cd8 84(5) . .
C334 O84 Cd8 101(6) . .
C336 O85 Cd9 120(4) . .
C336 O85 Cd8 139(4) . .
Cd9 O85 Cd8 101(2) . .
C336 O86 Sm4 139(5) . .
C338 O87 Sm4 165(4) . .
C338 O88 Cd10 114(4) . .
C340 O89 Sm4 145(4) . .
C340 O90 Cd10 131(4) . .
C344 O91 Cd10 127(4) . .
C344 O91 Cd11 95(4) . .
Cd10 O91 Cd11 137(3) . .
C344 O92 Cd11 98(4) . .
C342 O93 Cd10 137(4) . .
C342 O94 Cd12 100(3) . .
C342 O94 Sm1 145(3) . .
Cd12 O94 Sm1 107(2) . .
C346 O95 Cd11 89(4) . .
C346 O96 Cd11 99(4) . .
C350 O97 Cd16 135(4) . .
C350 O98 Cd18 102(4) . .
C350 O98 Sm7 143(4) . .
Cd18 O98 Sm7 103(2) . .
C352 O99 Cd17 137(4) . .
C352 O99 Cd18 118(3) . .
Cd17 O99 Cd18 104(2) . .
C352 O100 Sm7 136(4) . .
C354 O101 Sm7 161(5) . .
C354 O102 Cd19 109(5) . .
C356 O103 Cd19 129(4) . .
C356 O104 Sm7 146(4) . .
C360 O105 Cd20 90(7) . .
C360 O106 Cd20 90(8) . .
C360 O106 Cd19 132(8) . .
Cd20 O106 Cd19 138(3) . .
C358 O107 Cd20 87(4) . .
C358 O108 Cd20 98(5) . .
C364 O109 Cd19 135(4) . .
C364 O110 Cd21 99(4) . .
C364 O110 Sm8 146(4) . .
Cd21 O110 Sm8 100.7(19) . .
C362 O111 Sm8 143(4) . .
C362 O112 Cd21 123(3) . .
C362 O112 Cd20 130(3) . .
Cd21 O112 Cd20 106(2) . .
C366 O113 Sm8 162(5) . .
C366 O114 Cd22 108(5) . .
C368 O115 Sm8 137(4) . .
C368 O116 Cd22 128(3) . .
C374 O117 Cd22 119(4) . .
C374 O117 Cd24 95(4) . .
Cd22 O117 Cd24 134(2) . .
C374 O118 Sm5 145(4) . .
C374 O118 Cd24 104(4) . .
Sm5 O118 Cd24 100(2) . .
C370 O119 Cd22 138(4) . .
C370 O119 Cd23 88(4) . .
Cd22 O119 Cd23 134(2) . .
C370 O120 Cd23 92(3) . .
C376 O121 Cd23 81(4) . .
C376 O122 Cd23 92(5) . .
C380 O123 Cd13 107(3) . .
C380 O124 Sm5 159(4) . .
C382 O125 Cd13 131(4) . .
C382 O126 Sm5 143(4) . .
C384 O127 Cd14 99(4) . .
C384 O128 Cd14 90(4) . .
C384 O128 Cd13 136(4) . .
Cd14 O128 Cd13 134(3) . .
C290 O129 Cd13 129(4) . .
C290 O129 Cd15 88(3) . .
Cd13 O129 Cd15 138(2) . .
C290 O130 Sm6 143(4) . .
C290 O130 Cd15 98(3) . .
Sm6 O130 Cd15 104(2) . .
C292 O131 Cd14 92(5) . .
C292 O132 Cd14 93(5) . .
C294 O133 Sm6 170(5) . .
C294 O134 Cd16 115(5) . .
C385 O135 Sm6 149(4) . .
C385 O136 Cd16 134(4) . .
C298 O137 Cd17 101(4) . .
C298 O138 Cd17 89(4) . .
C298 O138 Cd16 139(4) . .
Cd17 O138 Cd16 132(2) . .
C296 O139 Sm6 146(4) . .
C296 O140 Cd15 122(4) . .
C296 O140 Cd14 135(4) . .
Cd15 O140 Cd14 103(2) . .
C300 O141 Cd17 92(6) . .
C300 O142 Cd17 81(5) . .
C378 O143 Sm5 150(4) . .
C378 O144 Cd24 128(4) . .
C378 O144 Cd23 132(4) . .
Cd24 O144 Cd23 100(2) . .
O1 C1 H1A 109.5 . .
O1 C1 H1B 109.5 . .
H1A C1 H1B 109.5 . .
O1 C1 H1C 109.5 . .
H1A C1 H1C 109.5 . .
H1B C1 H1C 109.5 . .
O1 C2 C7 120(9) . .
O1 C2 C3 131(9) . .
C7 C2 C3 109(9) . .
C2 C3 C4 128(10) . .
C2 C3 H3A 116.2 . .
C4 C3 H3A 116.2 . .
C5 C4 C3 123(10) . .
C5 C4 H4A 118.7 . .
C3 C4 H4A 118.7 . .
C4 C5 C6 110(10) . .
C4 C5 H5A 125.0 . .
C6 C5 H5A 125.0 . .
C8 C6 C7 126(8) . .
C8 C6 C5 109(8) . .
C7 C6 C5 124(8) . .
O2 C7 C6 123(7) . .
O2 C7 C2 111(8) . .
C6 C7 C2 123(9) . .
N1 C8 C6 124(9) . .
N1 C8 H8A 118.0 . .
C6 C8 H8A 118.0 . .
C10 C9 N1 107(6) . .
C10 C9 H9A 110.2 . .
N1 C9 H9A 110.2 . .
C10 C9 H9B 110.2 . .
N1 C9 H9B 110.2 . .
H9A C9 H9B 108.5 . .
C9 C10 C11 110(7) . .
C9 C10 H10A 109.7 . .
C11 C10 H10A 109.7 . .
C9 C10 H10B 109.7 . .
C11 C10 H10B 109.7 . .
H10A C10 H10B 108.2 . .
C12 C11 C10 112(8) . .
C12 C11 H11A 109.3 . .
C10 C11 H11A 109.3 . .
C12 C11 H11B 109.3 . .
C10 C11 H11B 109.3 . .
H11A C11 H11B 107.9 . .
C11 C12 C60 114(8) . 4_557
C11 C12 H12B 108.8 . .
C60 C12 H12B 108.8 4_557 .
C11 C12 H12C 108.8 . .
C60 C12 H12C 108.8 4_557 .
H12B C12 H12C 107.7 . .
O3 C13 H13A 109.5 . .
O3 C13 H13B 109.5 . .
H13A C13 H13B 109.5 . .
O3 C13 H13C 109.5 . .
H13A C13 H13C 109.5 . .
H13B C13 H13C 109.5 . .
C15 C14 C19 128(10) . .
C15 C14 O3 120(10) . .
C19 C14 O3 112(9) . .
C14 C15 C16 116(10) . .
C14 C15 H15A 121.9 . .
C16 C15 H15A 121.9 . .
C17 C16 C15 121(10) . .
C17 C16 H16A 119.4 . .
C15 C16 H16A 119.4 . .
C16 C17 C18 124(10) . .
C16 C17 H17A 118.1 . .
C18 C17 H17A 118.1 . .
C20 C18 C17 126(10) . .
C20 C18 C19 121(10) . .
C17 C18 C19 113(8) . .
C14 C19 O4 116(9) . .
C14 C19 C18 117(9) . .
O4 C19 C18 126(8) . .
C18 C20 N2 135(10) . .
C18 C20 H20A 112.3 . .
N2 C20 H20A 112.3 . .
C48 C21 N2 116(7) 4_557 .
C48 C21 H21A 108.3 4_557 .
N2 C21 H21A 108.3 . .
C48 C21 H21B 108.3 4_557 .
N2 C21 H21B 108.3 . .
H21A C21 H21B 107.4 . .
O5 C22 H22A 109.5 . .
O5 C22 H22B 109.5 . .
H22A C22 H22B 109.5 . .
O5 C22 H22C 109.5 . .
H22A C22 H22C 109.5 . .
H22B C22 H22C 109.5 . .
C28 C23 C24 129(10) . .
C28 C23 O5 116(9) . .
C24 C23 O5 114(9) . .
C25 C24 C23 111(10) . .
C25 C24 H24A 124.3 . .
C23 C24 H24A 124.3 . .
C26 C25 C24 120(10) . .
C26 C25 H25A 119.8 . .
C24 C25 H25A 119.8 . .
C25 C26 C27 130(10) . .
C25 C26 H26A 115.1 . .
C27 C26 H26A 115.1 . .
C26 C27 C28 117(10) . .
C26 C27 C29 119(10) . .
C28 C27 C29 124(10) . .
O6 C28 C27 128(9) . .
O6 C28 C23 119(8) . .
C27 C28 C23 112(9) . .
N3 C29 C27 129(10) . .
N3 C29 H29A 115.3 . .
C27 C29 H29A 115.3 . .
N3 C30 C31 112(9) . .
N3 C30 H30A 109.1 . .
C31 C30 H30A 109.1 . .
N3 C30 H30B 109.1 . .
C31 C30 H30B 109.1 . .
H30A C30 H30B 107.9 . .
C30 C31 C32 119(10) . .
C30 C31 H31Q 107.7 . .
C32 C31 H31Q 107.7 . .
C30 C31 H31A 107.7 . .
C32 C31 H31A 107.7 . .
H31Q C31 H31A 107.1 . .
C33 C32 C31 109(10) . .
C33 C32 H32A 109.8 . .
C31 C32 H32A 109.8 . .
C33 C32 H32B 109.8 . .
C31 C32 H32B 109.8 . .
H32A C32 H32B 108.3 . .
C33 C33 C32 122(10) 4_557 .
C33 C33 H33B 106.8 4_557 .
C32 C33 H33B 106.8 . .
C33 C33 H33C 106.8 4_557 .
C32 C33 H33C 106.8 . .
H33B C33 H33C 106.6 . .
O7 C34 H34A 109.5 . .
O7 C34 H34B 109.5 . .
H34A C34 H34B 109.5 . .
O7 C34 H34C 109.5 . .
H34A C34 H34C 109.5 . .
H34B C34 H34C 109.5 . .
O7 C35 C36 136(9) . .
O7 C35 C40 113(8) . .
C36 C35 C40 111(9) . .
C35 C36 C37 127(10) . .
C35 C36 H36A 116.6 . .
C37 C36 H36A 116.6 . .
C38 C37 C36 122(9) . .
C38 C37 H37A 119.1 . .
C36 C37 H37A 119.1 . .
C37 C38 C39 115(8) . .
C37 C38 H38A 122.5 . .
C39 C38 H38A 122.5 . .
C40 C39 C38 123(9) . .
C40 C39 C41 116(9) . .
C38 C39 C41 120(9) . .
C39 C40 O8 123(9) . .
C39 C40 C35 122(10) . .
O8 C40 C35 114(8) . .
N4 C41 C39 136(9) . .
N4 C41 H41A 112.2 . .
C39 C41 H41A 112.2 . .
N4 C42 C43 111(7) . .
N4 C42 H42A 109.5 . .
C43 C42 H42A 109.5 . .
N4 C42 H42B 109.5 . .
C43 C42 H42B 109.5 . .
H42A C42 H42B 108.1 . .
C42 C43 C44 115(9) . .
C42 C43 H43A 108.6 . .
C44 C43 H43A 108.6 . .
C42 C43 H43B 108.6 . .
C44 C43 H43B 108.6 . .
H43A C43 H43B 107.6 . .
C45 C44 C43 111(7) . .
C45 C44 H44A 109.5 . .
C43 C44 H44A 109.5 . .
C45 C44 H44B 109.5 . .
C43 C44 H44B 109.5 . .
H44A C44 H44B 108.1 . .
C44 C45 C46 106(7) . .
C44 C45 H45A 110.5 . .
C46 C45 H45A 110.5 . .
C44 C45 H45B 110.5 . .
C46 C45 H45B 110.5 . .
H45A C45 H45B 108.7 . .
C45 C46 C47 103(6) . .
C45 C46 H46A 111.2 . .
C47 C46 H46A 111.2 . .
C45 C46 H46B 111.2 . .
C47 C46 H46B 111.2 . .
H46A C46 H46B 109.1 . .
C48 C47 C46 110(7) . .
C48 C47 H47A 109.6 . .
C46 C47 H47A 109.6 . .
C48 C47 H47B 109.6 . .
C46 C47 H47B 109.6 . .
H47A C47 H47B 108.1 . .
C21 C48 C47 115(8) 4_557 .
C21 C48 H48B 108.5 4_557 .
C47 C48 H48B 108.5 . .
C21 C48 H48C 108.5 4_557 .
C47 C48 H48C 108.6 . .
H48B C48 H48C 107.5 . .
O9 C49 H49A 109.5 . .
O9 C49 H49B 109.5 . .
H49A C49 H49B 109.5 . .
O9 C49 H49C 109.5 . .
H49A C49 H49C 109.5 . .
H49B C49 H49C 109.5 . .
O9 C50 C55 113(7) . .
O9 C50 C51 133(7) . .
C55 C50 C51 114(8) . .
C52 C51 C50 127(10) . .
C52 C51 H51A 116.5 . .
C50 C51 H51A 116.5 . .
C51 C52 C53 111(9) . .
C51 C52 H52A 124.4 . .
C53 C52 H52A 124.4 . .
C54 C53 C52 130(9) . .
C54 C53 H53A 115.1 . .
C52 C53 H53A 115.1 . .
C53 C54 C55 116(7) . .
C53 C54 C56 118(7) . .
C55 C54 C56 125(7) . .
O10 C55 C54 123(7) . .
O10 C55 C50 114(7) . .
C54 C55 C50 119(7) . .
N5 C56 C54 123(8) . .
N5 C56 H56A 118.6 . .
C54 C56 H56A 118.6 . .
N5 C57 C58 110(7) . .
N5 C57 H57A 109.6 . .
C58 C57 H57A 109.6 . .
N5 C57 H57B 109.6 . .
C58 C57 H57B 109.6 . .
H57A C57 H57B 108.1 . .
C57 C58 C59 111(7) . .
C57 C58 H58A 109.4 . .
C59 C58 H58A 109.4 . .
C57 C58 H58B 109.4 . .
C59 C58 H58B 109.4 . .
H58A C58 H58B 108.0 . .
C60 C59 C58 110(7) . .
C60 C59 H59A 109.6 . .
C58 C59 H59A 109.6 . .
C60 C59 H59B 109.6 . .
C58 C59 H59B 109.6 . .
H59A C59 H59B 108.1 . .
C59 C60 C12 115(8) . 4_557
C59 C60 H60B 108.5 . .
C12 C60 H60B 108.5 4_557 .
C59 C60 H60C 108.5 . .
C12 C60 H60C 108.5 4_557 .
H60B C60 H60C 107.5 . .
O11 C61 H61A 109.5 . .
O11 C61 H61B 109.5 . .
H61A C61 H61B 109.5 . .
O11 C61 H61C 109.5 . .
H61A C61 H61C 109.5 . .
H61B C61 H61C 109.5 . .
O11 C62 C63 123(6) . .
O11 C62 C67 108(6) . .
C63 C62 C67 127(7) . .
C62 C63 C64 109(7) . .
C62 C63 H63A 125.6 . .
C64 C63 H63A 125.6 . .
C65 C64 C63 130(10) . .
C65 C64 H64A 114.9 . .
C63 C64 H64A 114.9 . .
C64 C65 C66 122(9) . .
C64 C65 H65A 119.0 . .
C66 C65 H65A 119.0 . .
C65 C66 C68 116(9) . .
C65 C66 C67 114(8) . .
C68 C66 C67 129(9) . .
O12 C67 C62 127(8) . .
O12 C67 C66 116(8) . .
C62 C67 C66 116(9) . .
N6 C68 C66 125(10) . .
N6 C68 H68A 117.5 . .
C66 C68 H68A 117.5 . .
N6 C69 C70 104(7) . .
N6 C69 H69A 110.9 . .
C70 C69 H69A 110.9 . .
N6 C69 H69B 110.9 . .
C70 C69 H69B 110.9 . .
H69A C69 H69B 108.9 . .
C69 C70 C145 103(6) . 4_557
C69 C70 H70B 111.1 . .
C145 C70 H70B 111.1 4_557 .
C69 C70 H70C 111.1 . .
C145 C70 H70C 111.1 4_557 .
H70B C70 H70C 109.1 . .
O13 C71 H71A 109.5 . .
O13 C71 H71B 109.5 . .
H71A C71 H71B 109.5 . .
O13 C71 H71C 109.5 . .
H71A C71 H71C 109.5 . .
H71B C71 H71C 109.5 . .
O13 C72 C73 128(10) . .
O13 C72 C77 118(10) . .
C73 C72 C77 112(10) . .
C72 C73 C74 123(10) . .
C72 C73 H73A 118.6 . .
C74 C73 H73A 118.6 . .
C75 C74 C73 115(10) . .
C75 C74 H74A 122.3 . .
C73 C74 H74A 122.3 . .
C74 C75 C76 126(9) . .
C74 C75 H75A 117.2 . .
C76 C75 H75A 117.2 . .
C77 C76 C78 125(8) . .
C77 C76 C75 116(8) . .
C78 C76 C75 120(7) . .
C76 C77 O14 121(9) . .
C76 C77 C72 128(10) . .
O14 C77 C72 110(9) . .
N7 C78 C76 128(8) . .
N7 C79 C80 108(6) . .
N7 C79 H79A 110.2 . .
C80 C79 H79A 110.2 . .
N7 C79 H79B 110.2 . .
C80 C79 H79B 110.2 . .
H79A C79 H79B 108.5 . .
C79 C80 C81 112(7) . .
C79 C80 H80A 109.2 . .
C81 C80 H80A 109.2 . .
C79 C80 H80B 109.2 . .
C81 C80 H80B 109.2 . .
H80A C80 H80B 107.9 . .
C82 C81 C80 113(8) . .
C82 C81 H81A 109.0 . .
C80 C81 H81A 109.0 . .
C82 C81 H81B 109.0 . .
C80 C81 H81B 109.0 . .
H81A C81 H81B 107.8 . .
C83 C82 C81 118(9) . .
C83 C82 H82A 107.9 . .
C81 C82 H82A 107.9 . .
C83 C82 H82B 107.9 . .
C81 C82 H82B 107.9 . .
H82A C82 H82B 107.2 . .
C82 C83 C131 116(7) . 4_557
C82 C83 H83B 108.2 . .
C131 C83 H83B 108.2 4_557 .
C82 C83 H83C 108.2 . .
C131 C83 H83C 108.2 4_557 .
H83B C83 H83C 107.4 . .
O15 C84 H84A 109.5 . .
O15 C84 H84B 109.5 . .
H84A C84 H84B 109.5 . .
O15 C84 H84C 109.5 . .
H84A C84 H84C 109.5 . .
H84B C84 H84C 109.5 . .
C90 C85 O15 115(10) . .
C90 C85 C86 120(10) . .
O15 C85 C86 124(9) . .
C87 C86 C85 117(10) . .
C87 C86 H86A 121.4 . .
C85 C86 H86A 121.4 . .
C88 C87 C86 123(10) . .
C88 C87 H87A 118.5 . .
C86 C87 H87A 118.5 . .
C87 C88 C89 124(10) . .
C87 C88 H88A 118.1 . .
C89 C88 H88A 118.1 . .
C91 C89 C88 126(8) . .
C91 C89 C90 123(8) . .
C88 C89 C90 111(8) . .
C85 C90 O16 114(9) . .
C85 C90 C89 124(9) . .
O16 C90 C89 121(8) . .
N8 C91 C89 131(8) . .
N8 C91 H91A 114.4 . .
C89 C91 H91A 114.4 . .
N8 C92 C93 114(9) . .
N8 C92 H92A 108.8 . .
C93 C92 H92A 108.8 . .
N8 C92 H92B 108.8 . .
C93 C92 H92B 108.8 . .
H92A C92 H92B 107.7 . .
C94 C93 C92 110(9) . .
C94 C93 H93A 109.7 . .
C92 C93 H93A 109.7 . .
C94 C93 H93B 109.7 . .
C92 C93 H93B 109.7 . .
H93A C93 H93B 108.2 . .
C93 C94 C95 110(8) . .
C93 C94 H94A 109.6 . .
C95 C94 H94A 109.6 . .
C93 C94 H94B 109.6 . .
C95 C94 H94B 109.6 . .
H94A C94 H94B 108.1 . .
C120 C95 C94 111(8) 4_557 .
C120 C95 H95B 109.4 4_557 .
C94 C95 H95B 109.4 . .
C120 C95 H95C 109.4 4_557 .
C94 C95 H95C 109.4 . .
H95B C95 H95C 108.0 . .
O17 C96 H96A 109.5 . .
O17 C96 H96B 109.5 . .
H96A C96 H96B 109.5 . .
O17 C96 H96C 109.5 . .
H96A C96 H96C 109.5 . .
H96B C96 H96C 109.5 . .
C99 C98 C103 116(10) . .
C99 C98 H98A 122.1 . .
C103 C98 H98A 122.1 . .
C98 C99 C100 123(10) . .
C98 C99 H99A 118.6 . .
C100 C99 H99A 118.6 . .
C99 C100 C101 120(10) . .
C99 C100 H10C 119.9 . .
C101 C100 H10C 119.9 . .
C102 C101 C104 125(9) . .
C102 C101 C100 118(9) . .
C104 C101 C100 116(10) . .
O18 C102 C103 116(8) . .
O18 C102 C101 127(8) . .
C103 C102 C101 116(8) . .
C102 C103 O17 111(8) . .
C102 C103 C98 125(10) . .
O17 C103 C98 120(10) . .
C101 C104 N9 128(9) . .
C101 C104 H10D 116.2 . .
N9 C104 H10D 116.2 . .
N9 C105 C106 110(10) . .
N9 C105 H10E 109.7 . .
C106 C105 H10E 109.7 . .
N9 C105 H10F 109.7 . .
C106 C105 H10F 109.7 . .
H10E C105 H10F 108.2 . .
C107 C106 C105 122(10) . .
C107 C106 H10J 106.7 . .
C105 C106 H10J 106.7 . .
C107 C106 H10G 106.7 . .
C105 C106 H10G 106.7 . .
H10J C106 H10G 106.6 . .
C106 C107 C108 115(10) . .
C106 C107 H10H 108.6 . .
C108 C107 H10H 108.6 . .
C106 C107 H10I 108.6 . .
C108 C107 H10I 108.6 . .
H10H C107 H10I 107.6 . .
C107 C108 C108 125(10) . 4_557
C107 C108 H10K 106.0 . .
C108 C108 H10K 106.0 4_557 .
C107 C108 H10L 106.0 . .
C108 C108 H10L 106.0 4_557 .
H10K C108 H10L 106.3 . .
O19 C109 H10M 109.5 . .
O19 C109 H10N 109.5 . .
H10M C109 H10N 109.5 . .
O19 C109 H10O 109.5 . .
H10M C109 H10O 109.5 . .
H10N C109 H10O 109.5 . .
C111 C110 O19 136(10) . .
C111 C110 C115 111(10) . .
O19 C110 C115 112(9) . .
C110 C111 C112 136(10) . .
C110 C111 H11C 112.1 . .
C112 C111 H11C 112.1 . .
C111 C112 C113 110(9) . .
C111 C112 H11D 124.9 . .
C113 C112 H11D 125.0 . .
C114 C113 C112 125(9) . .
C114 C113 H11E 117.7 . .
C112 C113 H11E 117.7 . .
C113 C114 C115 119(9) . .
C113 C114 C116 108(9) . .
C115 C114 C116 133(9) . .
O20 C115 C114 127(8) . .
O20 C115 C110 116(8) . .
C114 C115 C110 117(9) . .
N10 C116 C114 108(9) . .
N10 C116 H11F 125.9 . .
C114 C116 H11F 125.9 . .
N10 C117 C118 106(7) . .
N10 C117 H11G 110.5 . .
C118 C117 H11G 110.5 . .
N10 C117 H11H 110.5 . .
C118 C117 H11H 110.5 . .
H11G C117 H11H 108.7 . .
C119 C118 C117 117(7) . .
C119 C118 H11I 108.1 . .
C117 C118 H11I 108.1 . .
C119 C118 H11J 108.1 . .
C117 C118 H11J 108.1 . .
H11I C118 H11J 107.3 . .
C118 C119 C120 111(7) . .
C118 C119 H11K 109.3 . .
C120 C119 H11K 109.3 . .
C118 C119 H11L 109.3 . .
C120 C119 H11L 109.3 . .
H11K C119 H11L 108.0 . .
C95 C120 C119 108(8) 4_557 .
C95 C120 H12E 110.0 4_557 .
C119 C120 H12E 110.0 . .
C95 C120 H12F 110.0 4_557 .
C119 C120 H12F 110.0 . .
H12E C120 H12F 108.4 . .
O21 C121 H12G 109.5 . .
O21 C121 H12H 109.5 . .
H12G C121 H12H 109.5 . .
O21 C121 H12I 109.5 . .
H12G C121 H12I 109.5 . .
H12H C121 H12I 109.5 . .
C123 C122 O21 127(9) . .
C123 C122 C127 117(9) . .
O21 C122 C127 116(8) . .
C124 C123 C122 123(10) . .
C124 C123 H12A 118.6 . .
C122 C123 H12A 118.6 . .
C123 C124 C125 120(10) . .
C123 C124 H12J 120.0 . .
C125 C124 H12J 120.0 . .
C124 C125 C126 123(9) . .
C124 C125 H12K 118.5 . .
C126 C125 H12K 118.5 . .
C127 C126 C125 111(8) . .
C127 C126 C128 128(7) . .
C125 C126 C128 121(7) . .
C126 C127 C122 125(9) . .
C126 C127 O22 125(8) . .
C122 C127 O22 110(8) . .
N11 C128 C126 127(7) . .
N11 C128 H12L 116.3 . .
C126 C128 H12L 116.3 . .
C130 C129 N11 113(7) . .
C130 C129 H12M 109.0 . .
N11 C129 H12M 109.0 . .
C130 C129 H12N 109.0 . .
N11 C129 H12N 109.0 . .
H12M C129 H12N 107.8 . .
C131 C130 C129 114(8) . .
C131 C130 H13D 108.8 . .
C129 C130 H13D 108.8 . .
C131 C130 H13E 108.8 . .
C129 C130 H13E 108.8 . .
H13D C130 H13E 107.7 . .
C130 C131 C83 116(7) . 4_557
C130 C131 H13G 108.3 . .
C83 C131 H13G 108.3 4_557 .
C130 C131 H13H 108.3 . .
C83 C131 H13H 108.3 4_557 .
H13G C131 H13H 107.4 . .
O23 C132 H13I 109.5 . .
O23 C132 H13J 109.5 . .
H13I C132 H13J 109.5 . .
O23 C132 H13K 109.5 . .
H13I C132 H13K 109.5 . .
H13J C132 H13K 109.5 . .
C138 C133 C134 129(10) . .
C138 C133 O23 111(9) . .
C134 C133 O23 116(9) . .
C133 C134 C135 114(9) . .
C133 C134 H13L 123.1 . .
C135 C134 H13L 123.1 . .
C134 C135 C136 120(9) . .
C134 C135 H13M 120.1 . .
C136 C135 H13M 120.1 . .
C137 C136 C135 114(10) . .
C137 C136 H13N 123.0 . .
C135 C136 H13N 123.0 . .
C136 C137 C139 113(10) . .
C136 C137 C138 126(9) . .
C139 C137 C138 120(9) . .
C133 C138 O24 122(9) . .
C133 C138 C137 113(9) . .
O24 C138 C137 125(8) . .
C137 C139 N12 132(9) . .
C137 C139 H13O 114.2 . .
N12 C139 H13O 114.2 . .
N12 C140 C141 100(7) . .
N12 C140 H14A 111.9 . .
C141 C140 H14A 111.9 . .
N12 C140 H14B 111.9 . .
C141 C140 H14B 111.9 . .
H14A C140 H14B 109.6 . .
C142 C141 C140 113(10) . .
C142 C141 H14C 108.9 . .
C140 C141 H14C 108.9 . .
C142 C141 H14D 108.9 . .
C140 C141 H14D 108.9 . .
H14C C141 H14D 107.7 . .
C143 C142 C141 121(10) . .
C143 C142 H14J 107.0 . .
C141 C142 H14J 107.0 . .
C143 C142 H14E 107.0 . .
C141 C142 H14E 107.0 . .
H14J C142 H14E 106.8 . .
C142 C143 C144 109(9) . .
C142 C143 H14F 109.9 . .
C144 C143 H14F 109.9 . .
C142 C143 H14G 109.9 . .
C144 C143 H14G 109.9 . .
H14F C143 H14G 108.3 . .
C143 C144 C145 104(9) . .
C143 C144 H14H 110.9 . .
C145 C144 H14H 110.9 . .
C143 C144 H14I 110.9 . .
C145 C144 H14I 110.9 . .
H14H C144 H14I 108.9 . .
C144 C145 C70 103(8) . 4_557
C144 C145 H14K 111.2 . .
C70 C145 H14K 111.2 4_557 .
C144 C145 H14L 111.2 . .
C70 C145 H14L 111.2 4_557 .
H14K C145 H14L 109.2 . .
C168 C146 C288 106(8) 3_556 .
C168 C146 H14M 110.6 3_556 .
C288 C146 H14M 110.6 . .
C168 C146 H14N 110.6 3_556 .
C288 C146 H14N 110.6 . .
H14M C146 H14N 108.7 . .
O47 C147 H14O 109.5 . .
O47 C147 H14P 109.5 . .
H14O C147 H14P 109.5 . .
O47 C147 H14Q 109.5 . .
H14O C147 H14Q 109.5 . .
H14P C147 H14Q 109.5 . .
C149 C148 O47 130(9) . .
C149 C148 C153 122(10) . .
O47 C148 C153 108(8) . .
C148 C149 C150 121(10) . .
C148 C149 H14R 119.6 . .
C150 C149 H14R 119.6 . .
C151 C150 C149 113(10) . .
C151 C150 H15B 123.7 . .
C149 C150 H15B 123.7 . .
C150 C151 C152 136(10) . .
C150 C151 H15C 112.1 . .
C152 C151 H15C 112.1 . .
C151 C152 C154 118(10) . .
C151 C152 C153 110(10) . .
C154 C152 C153 128(10) . .
O48 C153 C148 123(9) . .
O48 C153 C152 119(9) . .
C148 C153 C152 118(9) . .
N19 C154 C152 118(10) . .
N19 C154 H15D 120.8 . .
C152 C154 H15D 120.8 . .
C156 C155 N19 110(10) . .
C156 C155 H15E 109.6 . .
N19 C155 H15E 109.6 . .
C156 C155 H15F 109.6 . .
N19 C155 H15F 109.6 . .
H15E C155 H15F 108.1 . .
C155 C156 C157 121(10) . .
C155 C156 H15G 107.0 . .
C157 C156 H15G 107.0 . .
C155 C156 H15H 107.0 . .
C157 C156 H15H 107.0 . .
H15G C156 H15H 106.7 . .
C204 C157 C156 101(10) . .
C204 C157 H15I 111.5 . .
C156 C157 H15I 111.5 . .
C204 C157 H15J 111.5 . .
C156 C157 H15J 111.5 . .
H15I C157 H15J 109.3 . .
O25 C158 H15K 109.5 . .
O25 C158 H15L 109.5 . .
H15K C158 H15L 109.5 . .
O25 C158 H15M 109.5 . .
H15K C158 H15M 109.5 . .
H15L C158 H15M 109.5 . .
C160 C159 O25 126(9) . .
C160 C159 C164 118(10) . .
O25 C159 C164 114(8) . .
C159 C160 C161 125(10) . .
C159 C160 H16C 117.3 . .
C161 C160 H16C 117.3 . .
C162 C161 C160 111(10) . .
C162 C161 H16D 124.5 . .
C160 C161 H16D 124.5 . .
C161 C162 C163 131(10) . .
C161 C162 H16E 114.6 . .
C163 C162 H16E 114.6 . .
C165 C163 C164 128(7) . .
C165 C163 C162 123(8) . .
C164 C163 C162 107(8) . .
C159 C164 O26 117(7) . .
C159 C164 C163 126(8) . .
O26 C164 C163 115(6) . .
N20 C165 C163 126(7) . .
N20 C165 H16F 116.8 . .
C163 C165 H16F 116.8 . .
N20 C166 C167 108(7) . .
N20 C166 H16G 110.2 . .
C167 C166 H16G 110.2 . .
N20 C166 H16H 110.2 . .
C167 C166 H16H 110.2 . .
H16G C166 H16H 108.5 . .
C166 C167 C168 109(7) . .
C166 C167 H16I 109.9 . .
C168 C167 H16I 109.9 . .
C166 C167 H16J 109.9 . .
C168 C167 H16J 109.9 . .
H16I C167 H16J 108.3 . .
C146 C168 C167 103(8) 3_556 .
C146 C168 H16L 111.2 3_556 .
C167 C168 H16L 111.2 . .
C146 C168 H16M 111.2 3_556 .
C167 C168 H16M 111.2 . .
H16L C168 H16M 109.1 . .
O27 C169 H16N 109.5 . .
O27 C169 H16O 109.5 . .
H16N C169 H16O 109.5 . .
O27 C169 H16P 109.5 . .
H16N C169 H16P 109.5 . .
H16O C169 H16P 109.5 . .
C171 C170 O27 124(8) . .
C171 C170 C175 123(10) . .
O27 C170 C175 112(8) . .
C170 C171 C172 123(10) . .
C170 C171 H17B 118.6 . .
C172 C171 H17B 118.6 . .
C171 C172 C173 117(10) . .
C171 C172 H17C 121.5 . .
C173 C172 H17C 121.5 . .
C174 C173 C172 117(9) . .
C174 C173 H17E 121.5 . .
C172 C173 H17E 121.5 . .
C175 C174 C173 122(9) . .
C175 C174 C176 124(8) . .
C173 C174 C176 114(8) . .
O28 C175 C170 122(10) . .
O28 C175 C174 120(10) . .
C170 C175 C174 117(10) . .
N21 C176 C174 128(8) . .
N21 C176 H17F 116.1 . .
C174 C176 H17F 116.1 . .
N21 C177 C178 110(8) . .
N21 C177 H17G 109.6 . .
C178 C177 H17G 109.6 . .
N21 C177 H17H 109.6 . .
C178 C177 H17H 109.6 . .
H17G C177 H17H 108.1 . .
C177 C178 C179 115(9) . .
C177 C178 H17I 108.5 . .
C179 C178 H17I 108.5 . .
C177 C178 H17J 108.5 . .
C179 C178 H17J 108.5 . .
H17I C178 H17J 107.5 . .
C180 C179 C178 120(10) . .
C180 C179 H17K 107.3 . .
C178 C179 H17K 107.3 . .
C180 C179 H17L 107.3 . .
C178 C179 H17L 107.3 . .
H17K C179 H17L 106.9 . .
C179 C180 C276 114(9) . 3_556
C179 C180 H18B 108.7 . .
C276 C180 H18B 108.7 3_556 .
C179 C180 H18C 108.7 . .
C276 C180 H18C 108.7 3_556 .
H18B C180 H18C 107.6 . .
O29 C181 H18D 109.5 . .
O29 C181 H18E 109.5 . .
H18D C181 H18E 109.5 . .
O29 C181 H18F 109.5 . .
H18D C181 H18F 109.5 . .
H18E C181 H18F 109.5 . .
C187 C182 C183 120(10) . .
C187 C182 O29 119(9) . .
C183 C182 O29 117(8) . .
C182 C183 C184 116(10) . .
C182 C183 H18G 121.9 . .
C184 C183 H18G 121.9 . .
C185 C184 C183 122(10) . .
C185 C184 H18H 118.9 . .
C183 C184 H18H 118.9 . .
C184 C185 C186 118(10) . .
C184 C185 H18I 121.1 . .
C186 C185 H18I 121.1 . .
C187 C186 C185 118(9) . .
C187 C186 C188 131(10) . .
C185 C186 C188 110(9) . .
C182 C187 C186 124(10) . .
C182 C187 O30 115(10) . .
C186 C187 O30 121(10) . .
C186 C188 N22 134(9) . .
C186 C188 H18J 113.1 . .
N22 C188 H18J 113.1 . .
N22 C189 C190 122.2 . .
N22 C189 H18K 106.8 . .
C190 C189 H18K 106.8 . .
N22 C189 H18L 106.8 . .
C190 C189 H18L 106.8 . .
H18K C189 H18L 106.6 . .
C189 C190 C264 93.9 . 3_556
C189 C190 C263 146(2) . 3_556
C264 C190 C263 52(2) 3_556 3_556
C189 C190 H19B 109.2 . .
C264 C190 H19B 100.0 3_556 .
C263 C190 H19B 84.1 3_556 .
C189 C190 H19C 121.6 . .
C264 C190 H19C 122.7 3_556 .
C263 C190 H19C 81.6 3_556 .
H19B C190 H19C 107.0 . .
O31 C191 H19D 109.5 . .
O31 C191 H19E 109.5 . .
H19D C191 H19E 109.5 . .
O31 C191 H19F 109.5 . .
H19D C191 H19F 109.5 . .
H19E C191 H19F 109.5 . .
O31 C192 C197 117(9) . .
O31 C192 C193 122(10) . .
C197 C192 C193 120(9) . .
C194 C193 C192 110(9) . .
C194 C193 H19G 125.1 . .
C192 C193 H19G 125.1 . .
C195 C194 C193 128(10) . .
C195 C194 H19H 116.0 . .
C193 C194 H19H 116.0 . .
C194 C195 C196 117(9) . .
C194 C195 H19J 121.7 . .
C196 C195 H19J 121.7 . .
C197 C196 C195 115(8) . .
C197 C196 C198 128(7) . .
C195 C196 C198 116(7) . .
O32 C197 C192 121(8) . .
O32 C197 C196 112(7) . .
C192 C197 C196 127(8) . .
N23 C198 C196 123(7) . .
N23 C198 H19K 118.6 . .
C196 C198 H19K 118.6 . .
C200 C199 N23 105(7) . .
C200 C199 H19L 110.8 . .
N23 C199 H19L 110.8 . .
C200 C199 H19M 110.8 . .
N23 C199 H19M 110.8 . .
H19L C199 H19M 108.8 . .
C199 C200 C201 113(8) . .
C199 C200 H20B 109.0 . .
C201 C200 H20B 109.0 . .
C199 C200 H20C 109.0 . .
C201 C200 H20C 109.0 . .
H20B C200 H20C 107.8 . .
C202 C201 C200 116(8) . .
C202 C201 H20D 108.2 . .
C200 C201 H20D 108.2 . .
C202 C201 H20E 108.2 . .
C200 C201 H20E 108.2 . .
H20D C201 H20E 107.4 . .
C201 C202 C203 110(9) . .
C201 C202 H20F 109.7 . .
C203 C202 H20F 109.7 . .
C201 C202 H20G 109.7 . .
C203 C202 H20G 109.7 . .
H20F C202 H20G 108.2 . .
C202 C203 C250 103(8) . 3_556
C202 C203 H20I 111.2 . .
C250 C203 H20I 111.2 3_556 .
C202 C203 H20J 111.2 . .
C250 C203 H20J 111.2 3_556 .
H20I C203 H20J 109.1 . .
C204 C204 C157 111(10) 3_556 .
C204 C204 H20L 109.5 3_556 .
C157 C204 H20L 109.5 . .
C204 C204 H20M 109.5 3_556 .
C157 C204 H20M 109.5 . .
H20L C204 H20M 108.1 . .
C206 C205 O33 124(8) . .
C206 C205 C210 122(9) . .
O33 C205 C210 114(8) . .
C205 C206 C207 115(10) . .
C205 C206 H20N 122.3 . .
C207 C206 H20N 122.3 . .
C208 C207 C206 127(10) . .
C208 C207 H20O 116.4 . .
C206 C207 H20O 116.4 . .
C207 C208 C209 110(10) . .
C207 C208 H20Q 124.8 . .
C209 C208 H20Q 124.8 . .
C210 C209 C208 134(10) . .
C210 C209 C211 120(10) . .
C208 C209 C211 106(10) . .
O34 C210 C209 136(10) . .
O34 C210 C205 113(8) . .
C209 C210 C205 111(9) . .
C209 C211 N24 121(8) . .
C209 C211 H21D 107.2 . .
N24 C211 H21D 107.2 . .
C209 C211 H21E 107.2 . .
N24 C211 H21E 107.2 . .
H21D C211 H21E 106.8 . .
N24 C212 C213 110(7) . .
N24 C212 H21F 109.6 . .
C213 C212 H21F 109.6 . .
N24 C212 H21G 109.6 . .
C213 C212 H21G 109.6 . .
H21F C212 H21G 108.1 . .
C214 C213 C212 113(8) . .
C214 C213 H21H 109.0 . .
C212 C213 H21H 109.0 . .
C214 C213 H21I 109.0 . .
C212 C213 H21I 109.0 . .
H21H C213 H21I 107.8 . .
C213 C214 C215 110(8) . .
C213 C214 H21J 109.6 . .
C215 C214 H21J 109.6 . .
C213 C214 H21K 109.6 . .
C215 C214 H21K 109.6 . .
H21J C214 H21K 108.1 . .
C214 C215 C216 116(9) . .
C214 C215 H21L 108.2 . .
C216 C215 H21L 108.2 . .
C214 C215 H21M 108.2 . .
C216 C215 H21M 108.2 . .
H21L C215 H21M 107.3 . .
C239 C216 C215 118(9) 3_556 .
C239 C216 H21O 107.9 3_556 .
C215 C216 H21O 107.9 . .
C239 C216 H21P 107.9 3_556 .
C215 C216 H21P 107.9 . .
H21O C216 H21P 107.2 . .
O35 C217 H21Q 109.5 . .
O35 C217 H21R 109.5 . .
H21Q C217 H21R 109.5 . .
O35 C217 H21S 109.5 . .
H21Q C217 H21S 109.5 . .
H21R C217 H21S 109.5 . .
C219 C218 C223 131(9) . .
C219 C218 O35 121(9) . .
C223 C218 O35 108(8) . .
C218 C219 C220 115(10) . .
C218 C219 H21T 122.5 . .
C220 C219 H21T 122.5 . .
C219 C220 C221 124(10) . .
C219 C220 H22D 118.1 . .
C221 C220 H22D 118.1 . .
C220 C221 C222 117(10) . .
C220 C221 H22E 121.5 . .
C222 C221 H22E 121.5 . .
C221 C222 C224 117(9) . .
C221 C222 C223 119(9) . .
C224 C222 C223 122(8) . .
O36 C223 C218 121(7) . .
O36 C223 C222 127(8) . .
C218 C223 C222 111(8) . .
N13 C224 C222 132(8) . .
N13 C224 H22G 113.9 . .
C222 C224 H22G 113.9 . .
N13 C225 C226 100(8) . .
N13 C225 H22F 111.8 . .
C226 C225 H22F 111.8 . .
N13 C225 H22H 111.7 . .
C226 C225 H22H 111.8 . .
H22F C225 H22H 109.5 . .
C225 C226 C227 109(10) . .
C225 C226 H22L 109.9 . .
C227 C226 H22L 109.9 . .
C225 C226 H22I 109.9 . .
C227 C226 H22I 109.9 . .
H22L C226 H22I 108.3 . .
C228 C227 C226 113(10) . .
C228 C227 H22J 108.9 . .
C226 C227 H22J 108.9 . .
C228 C227 H22K 108.9 . .
C226 C227 H22K 108.9 . .
H22J C227 H22K 107.8 . .
C228 C228 C227 109(10) 3_556 .
C228 C228 H22M 109.9 3_556 .
C227 C228 H22M 109.9 . .
C228 C228 H22N 109.9 3_556 .
C227 C228 H22N 109.9 . .
H22M C228 H22N 108.3 . .
O37 C229 H22O 109.5 . .
O37 C229 H22P 109.5 . .
H22O C229 H22P 109.5 . .
O37 C229 H22Q 109.5 . .
H22O C229 H22Q 109.5 . .
H22P C229 H22Q 109.5 . .
C231 C230 O37 122(2) . .
C231 C230 C235 138.2 . .
O37 C230 C235 99(2) . .
C230 C231 C232 116.1 . .
C230 C231 H23A 121.9 . .
C232 C231 H23A 121.9 . .
C233 C232 C231 119.3 . .
C233 C232 H23B 120.4 . .
C231 C232 H23B 120.4 . .
C232 C233 C234 120.7 . .
C232 C233 H23C 119.7 . .
C234 C233 H23C 119.7 . .
C236 C234 C233 114(4) . .
C236 C234 C235 116(4) . .
C233 C234 C235 129.8 . .
O38 C235 C234 119.9 . .
O38 C235 C230 146.1 . .
C234 C235 C230 93.2 . .
O38 C235 Sm5 24.84(9) . .
C234 C235 Sm5 101.69(9) . .
C230 C235 Sm5 150.06(8) . .
N14 C236 C234 120(7) . .
N14 C236 H23D 121.2 . .
C234 C236 H23D 118.5 . .
N14 C237 C238 108(7) . .
N14 C237 H23E 110.1 . .
C238 C237 H23E 110.1 . .
N14 C237 H23F 110.1 . .
C238 C237 H23F 110.1 . .
H23E C237 H23F 108.4 . .
C237 C238 C239 111(8) . .
C237 C238 H23G 109.4 . .
C239 C238 H23G 109.4 . .
C237 C238 H23H 109.4 . .
C239 C238 H23H 109.4 . .
H23G C238 H23H 108.0 . .
C216 C239 C238 113(8) 3_556 .
C216 C239 H23J 108.9 3_556 .
C238 C239 H23J 108.9 . .
C216 C239 H23K 108.9 3_556 .
C238 C239 H23K 108.9 . .
H23J C239 H23K 107.7 . .
O39 C240 H24B 109.5 . .
O39 C240 H24C 109.5 . .
H24B C240 H24C 109.5 . .
O39 C240 H24D 109.5 . .
H24B C240 H24D 109.5 . .
H24C C240 H24D 109.5 . .
O39 C241 C242 129(8) . .
O39 C241 C246 114(9) . .
C242 C241 C246 117(10) . .
C243 C242 C241 125(10) . .
C243 C242 H24E 117.5 . .
C241 C242 H24E 117.5 . .
C242 C243 C244 116(10) . .
C242 C243 H24F 121.9 . .
C244 C243 H24F 121.9 . .
C243 C244 C245 123(10) . .
C243 C244 H24G 118.7 . .
C245 C244 H24G 118.7 . .
C246 C245 C247 130(10) . .
C246 C245 C244 117(8) . .
C247 C245 C244 112(8) . .
C245 C246 O40 123(8) . .
C245 C246 C241 121(9) . .
O40 C246 C241 117(8) . .
N15 C247 C245 122(8) . .
N15 C247 H24H 118.8 . .
C245 C247 H24H 118.8 . .
C249 C248 N15 110(6) . .
C249 C248 H24I 109.6 . .
N15 C248 H24I 109.6 . .
C249 C248 H24J 109.6 . .
N15 C248 H24J 109.6 . .
H24I C248 H24J 108.1 . .
C248 C249 C250 113(8) . .
C248 C249 H24K 108.9 . .
C250 C249 H24K 108.9 . .
C248 C249 H24L 108.9 . .
C250 C249 H24L 108.9 . .
H24K C249 H24L 107.7 . .
C249 C250 C203 111(8) . 3_556
C249 C250 H25C 109.4 . .
C203 C250 H25C 109.4 3_556 .
C249 C250 H25D 109.4 . .
C203 C250 H25D 109.4 3_556 .
H25C C250 H25D 108.0 . .
O41 C251 H25E 109.5 . .
O41 C251 H25F 109.5 . .
H25E C251 H25F 109.5 . .
O41 C251 H25G 109.5 . .
H25E C251 H25G 109.5 . .
H25F C251 H25G 109.5 . .
O41 C252 C257 113(6) . .
O41 C252 C253 126(7) . .
C257 C252 C253 120(7) . .
C252 C253 C254 124(8) . .
C252 C253 H25H 117.8 . .
C254 C253 H25H 117.8 . .
C255 C254 C253 111(9) . .
C255 C254 H25I 124.7 . .
C253 C254 H25I 124.7 . .
C254 C255 C256 133(9) . .
C254 C255 H25J 113.5 . .
C256 C255 H25J 113.5 . .
C258 C256 C255 119(9) . .
C258 C256 C257 125(9) . .
C255 C256 C257 115(8) . .
O42 C257 C252 119(7) . .
O42 C257 C256 124(7) . .
C252 C257 C256 116(7) . .
N16 C258 C256 131(10) . .
N16 C258 H25K 114.6 . .
C256 C258 H25K 114.6 . .
N16 C259 C260 115(8) . .
N16 C259 H25L 108.5 . .
C260 C259 H25L 108.5 . .
N16 C259 H25M 108.5 . .
C260 C259 H25M 108.5 . .
H25L C259 H25M 107.5 . .
C259 C260 C261 117(10) . .
C259 C260 H26B 108.0 . .
C261 C260 H26B 108.0 . .
C259 C260 H26C 108.0 . .
C261 C260 H26C 108.0 . .
H26B C260 H26C 107.3 . .
C262 C261 C260 111(10) . .
C262 C261 H26D 109.4 . .
C260 C261 H26D 109.4 . .
C262 C261 H26E 109.4 . .
C260 C261 H26E 109.4 . .
H26D C261 H26E 108.0 . .
C261 C262 C263 122(10) . .
C261 C262 H26F 106.8 . .
C263 C262 H26F 106.8 . .
C261 C262 H26G 106.8 . .
C263 C262 H26G 106.8 . .
H26F C262 H26G 106.7 . .
C262 C263 C264 108(4) . .
C262 C263 C190 164(4) . 3_556
C264 C263 C190 56(2) . 3_556
C262 C263 H26I 101.3 . .
C264 C263 H26I 94.2 . .
C190 C263 H26I 82.7 3_556 .
C262 C263 H26H 115.7 . .
C264 C263 H26H 124.5 . .
C190 C263 H26H 77.0 3_556 .
H26I C263 H26H 108.8 . .
C263 C264 C190 72(3) . 3_556
C263 C264 H26J 116.4 . .
C190 C264 H26J 116.4 3_556 .
C263 C264 H26K 116.4 . .
C190 C264 H26K 116.4 3_556 .
H26J C264 H26K 113.4 . .
O43 C265 H26L 109.5 . .
O43 C265 H26M 109.5 . .
H26L C265 H26M 109.5 . .
O43 C265 H26N 109.5 . .
H26L C265 H26N 109.5 . .
H26M C265 H26N 109.5 . .
O43 C266 C271 110(6) . .
O43 C266 C267 123(7) . .
C271 C266 C267 127(8) . .
C268 C267 C266 116(9) . .
C268 C267 H26O 122.1 . .
C266 C267 H26O 122.1 . .
C267 C268 C269 124(9) . .
C267 C268 H26P 117.8 . .
C269 C268 H26P 117.8 . .
C268 C269 C270 117(9) . .
C268 C269 H26Q 121.4 . .
C270 C269 H26Q 121.4 . .
C272 C270 C269 112(7) . .
C272 C270 C271 121(7) . .
C269 C270 C271 127(7) . .
O44 C271 C266 119(6) . .
O44 C271 C270 134(6) . .
C266 C271 C270 108(6) . .
N17 C272 C270 123(7) . .
N17 C272 H27A 118.5 . .
C270 C272 H27A 118.5 . .
N17 C273 C274 110(7) . .
N17 C273 H27B 109.7 . .
C274 C273 H27B 109.7 . .
N17 C273 H27C 109.7 . .
C274 C273 H27C 109.7 . .
H27B C273 H27C 108.2 . .
C275 C274 C273 107(7) . .
C275 C274 H27D 110.3 . .
C273 C274 H27D 110.3 . .
C275 C274 H27E 110.3 . .
C273 C274 H27E 110.3 . .
H27D C274 H27E 108.5 . .
C274 C275 C276 104(7) . .
C274 C275 H27F 111.0 . .
C276 C275 H27F 111.0 . .
C274 C275 H27G 111.0 . .
C276 C275 H27G 111.0 . .
H27F C275 H27G 109.0 . .
C180 C276 C275 110(8) 3_556 .
C180 C276 H27I 109.8 3_556 .
C275 C276 H27I 109.8 . .
C180 C276 H27J 109.8 3_556 .
C275 C276 H27J 109.8 . .
H27I C276 H27J 108.2 . .
O45 C277 H27K 109.5 . .
O45 C277 H27L 109.5 . .
H27K C277 H27L 109.5 . .
O45 C277 H27M 109.5 . .
H27K C277 H27M 109.5 . .
H27L C277 H27M 109.5 . .
O45 C278 C279 128(8) . .
O45 C278 C283 111(7) . .
C279 C278 C283 120(8) . .
C280 C279 C278 118(10) . .
C280 C279 H27N 121.2 . .
C278 C279 H27N 121.2 . .
C279 C280 C281 130(10) . .
C279 C280 H28A 115.0 . .
C281 C280 H28A 115.0 . .
C280 C281 C282 113(8) . .
C280 C281 H28B 123.7 . .
C282 C281 H28B 123.7 . .
C283 C282 C284 127(8) . .
C283 C282 C281 120(7) . .
C284 C282 C281 112(7) . .
O46 C283 C282 123(7) . .
O46 C283 C278 116(7) . .
C282 C283 C278 117(7) . .
N18 C284 C282 122(8) . .
N18 C284 H28C 118.9 . .
C282 C284 H28C 118.9 . .
N18 C285 C286 115(7) . .
N18 C285 H28D 108.4 . .
C286 C285 H28D 108.4 . .
N18 C285 H28E 108.4 . .
C286 C285 H28E 108.4 . .
H28D C285 H28E 107.5 . .
C285 C286 C287 102(7) . .
C285 C286 H28F 111.3 . .
C287 C286 H28F 111.3 . .
C285 C286 H28G 111.3 . .
C287 C286 H28G 111.3 . .
H28F C286 H28G 109.2 . .
C288 C287 C286 100(7) . .
C288 C287 H28H 111.7 . .
C286 C287 H28H 111.7 . .
C288 C287 H28I 111.7 . .
C286 C287 H28I 111.7 . .
H28H C287 H28I 109.4 . .
C287 C288 C146 108(8) . .
C287 C288 H28J 110.1 . .
C146 C288 H28J 110.1 . .
C287 C288 H28K 110.1 . .
C146 C288 H28K 110.1 . .
H28J C288 H28K 108.4 . .
C290 C289 H28L 109.5 . .
C290 C289 H28M 109.5 . .
H28L C289 H28M 109.5 . .
C290 C289 H28N 109.5 . .
H28L C289 H28N 109.5 . .
H28M C289 H28N 109.5 . .
O130 C290 O129 120(5) . .
O130 C290 C289 123(7) . .
O129 C290 C289 117(7) . .
C292 C291 H29B 109.5 . .
C292 C291 H29C 109.5 . .
H29B C291 H29C 109.5 . .
C292 C291 H29D 109.5 . .
H29B C291 H29D 109.5 . .
H29C C291 H29D 109.5 . .
O131 C292 O132 123(9) . .
O131 C292 C291 121(9) . .
O132 C292 C291 116(8) . .
O131 C292 Cd14 62(4) . .
O132 C292 Cd14 60(4) . .
C291 C292 Cd14 177(7) . .
C294 C293 H29E 109.5 . .
C294 C293 H29F 109.5 . .
H29E C293 H29F 109.5 . .
C294 C293 H29G 109.5 . .
H29E C293 H29G 109.5 . .
H29F C293 H29G 109.5 . .
O133 C294 O134 116(9) . .
O133 C294 C293 120(8) . .
O134 C294 C293 124(9) . .
C296 C295 H29H 109.5 . .
C296 C295 H29I 109.5 . .
H29H C295 H29I 109.5 . .
C296 C295 H29J 109.5 . .
H29H C295 H29J 109.5 . .
H29I C295 H29J 109.5 . .
O139 C296 O140 127(7) . .
O139 C296 C295 118(7) . .
O140 C296 C295 113(7) . .
C298 C297 H29K 109.5 . .
C298 C297 H29L 109.5 . .
H29K C297 H29L 109.5 . .
C298 C297 H29M 109.5 . .
H29K C297 H29M 109.5 . .
H29L C297 H29M 109.5 . .
O137 C298 O138 116(7) . .
O137 C298 C297 129(7) . .
O138 C298 C297 115(7) . .
O137 C298 Cd17 53(3) . .
O138 C298 Cd17 63(3) . .
C297 C298 Cd17 166(7) . .
C300 C299 H29N 109.5 . .
C300 C299 H29O 109.5 . .
H29N C299 H29O 109.5 . .
C300 C299 H29P 109.5 . .
H29N C299 H29P 109.5 . .
H29O C299 H29P 109.5 . .
O141 C300 O142 132(10) . .
O141 C300 C299 110(10) . .
O142 C300 C299 116(10) . .
O141 C300 Cd17 62(5) . .
O142 C300 Cd17 71(5) . .
C299 C300 Cd17 168(10) . .
C302 C301 H30C 109.5 . .
C302 C301 H30D 109.5 . .
H30C C301 H30D 109.5 . .
C302 C301 H30E 109.5 . .
H30C C301 H30E 109.5 . .
H30D C301 H30E 109.5 . .
O54 C302 O53 135(6) . .
O54 C302 C301 117(7) . .
O53 C302 C301 107(6) . .
C304 C303 H30F 109.5 . .
C304 C303 H30G 109.5 . .
H30F C303 H30G 109.5 . .
C304 C303 H30H 109.5 . .
H30F C303 H30H 109.5 . .
H30G C303 H30H 109.5 . .
O51 C304 O52 126(7) . .
O51 C304 C303 114(8) . .
O52 C304 C303 120(7) . .
C306 C305 H30I 109.5 . .
C306 C305 H30J 109.5 . .
H30I C305 H30J 109.5 . .
C306 C305 H30K 109.5 . .
H30I C305 H30K 109.5 . .
H30J C305 H30K 109.5 . .
O55 C306 O56 118(8) . .
O55 C306 C305 118(10) . .
O56 C306 C305 123(10) . .
O55 C306 Cd2 53(4) . .
O56 C306 Cd2 65(4) . .
C305 C306 Cd2 169(9) . .
C308 C307 H30L 109.5 . .
C308 C307 H30M 109.5 . .
H30L C307 H30M 109.5 . .
C308 C307 H30N 109.5 . .
H30L C307 H30N 109.5 . .
H30M C307 H30N 109.5 . .
O58 C308 O57 124(6) . .
O58 C308 C307 120(6) . .
O57 C308 C307 116(5) . .
C310 C309 H30O 109.5 . .
C310 C309 H30P 109.5 . .
H30O C309 H30P 109.5 . .
C310 C309 H30Q 109.5 . .
H30O C309 H30Q 109.5 . .
H30P C309 H30Q 109.5 . .
O62 C310 O61 120(7) . .
O62 C310 C309 129(8) . .
O61 C310 C309 110(7) . .
C312 C311 H31B 109.5 . .
C312 C311 H31C 109.5 . .
H31B C311 H31C 109.5 . .
C312 C311 H31D 109.5 . .
H31B C311 H31D 109.5 . .
H31C C311 H31D 109.5 . .
O59 C312 O60 127(10) . .
O59 C312 C311 121(10) . .
O60 C312 C311 112(9) . .
O59 C312 Cd2 61(5) . .
O60 C312 Cd2 66(5) . .
C311 C312 Cd2 176(9) . .
C314 C313 H31E 109.5 . .
C314 C313 H31F 109.5 . .
H31E C313 H31F 109.5 . .
C314 C313 H31G 109.5 . .
H31E C313 H31G 109.5 . .
H31F C313 H31G 109.5 . .
O63 C314 O64 116(8) . .
O63 C314 C313 122(8) . .
O64 C314 C313 122(8) . .
C316 C315 H31H 109.5 . .
C316 C315 H31I 109.5 . .
H31H C315 H31I 109.5 . .
C316 C315 H31J 109.5 . .
H31H C315 H31J 109.5 . .
H31I C315 H31J 109.5 . .
O70 C316 O69 126(6) . .
O70 C316 C315 113(6) . .
O69 C316 C315 121(7) . .
O70 C316 Cd5 61(3) . .
O69 C316 Cd5 66(3) . .
C315 C316 Cd5 174(6) . .
C318 C317 H31K 109.5 . .
C318 C317 H31L 109.5 . .
H31K C317 H31L 109.5 . .
C318 C317 H31M 109.5 . .
H31K C317 H31M 109.5 . .
H31L C317 H31M 109.5 . .
O67 C318 O68 117(6) . .
O67 C318 C317 128(7) . .
O68 C318 C317 115(6) . .
C320 C319 H31N 109.5 . .
C320 C319 H31O 109.5 . .
H31N C319 H31O 109.5 . .
C320 C319 H31P 109.5 . .
H31N C319 H31P 109.5 . .
H31O C319 H31P 109.5 . .
O66 C320 O65 130(7) . .
O66 C320 C319 115(7) . .
O65 C320 C319 113(8) . .
C322 C321 H32C 109.5 . .
C322 C321 H32D 109.5 . .
H32C C321 H32D 109.5 . .
C322 C321 H32E 109.5 . .
H32C C321 H32E 109.5 . .
H32D C321 H32E 109.5 . .
O74 C322 O73 124(5) . .
O74 C322 C321 116(7) . .
O73 C322 C321 119(7) . .
C324 C323 H32F 109.5 . .
C324 C323 H32G 109.5 . .
H32F C323 H32G 109.5 . .
C324 C323 H32H 109.5 . .
H32F C323 H32H 109.5 . .
H32G C323 H32H 109.5 . .
O72 C324 O71 121(7) . .
O72 C324 C323 123(9) . .
O71 C324 C323 117(9) . .
O72 C324 Cd5 65(4) . .
O71 C324 Cd5 56(3) . .
C323 C324 Cd5 170(8) . .
C326 C325 H32I 109.5 . .
C326 C325 H32J 109.5 . .
H32I C325 H32J 109.5 . .
C326 C325 H32K 109.5 . .
H32I C325 H32K 109.5 . .
H32J C325 H32K 109.5 . .
O78 C326 O77 130(2) . .
O78 C326 C325 124(4) . .
O77 C326 C325 104(4) . .
C328 C327 H32L 109.5 . .
C328 C327 H32M 109.5 . .
H32L C327 H32M 109.5 . .
C328 C327 H32N 109.5 . .
H32L C327 H32N 109.5 . .
H32M C327 H32N 109.5 . .
O75 C328 O76 129(5) . .
O75 C328 C327 118(6) . .
O76 C328 C327 113(6) . .
C330 C329 H32O 109.5 . .
C330 C329 H32P 109.5 . .
H32O C329 H32P 109.5 . .
C330 C329 H32Q 109.5 . .
H32O C329 H32Q 109.5 . .
H32P C329 H32Q 109.5 . .
O79 C330 O80 122(9) . .
O79 C330 C329 123(9) . .
O80 C330 C329 114(9) . .
O79 C330 Cd8 66(5) . .
O80 C330 Cd8 57(4) . .
C329 C330 Cd8 169(8) . .
C332 C331 H33D 109.5 . .
C332 C331 H33E 109.5 . .
H33D C331 H33E 109.5 . .
C332 C331 H33F 109.5 . .
H33D C331 H33F 109.5 . .
H33E C331 H33F 109.5 . .
O81 C332 O82 125(6) . .
O81 C332 C331 122(6) . .
O82 C332 C331 112(6) . .
C334 C333 H33G 109.5 . .
C334 C333 H33H 109.5 . .
H33G C333 H33H 109.5 . .
C334 C333 H33I 109.5 . .
H33G C333 H33I 109.5 . .
H33H C333 H33I 109.5 . .
O84 C334 O83 119(9) . .
O84 C334 C333 128(10) . .
O83 C334 C333 111(9) . .
C336 C335 H33J 109.5 . .
C336 C335 H33K 109.5 . .
H33J C335 H33K 109.5 . .
C336 C335 H33L 109.5 . .
H33J C335 H33L 109.5 . .
H33K C335 H33L 109.5 . .
O86 C336 O85 128(9) . .
O86 C336 C335 124(9) . .
O85 C336 C335 108(8) . .
C338 C337 H33M 109.5 . .
C338 C337 H33N 109.5 . .
H33M C337 H33N 109.5 . .
C338 C337 H33O 109.5 . .
H33M C337 H33O 109.5 . .
H33N C337 H33O 109.5 . .
O88 C338 O87 119(6) . .
O88 C338 C337 129(8) . .
O87 C338 C337 111(7) . .
C340 C339 H33P 109.5 . .
C340 C339 H33Q 109.5 . .
H33P C339 H33Q 109.5 . .
C340 C339 H33R 109.5 . .
H33P C339 H33R 109.5 . .
H33Q C339 H33R 109.5 . .
O90 C340 O89 125(7) . .
O90 C340 C339 115(7) . .
O89 C340 C339 118(7) . .
C342 C341 H34D 109.5 . .
C342 C341 H34E 109.5 . .
H34D C341 H34E 109.5 . .
C342 C341 H34F 109.5 . .
H34D C341 H34F 109.5 . .
H34E C341 H34F 109.5 . .
O93 C342 O94 121(6) . .
O93 C342 C341 124(7) . .
O94 C342 C341 115(6) . .
C344 C343 H34G 109.5 . .
C344 C343 H34H 109.5 . .
H34G C343 H34H 109.5 . .
C344 C343 H34I 109.5 . .
H34G C343 H34I 109.5 . .
H34H C343 H34I 109.5 . .
O91 C344 O92 112(6) . .
O91 C344 C343 130(8) . .
O92 C344 C343 117(8) . .
C346 C345 H34J 109.5 . .
C346 C345 H34K 109.5 . .
H34J C345 H34K 109.5 . .
C346 C345 H34L 109.5 . .
H34J C345 H34L 109.5 . .
H34K C345 H34L 109.5 . .
O95 C346 O96 116(7) . .
O95 C346 C345 124(8) . .
O96 C346 C345 120(8) . .
C348 C347 H34M 109.5 . .
C348 C347 H34N 109.5 . .
H34M C347 H34N 109.5 . .
C348 C347 H34O 109.5 . .
H34M C347 H34O 109.5 . .
H34N C347 H34O 109.5 . .
O50 C348 O49 121(6) . .
O50 C348 C347 127(7) . .
O49 C348 C347 111(7) . .
C350 C349 H34P 109.5 . .
C350 C349 H34Q 109.5 . .
H34P C349 H34Q 109.5 . .
C350 C349 H34R 109.5 . .
H34P C349 H34R 109.5 . .
H34Q C349 H34R 109.5 . .
O97 C350 O98 123(8) . .
O97 C350 C349 118(7) . .
O98 C350 C349 118(8) . .
C352 C351 H35A 109.5 . .
C352 C351 H35B 109.5 . .
H35A C351 H35B 109.5 . .
C352 C351 H35C 109.5 . .
H35A C351 H35C 109.5 . .
H35B C351 H35C 109.5 . .
O99 C352 O100 132(6) . .
O99 C352 C351 117(6) . .
O100 C352 C351 111(6) . .
C354 C353 H35D 109.5 . .
C354 C353 H35E 109.5 . .
H35D C353 H35E 109.5 . .
C354 C353 H35F 109.5 . .
H35D C353 H35F 109.5 . .
H35E C353 H35F 109.5 . .
O102 C354 O101 129(9) . .
O102 C354 C353 116(8) . .
O101 C354 C353 114(8) . .
C356 C355 H35G 109.5 . .
C356 C355 H35H 109.5 . .
H35G C355 H35H 109.5 . .
C356 C355 H35I 109.5 . .
H35G C355 H35I 109.5 . .
H35H C355 H35I 109.5 . .
O103 C356 O104 124(6) . .
O103 C356 C355 117(8) . .
O104 C356 C355 115(7) . .
C358 C357 H35J 109.5 . .
C358 C357 H35K 109.5 . .
H35J C357 H35K 109.5 . .
C358 C357 H35L 109.5 . .
H35J C357 H35L 109.5 . .
H35K C357 H35L 109.5 . .
O108 C358 O107 119(7) . .
O108 C358 C357 112(9) . .
O107 C358 C357 127(9) . .
O108 C358 Cd20 58(4) . .
O107 C358 Cd20 63(3) . .
C357 C358 Cd20 169(8) . .
C360 C359 H35M 109.5 . .
C360 C359 H35N 109.5 . .
H35M C359 H35N 109.5 . .
C360 C359 H35O 109.5 . .
H35M C359 H35O 109.5 . .
H35N C359 H35O 109.5 . .
O106 C360 O105 123(10) . .
O106 C360 C359 125(10) . .
O105 C360 C359 112(10) . .
O106 C360 Cd20 64(7) . .
O105 C360 Cd20 59(6) . .
C359 C360 Cd20 169(10) . .
C362 C361 H36B 109.5 . .
C362 C361 H36C 109.5 . .
H36B C361 H36C 109.5 . .
C362 C361 H36D 109.5 . .
H36B C361 H36D 109.5 . .
H36C C361 H36D 109.5 . .
O111 C362 O112 122(6) . .
O111 C362 C361 123(7) . .
O112 C362 C361 115(7) . .
C364 C363 H36E 109.5 . .
C364 C363 H36F 109.5 . .
H36E C363 H36F 109.5 . .
C364 C363 H36G 109.5 . .
H36E C363 H36G 109.5 . .
H36F C363 H36G 109.5 . .
O109 C364 O110 127(8) . .
O109 C364 C363 118(7) . .
O110 C364 C363 115(8) . .
C366 C365 H36H 109.5 . .
C366 C365 H36I 109.5 . .
H36H C365 H36I 109.5 . .
C366 C365 H36J 109.5 . .
H36H C365 H36J 109.5 . .
H36I C365 H36J 109.5 . .
O113 C366 O114 129(9) . .
O113 C366 C365 119(8) . .
O114 C366 C365 111(8) . .
C368 C367 H36K 109.5 . .
C368 C367 H36L 109.5 . .
H36K C367 H36L 109.5 . .
C368 C367 H36M 109.5 . .
H36K C367 H36M 109.5 . .
H36L C367 H36M 109.5 . .
O116 C368 O115 132(6) . .
O116 C368 C367 114(6) . .
O115 C368 C367 113(6) . .
C370 C369 H36N 109.5 . .
C370 C369 H36O 109.5 . .
H36N C369 H36O 109.5 . .
C370 C369 H36P 109.5 . .
H36N C369 H36P 109.5 . .
H36O C369 H36P 109.5 . .
O119 C370 O120 122(6) . .
O119 C370 C369 122(7) . .
O120 C370 C369 114(7) . .
O119 C370 Cd23 65(3) . .
O120 C370 Cd23 58(3) . .
C369 C370 Cd23 172(7) . .
O33 C371 H37B 109.5 . .
O33 C371 H37C 109.5 . .
H37B C371 H37C 109.5 . .
O33 C371 H37D 109.5 . .
H37B C371 H37D 109.5 . .
H37C C371 H37D 109.5 . .
C374 C373 H37E 109.5 . .
C374 C373 H37F 109.5 . .
H37E C373 H37F 109.5 . .
C374 C373 H37G 109.5 . .
H37E C373 H37G 109.5 . .
H37F C373 H37G 109.5 . .
O117 C374 O118 110(6) . .
O117 C374 C373 124(8) . .
O118 C374 C373 121(8) . .
C376 C375 H37H 109.5 . .
C376 C375 H37I 109.5 . .
H37H C375 H37I 109.5 . .
C376 C375 H37J 109.5 . .
H37H C375 H37J 109.5 . .
H37I C375 H37J 109.5 . .
O122 C376 O121 131(8) . .
O122 C376 C375 119(8) . .
O121 C376 C375 110(8) . .
O122 C376 Cd23 61(4) . .
O121 C376 Cd23 69(4) . .
C375 C376 Cd23 177(7) . .
C378 C377 H37K 109.5 . .
C378 C377 H37L 109.5 . .
H37K C377 H37L 109.5 . .
C378 C377 H37M 109.5 . .
H37K C377 H37M 109.5 . .
H37L C377 H37M 109.5 . .
O144 C378 O143 114(6) . .
O144 C378 C377 118(7) . .
O143 C378 C377 127(8) . .
C380 C379 H37N 109.5 . .
C380 C379 H37O 109.5 . .
H37N C379 H37O 109.5 . .
C380 C379 H37P 109.5 . .
H37N C379 H37P 109.5 . .
H37O C379 H37P 109.5 . .
O124 C380 O123 130(6) . .
O124 C380 C379 118(8) . .
O123 C380 C379 112(8) . .
C382 C381 H38C 109.5 . .
C382 C381 H38D 109.5 . .
H38C C381 H38D 109.5 . .
C382 C381 H38E 109.5 . .
H38C C381 H38E 109.5 . .
H38D C381 H38E 109.5 . .
O125 C382 O126 126(6) . .
O125 C382 C381 121(7) . .
O126 C382 C381 112(7) . .
C384 C383 H38F 109.5 . .
C384 C383 H38G 109.5 . .
H38F C383 H38G 109.5 . .
C384 C383 H38H 109.5 . .
H38F C383 H38H 109.5 . .
H38G C383 H38H 109.5 . .
O127 C384 O128 116(6) . .
O127 C384 C383 125(9) . .
O128 C384 C383 119(8) . .
O127 C384 Cd14 55(3) . .
O128 C384 Cd14 61(3) . .
C383 C384 Cd14 175(8) . .
O135 C385 O136 118(7) . .
O135 C385 C386 119(9) . .
O136 C385 C386 123(9) . .
C385 C386 H38I 109.5 . .
C385 C386 H38J 109.5 . .
H38I C386 H38J 109.5 . .
C385 C386 H38K 109.5 . .
H38I C386 H38K 109.5 . .
H38J C386 H38K 109.5 . .

loop_
_geom_bond_atom_site_label_1
_geom_bond_atom_site_label_2
_geom_bond_distance
_geom_bond_site_symmetry_2
Sm1 O4 2.24(5) .
Sm1 O94 2.27(5) .
Sm1 O53 2.28(6) .
Sm1 O50 2.32(6) .
Sm1 O51 2.33(6) .
Sm1 O2 2.33(6) .
Sm1 N1 2.54(8) .
Sm1 O3 2.62(7) .
Sm1 Cd12 3.654(9) .
Sm2 O8 2.30(5) .
Sm2 O65 2.30(6) .
Sm2 O10 2.31(5) .
Sm2 O62 2.32(6) .
Sm2 O63 2.33(6) .
Sm2 O58 2.41(4) .
Sm2 N4 2.48(7) .
Sm2 O9 2.53(5) .
Sm2 Cd3 3.647(8) .
Sm3 O16 2.26(5) .
Sm3 O75 2.28(5) .
Sm3 O14 2.33(5) .
Sm3 O78 2.352(5) .
Sm3 O74 2.36(6) .
Sm3 O68 2.37(6) .
Sm3 O15 2.51(6) .
Sm3 N7 2.57(7) .
Sm3 Cd6 3.671(8) .
Sm4 O20 2.23(4) .
Sm4 O89 2.26(5) .
Sm4 O87 2.27(5) .
Sm4 O22 2.27(5) .
Sm4 O86 2.31(5) .
Sm4 O82 2.45(4) .
Sm4 O21 2.56(6) .
Sm4 N10 2.66(8) .
Sm4 Cd9 3.689(9) .
Sm5 O38 1.823(5) .
Sm5 O40 2.29(5) .
Sm5 O126 2.30(5) .
Sm5 O124 2.33(5) .
Sm5 O143 2.35(6) .
Sm5 O118 2.37(7) .
Sm5 N14 2.52(6) .
Sm5 O39 2.61(6) .
Sm5 C235 3.038(5) .
Sm5 Cd24 3.659(9) .
Sm6 O46 2.26(6) .
Sm6 O135 2.27(6) .
Sm6 O130 2.28(6) .
Sm6 O133 2.34(6) .
Sm6 O139 2.36(6) .
Sm6 O44 2.40(5) .
Sm6 N17 2.51(7) .
Sm6 O45 2.57(5) .
Sm6 Cd15 3.656(9) .
Sm7 O104 2.20(6) .
Sm7 O28 2.31(7) .
Sm7 O100 2.35(6) .
Sm7 O26 2.36(6) .
Sm7 O101 2.36(5) .
Sm7 O98 2.39(6) .
Sm7 N20 2.51(7) .
Sm7 O27 2.58(6) .
Sm7 Cd18 3.680(9) .
Sm8 O115 2.21(6) .
Sm8 O113 2.27(5) .
Sm8 O32 2.27(6) .
Sm8 O34 2.35(5) .
Sm8 O111 2.39(6) .
Sm8 O110 2.41(5) .
Sm8 N23 2.45(7) .
Sm8 O33 2.50(5) .
Sm8 Cd21 3.669(9) .
Cd1 O52 2.30(5) .
Cd1 N2 2.30(6) .
Cd1 O54 2.32(5) .
Cd1 O57 2.33(6) .
Cd1 O4 2.34(5) .
Cd1 O56 2.35(7) .
Cd2 O55 2.17(8) .
Cd2 O6 2.27(5) .
Cd2 O61 2.34(5) .
Cd2 O59 2.38(8) .
Cd2 O56 2.42(7) .
Cd2 O60 2.49(9) .
Cd2 O5 2.61(7) .
Cd2 C306 2.67(10) .
Cd2 C312 2.72(12) .
Cd3 O6 2.24(6) .
Cd3 O61 2.26(6) .
Cd3 O8 2.27(5) .
Cd3 N3 2.31(6) .
Cd3 O58 2.35(4) .
Cd3 O7 2.52(7) .
Cd3 O57 2.62(6) .
Cd4 O64 2.25(6) .
Cd4 N5 2.26(7) .
Cd4 O66 2.28(5) .
Cd4 O10 2.28(5) .
Cd4 O69 2.36(5) .
Cd4 O67 2.42(6) .
Cd5 O71 2.29(7) .
Cd5 O12 2.30(5) .
Cd5 O73 2.30(5) .
Cd5 O70 2.33(5) .
Cd5 O69 2.44(5) .
Cd5 O11 2.45(6) .
Cd5 O72 2.50(7) .
Cd5 C316 2.67(7) .
Cd5 C324 2.75(9) .
Cd6 O12 2.19(5) .
Cd6 N6 2.23(8) .
Cd6 O73 2.26(5) .
Cd6 O14 2.28(5) .
Cd6 O68 2.33(6) .
Cd6 O13 2.51(5) .
Cd6 O67 2.60(6) .
Cd7 O76 2.29(6) .
Cd7 N8 2.30(6) .
Cd7 O79 2.35(5) .
Cd7 O81 2.36(6) .
Cd7 O77 2.37(5) .
Cd7 O16 2.37(4) .
Cd8 O18 2.23(6) .
Cd8 O80 2.27(8) .
Cd8 O84 2.29(6) .
Cd8 O85 2.38(6) .
Cd8 O17 2.41(7) .
Cd8 O79 2.49(6) .
Cd8 O83 2.54(7) .
Cd8 C330 2.71(12) .
Cd9 N9 2.22(8) .
Cd9 O85 2.26(6) .
Cd9 O18 2.30(7) .
Cd9 O82 2.33(5) .
Cd9 O20 2.35(6) .
Cd9 O19 2.44(7) .
Cd9 O81 2.63(6) .
Cd10 O88 2.22(7) .
Cd10 N11 2.29(8) .
Cd10 O90 2.30(6) .
Cd10 O22 2.32(5) .
Cd10 O93 2.35(6) .
Cd10 O91 2.39(6) .
Cd11 O24 2.23(5) .
Cd11 O49 2.26(5) .
Cd11 O92 2.31(6) .
Cd11 O96 2.31(6) .
Cd11 O23 2.39(6) .
Cd11 O91 2.46(6) .
Cd11 O95 2.54(8) .
Cd12 N12 2.11(8) .
Cd12 O24 2.17(5) .
Cd12 O49 2.23(5) .
Cd12 O2 2.24(6) .
Cd12 O94 2.27(5) .
Cd12 O1 2.53(6) .
Cd13 O123 2.25(5) .
Cd13 O125 2.27(6) .
Cd13 O40 2.28(6) .
Cd13 O129 2.36(6) .
Cd13 N15 2.36(7) .
Cd13 O128 2.48(7) .
Cd14 O127 2.24(7) .
Cd14 O42 2.25(5) .
Cd14 O140 2.30(5) .
Cd14 O132 2.37(7) .
Cd14 O128 2.39(7) .
Cd14 O131 2.41(7) .
Cd14 O41 2.42(7) .
Cd14 C384 2.72(8) .
Cd14 C292 2.73(10) .
Cd15 O44 2.10(6) .
Cd15 O140 2.27(5) .
Cd15 N16 2.27(7) .
Cd15 O42 2.28(6) .
Cd15 O130 2.37(6) .
Cd15 O43 2.50(5) .
Cd15 O129 2.58(6) .
Cd16 O134 2.19(7) .
Cd16 O136 2.30(5) .
Cd16 O46 2.32(5) .
Cd16 N18 2.34(8) .
Cd16 O97 2.38(6) .
Cd16 O138 2.45(6) .
Cd17 O137 2.19(6) .
Cd17 O99 2.27(5) .
Cd17 O48 2.30(6) .
Cd17 O141 2.33(6) .
Cd17 O47 2.38(6) .
Cd17 O138 2.41(6) .
Cd17 O142 2.52(8) .
Cd17 C300 2.64(11) .
Cd17 C298 2.70(8) .
Cd18 N19 2.21(9) .
Cd18 O48 2.27(6) .
Cd18 O99 2.28(5) .
Cd18 O26 2.29(6) .
Cd18 O98 2.31(6) .
Cd18 O25 2.53(6) .
Cd19 O109 2.25(6) .
Cd19 O102 2.27(5) .
Cd19 O28 2.27(7) .
Cd19 O103 2.29(6) .
Cd19 N21 2.32(7) .
Cd19 O106 2.39(6) .
Cd20 O30 2.19(7) .
Cd20 O105 2.28(7) .
Cd20 O108 2.29(7) .
Cd20 O112 2.30(5) .
Cd20 O106 2.39(6) .
Cd20 O107 2.39(8) .
Cd20 O29 2.55(6) .
Cd20 C360 2.65(16) .
Cd20 C358 2.68(9) .
Cd21 O112 2.18(5) .
Cd21 O30 2.21(7) .
Cd21 O110 2.36(5) .
Cd21 O32 2.37(6) .
Cd21 N22 2.417(7) .
Cd21 O31 2.55(6) .
Cd22 N24 2.23(9) .
Cd22 O114 2.25(6) .
Cd22 O34 2.28(5) .
Cd22 O116 2.32(5) .
Cd22 O119 2.39(5) .
Cd22 O117 2.43(5) .
Cd23 O36 2.20(5) .
Cd23 O120 2.31(6) .
Cd23 O122 2.32(5) .
Cd23 O144 2.36(5) .
Cd23 O35 2.39(7) .
Cd23 O119 2.46(6) .
Cd23 O121 2.51(8) .
Cd23 C376 2.64(10) .
Cd23 C370 2.71(8) .
Cd24 O36 2.28(5) .
Cd24 O144 2.31(5) .
Cd24 N13 2.34(10) .
Cd24 O38 2.382(8) .
Cd24 O118 2.40(6) .
Cd24 O37 2.57(6) .
Cd24 O117 2.62(5) .
N1 C8 1.31(10) .
N1 C9 1.59(10) .
N2 C20 1.39(12) .
N2 C21 1.45(9) .
N3 C29 1.21(9) .
N3 C30 1.40(11) .
N4 C41 1.25(9) .
N4 C42 1.46(10) .
N5 C56 1.31(9) .
N5 C57 1.41(9) .
N6 C68 1.30(11) .
N6 C69 1.51(10) .
N7 C78 1.14(8) .
N7 C79 1.53(9) .
N8 C91 1.22(9) .
N8 C92 1.42(11) .
N9 C105 1.26(13) .
N9 C104 1.45(12) .
N10 C117 1.40(10) .
N10 C116 1.45(11) .
N11 C128 1.22(8) .
N11 C129 1.52(9) .
N12 C140 1.51(9) .
N12 C139 1.58(10) .
N13 C224 1.29(10) .
N13 C225 1.46(10) .
N14 C236 1.36(9) .
N14 C237 1.50(9) .
N15 C247 1.26(9) .
N15 C248 1.52(7) .
N16 C258 1.28(11) .
N16 C259 1.48(10) .
N17 C272 1.35(9) .
N17 C273 1.52(8) .
N18 C284 1.20(9) .
N18 C285 1.53(9) .
N19 C154 1.34(12) .
N19 C155 1.61(15) .
N20 C165 1.24(7) .
N20 C166 1.52(8) .
N21 C176 1.24(9) .
N21 C177 1.44(11) .
N22 C189 1.4445 .
N22 C188 1.47(9) .
N23 C198 1.24(7) .
N23 C199 1.51(9) .
N24 C211 1.52(10) .
N24 C212 1.57(10) .
O1 C2 1.21(9) .
O1 C1 1.54(10) .
O2 C7 1.34(10) .
O3 C14 1.44(11) .
O3 C13 1.51(10) .
O4 C19 1.37(10) .
O5 C22 1.42(11) .
O5 C23 1.47(11) .
O6 C28 1.31(8) .
O7 C35 1.30(10) .
O7 C34 1.51(10) .
O8 C40 1.44(10) .
O9 C50 1.27(9) .
O9 C49 1.54(11) .
O10 C55 1.30(8) .
O11 C62 1.36(8) .
O11 C61 1.46(10) .
O12 C67 1.29(10) .
O13 C72 1.30(12) .
O13 C71 1.39(14) .
O14 C77 1.45(11) .
O15 C85 1.35(11) .
O15 C84 1.42(11) .
O16 C90 1.33(9) .
O17 C96 1.32(10) .
O17 C103 1.46(11) .
O18 C102 1.29(9) .
O19 C110 1.35(11) .
O19 C109 1.35(13) .
O20 C115 1.36(9) .
O21 C122 1.37(9) .
O21 C121 1.51(9) .
O22 C127 1.44(10) .
O23 C133 1.44(10) .
O23 C132 1.53(9) .
O24 C138 1.39(9) .
O25 C159 1.36(10) .
O25 C158 1.53(11) .
O26 C164 1.41(7) .
O27 C169 1.35(9) .
O27 C170 1.36(9) .
O28 C175 1.33(12) .
O29 C182 1.36(9) .
O29 C181 1.49(8) .
O30 C187 1.53(12) .
O31 C192 1.15(10) .
O31 C191 1.69(16) .
O32 C197 1.32(8) .
O33 C205 1.42(9) .
O33 C371 1.44(9) .
O34 C210 1.28(8) .
O35 C218 1.40(9) .
O35 C217 1.60(9) .
O36 C223 1.28(9) .
O37 C229 1.37(9) .
O37 C230 1.43(7) .
O38 C235 1.4546 .
O39 C241 1.39(11) .
O39 C240 1.57(13) .
O40 C246 1.35(9) .
O41 C252 1.36(7) .
O41 C251 1.45(10) .
O42 C257 1.25(8) .
O43 C265 1.35(9) .
O43 C266 1.40(8) .
O44 C271 1.26(7) .
O45 C278 1.32(9) .
O45 C277 1.45(9) .
O46 C283 1.30(9) .
O47 C148 1.37(11) .
O47 C147 1.51(8) .
O48 C153 1.27(10) .
O49 C348 1.38(8) .
O50 C348 1.18(8) .
O51 C304 1.21(8) .
O52 C304 1.28(8) .
O53 C302 1.32(7) .
O54 C302 1.15(7) .
O55 C306 1.28(12) .
O56 C306 1.31(12) .
O57 C308 1.29(7) .
O58 C308 1.17(6) .
O59 C312 1.21(12) .
O60 C312 1.30(12) .
O61 C310 1.39(9) .
O62 C310 1.17(9) .
O63 C314 1.25(10) .
O64 C314 1.33(10) .
O65 C320 1.25(8) .
O66 C320 1.19(9) .
O67 C318 1.16(7) .
O68 C318 1.33(8) .
O69 C316 1.29(8) .
O70 C316 1.25(8) .
O71 C324 1.27(10) .
O72 C324 1.23(10) .
O73 C322 1.24(7) .
O74 C322 1.19(7) .
O75 C328 1.19(8) .
O76 C328 1.26(8) .
O77 C326 1.23(5) .
O78 C326 1.1767 .
O79 C330 1.21(11) .
O80 C330 1.35(11) .
O81 C332 1.15(7) .
O82 C332 1.19(7) .
O83 C334 1.39(12) .
O84 C334 1.19(12) .
O85 C336 1.37(10) .
O86 C336 1.10(10) .
O87 C338 1.40(8) .
O88 C338 1.28(8) .
O89 C340 1.28(8) .
O90 C340 1.21(8) .
O91 C344 1.24(9) .
O92 C344 1.39(9) .
O93 C342 1.14(7) .
O94 C342 1.41(8) .
O95 C346 1.33(9) .
O96 C346 1.34(9) .
O97 C350 1.21(9) .
O98 C350 1.21(9) .
O99 C352 1.21(7) .
O100 C352 1.30(7) .
O101 C354 1.20(10) .
O102 C354 1.19(10) .
O103 C356 1.23(10) .
O104 C356 1.35(10) .
O105 C360 1.35(15) .
O106 C360 1.16(15) .
O107 C358 1.35(10) .
O108 C358 1.10(10) .
O109 C364 1.23(9) .
O110 C364 1.25(8) .
O111 C362 1.21(8) .
O112 C362 1.36(8) .
O113 C366 1.23(10) .
O114 C366 1.30(10) .
O115 C368 1.33(8) .
O116 C368 1.26(8) .
O117 C374 1.27(8) .
O118 C374 1.34(8) .
O119 C370 1.24(8) .
O120 C370 1.34(8) .
O121 C376 1.33(10) .
O122 C376 1.17(10) .
O123 C380 1.32(8) .
O124 C380 1.16(8) .
O125 C382 1.22(8) .
O126 C382 1.25(7) .
O127 C384 1.22(10) .
O128 C384 1.30(10) .
O129 C290 1.32(8) .
O130 C290 1.32(8) .
O131 C292 1.20(10) .
O132 C292 1.24(10) .
O133 C294 1.25(11) .
O134 C294 1.29(10) .
O135 C385 1.26(10) .
O136 C385 1.31(10) .
O137 C298 1.20(9) .
O138 C298 1.27(7) .
O139 C296 1.19(8) .
O140 C296 1.26(8) .
O141 C300 1.15(12) .
O142 C300 1.28(12) .
O143 C378 1.28(8) .
O144 C378 1.27(8) .
C1 H1A 0.9600 .
C1 H1B 0.9600 .
C1 H1C 0.9600 .
C2 C7 1.44(2) .
C2 C3 1.45(13) .
C3 C4 1.46(4) .
C3 H3A 0.9300 .
C4 C5 1.42(15) .
C4 H4A 0.9300 .
C5 C6 1.50(13) .
C5 H5A 0.9300 .
C6 C8 1.35(10) .
C6 C7 1.44(10) .
C8 H8A 0.9300 .
C9 C10 1.50(11) .
C9 H9A 0.9700 .
C9 H9B 0.9700 .
C10 C11 1.55(12) .
C10 H10A 0.9700 .
C10 H10B 0.9700 .
C11 C12 1.50(11) .
C11 H11A 0.9700 .
C11 H11B 0.9700 .
C12 C60 1.51(12) 4_557
C12 H12B 0.9700 .
C12 H12C 0.9700 .
C13 H13A 0.9600 .
C13 H13B 0.9600 .
C13 H13C 0.9600 .
C14 C15 1.32(13) .
C14 C19 1.33(12) .
C15 C16 1.39(14) .
C15 H15A 0.9300 .
C16 C17 1.31(12) .
C16 H16A 0.9300 .
C17 C18 1.44(11) .
C17 H17A 0.9300 .
C18 C20 1.29(12) .
C18 C19 1.47(12) .
C20 H20A 0.9300 .
C21 C48 1.41(11) 4_557
C21 H21A 0.9700 .
C21 H21B 0.9700 .
C22 H22A 0.9600 .
C22 H22B 0.9600 .
C22 H22C 0.9600 .
C23 C28 1.39(11) .
C23 C24 1.43(13) .
C24 C25 1.32(12) .
C24 H24A 0.9300 .
C25 C26 1.30(13) .
C25 H25A 0.9300 .
C26 C27 1.33(14) .
C26 H26A 0.9300 .
C27 C28 1.38(13) .
C27 C29 1.47(13) .
C29 H29A 0.9300 .
C30 C31 1.55(4) .
C30 H30A 0.9700 .
C30 H30B 0.9700 .
C31 C32 1.55(4) .
C31 H31Q 0.9700 .
C31 H31A 0.9700 .
C32 C33 1.54(4) .
C32 H32A 0.9700 .
C32 H32B 0.9700 .
C33 C33 1.44(17) 4_557
C33 H33B 0.9700 .
C33 H33C 0.9700 .
C34 H34A 0.9600 .
C34 H34B 0.9600 .
C34 H34C 0.9600 .
C35 C36 1.33(11) .
C35 C40 1.51(12) .
C36 C37 1.43(4) .
C36 H36A 0.9300 .
C37 C38 1.35(11) .
C37 H37A 0.9300 .
C38 C39 1.41(11) .
C38 H38A 0.9300 .
C39 C40 1.36(12) .
C39 C41 1.44(12) .
C41 H41A 0.9300 .
C42 C43 1.52(12) .
C42 H42A 0.9700 .
C42 H42B 0.9700 .
C43 C44 1.58(13) .
C43 H43A 0.9700 .
C43 H43B 0.9700 .
C44 C45 1.53(4) .
C44 H44A 0.9700 .
C44 H44B 0.9700 .
C45 C46 1.56(4) .
C45 H45A 0.9700 .
C45 H45B 0.9700 .
C46 C47 1.63(11) .
C46 H46A 0.9700 .
C46 H46B 0.9700 .
C47 C48 1.55(11) .
C47 H47A 0.9700 .
C47 H47B 0.9700 .
C48 C21 1.41(11) 4_557
C48 H48B 0.9700 .
C48 H48C 0.9700 .
C49 H49A 0.9600 .
C49 H49B 0.9600 .
C49 H49C 0.9600 .
C50 C55 1.45(4) .
C50 C51 1.49(12) .
C51 C52 1.35(11) .
C51 H51A 0.9300 .
C52 C53 1.42(11) .
C52 H52A 0.9300 .
C53 C54 1.35(10) .
C53 H53A 0.9300 .
C54 C55 1.44(4) .
C54 C56 1.47(4) .
C56 H56A 0.9300 .
C57 C58 1.54(4) .
C57 H57A 0.9700 .
C57 H57B 0.9700 .
C58 C59 1.59(11) .
C58 H58A 0.9700 .
C58 H58B 0.9700 .
C59 C60 1.51(12) .
C59 H59A 0.9700 .
C59 H59B 0.9700 .
C60 C12 1.51(12) 4_557
C60 H60B 0.9700 .
C60 H60C 0.9700 .
C61 H61A 0.9600 .
C61 H61B 0.9600 .
C61 H61C 0.9600 .
C62 C63 1.42(4) .
C62 C67 1.44(11) .
C63 C64 1.42(4) .
C63 H63A 0.9300 .
C64 C65 1.27(11) .
C64 H64A 0.9300 .
C65 C66 1.46(11) .
C65 H65A 0.9300 .
C66 C68 1.46(4) .
C66 C67 1.47(11) .
C68 H68A 0.9300 .
C69 C70 1.54(3) .
C69 H69A 0.9700 .
C69 H69B 0.9700 .
C70 C145 1.74(15) 4_557
C70 H70B 0.9700 .
C70 H70C 0.9700 .
C71 H71A 0.9600 .
C71 H71B 0.9600 .
C71 H71C 0.9600 .
C72 C73 1.46(4) .
C72 C77 1.47(14) .
C73 C74 1.47(17) .
C73 H73A 0.9300 .
C74 C75 1.35(13) .
C74 H74A 0.9300 .
C75 C76 1.46(4) .
C75 H75A 0.9300 .
C76 C77 1.30(11) .
C76 C78 1.44(4) .
C79 C80 1.53(11) .
C79 H79A 0.9700 .
C79 H79B 0.9700 .
C80 C81 1.55(4) .
C80 H80A 0.9700 .
C80 H80B 0.9700 .
C81 C82 1.51(13) .
C81 H81A 0.9700 .
C81 H81B 0.9700 .
C82 C83 1.50(12) .
C82 H82A 0.9700 .
C82 H82B 0.9700 .
C83 C131 1.50(9) 4_557
C83 H83B 0.9700 .
C83 H83C 0.9700 .
C84 H84A 0.9600 .
C84 H84B 0.9600 .
C84 H84C 0.9600 .
C85 C90 1.32(12) .
C85 C86 1.44(12) .
C86 C87 1.38(12) .
C86 H86A 0.9300 .
C87 C88 1.30(12) .
C87 H87A 0.9300 .
C88 C89 1.47(11) .
C88 H88A 0.9300 .
C89 C91 1.42(11) .
C89 C90 1.48(11) .
C91 H91A 0.9300 .
C92 C93 1.51(13) .
C92 H92A 0.9700 .
C92 H92B 0.9700 .
C93 C94 1.47(12) .
C93 H93A 0.9700 .
C93 H93B 0.9700 .
C94 C95 1.58(13) .
C94 H94A 0.9700 .
C94 H94B 0.9700 .
C95 C120 1.56(13) 4_557
C95 H95B 0.9700 .
C95 H95C 0.9700 .
C96 H96A 0.9600 .
C96 H96B 0.9600 .
C96 H96C 0.9600 .
C98 C99 1.34(13) .
C98 C103 1.46(4) .
C98 H98A 0.9300 .
C99 C100 1.43(13) .
C99 H99A 0.9300 .
C100 C101 1.45(4) .
C100 H10C 0.9300 .
C101 C102 1.44(12) .
C101 C104 1.45(4) .
C102 C103 1.42(12) .
C104 H10D 0.9300 .
C105 C106 1.54(15) .
C105 H10E 0.9700 .
C105 H10F 0.9700 .
C106 C107 1.46(4) .
C106 H10J 0.9700 .
C106 H10G 0.9700 .
C107 C108 1.48(15) .
C107 H10H 0.9700 .
C107 H10I 0.9700 .
C108 C108 1.59(19) 4_557
C108 H10K 0.9700 .
C108 H10L 0.9700 .
C109 H10M 0.9600 .
C109 H10N 0.9600 .
C109 H10O 0.9600 .
C110 C111 1.29(12) .
C110 C115 1.48(12) .
C111 C112 1.30(10) .
C111 H11C 0.9300 .
C112 C113 1.38(11) .
C112 H11D 0.9300 .
C113 C114 1.36(11) .
C113 H11E 0.9300 .
C114 C115 1.39(11) .
C114 C116 1.49(12) .
C116 H11F 0.9300 .
C117 C118 1.53(4) .
C117 H11G 0.9700 .
C117 H11H 0.9700 .
C118 C119 1.53(4) .
C118 H11I 0.9700 .
C118 H11J 0.9700 .
C119 C120 1.57(12) .
C119 H11K 0.9700 .
C119 H11L 0.9700 .
C120 C95 1.56(13) 4_557
C120 H12E 0.9700 .
C120 H12F 0.9700 .
C121 H12G 0.9600 .
C121 H12H 0.9600 .
C121 H12I 0.9600 .
C122 C123 1.36(11) .
C122 C127 1.41(11) .
C123 C124 1.24(11) .
C123 H12A 0.9300 .
C124 C125 1.37(11) .
C124 H12J 0.9300 .
C125 C126 1.47(11) .
C125 H12K 0.9300 .
C126 C127 1.32(10) .
C126 C128 1.48(10) .
C128 H12L 0.9300 .
C129 C130 1.49(11) .
C129 H12M 0.9700 .
C129 H12N 0.9700 .
C130 C131 1.46(11) .
C130 H13D 0.9700 .
C130 H13E 0.9700 .
C131 C83 1.50(9) 4_557
C131 H13G 0.9700 .
C131 H13H 0.9700 .
C132 H13I 0.9600 .
C132 H13J 0.9600 .
C132 H13K 0.9600 .
C133 C138 1.34(12) .
C133 C134 1.35(11) .
C134 C135 1.47(12) .
C134 H13L 0.9300 .
C135 C136 1.52(14) .
C135 H13M 0.9300 .
C136 C137 1.30(13) .
C136 H13N 0.9300 .
C137 C139 1.46(4) .
C137 C138 1.51(12) .
C139 H13O 0.9300 .
C140 C141 1.56(4) .
C140 H14A 0.9700 .
C140 H14B 0.9700 .
C141 C142 1.56(4) .
C141 H14C 0.9700 .
C141 H14D 0.9700 .
C142 C143 1.44(4) .
C142 H14J 0.9700 .
C142 H14E 0.9700 .
C143 C144 1.48(12) .
C143 H14F 0.9700 .
C143 H14G 0.9700 .
C144 C145 1.54(4) .
C144 H14H 0.9700 .
C144 H14I 0.9700 .
C145 C70 1.74(15) 4_557
C145 H14K 0.9700 .
C145 H14L 0.9700 .
C146 C168 1.57(13) 3_556
C146 C288 1.58(13) .
C146 H14M 0.9700 .
C146 H14N 0.9700 .
C147 H14O 0.9600 .
C147 H14P 0.9600 .
C147 H14Q 0.9600 .
C148 C149 1.32(11) .
C148 C153 1.46(12) .
C149 C150 1.49(15) .
C149 H14R 0.9300 .
C150 C151 1.28(15) .
C150 H15B 0.9300 .
C151 C152 1.39(13) .
C151 H15C 0.9300 .
C152 C154 1.42(13) .
C152 C153 1.50(13) .
C154 H15D 0.9300 .
C155 C156 1.55(4) .
C155 H15E 0.9700 .
C155 H15F 0.9700 .
C156 C157 1.56(4) .
C156 H15G 0.9700 .
C156 H15H 0.9700 .
C157 C204 1.53(4) .
C157 H15I 0.9700 .
C157 H15J 0.9700 .
C158 H15K 0.9600 .
C158 H15L 0.9600 .
C158 H15M 0.9600 .
C159 C160 1.32(12) .
C159 C164 1.37(11) .
C160 C161 1.46(4) .
C160 H16C 0.9300 .
C161 C162 1.35(13) .
C161 H16D 0.9300 .
C162 C163 1.48(13) .
C162 H16E 0.9300 .
C163 C165 1.36(10) .
C163 C164 1.45(10) .
C165 H16F 0.9300 .
C166 C167 1.53(4) .
C166 H16G 0.9700 .
C166 H16H 0.9700 .
C167 C168 1.64(13) .
C167 H16I 0.9700 .
C167 H16J 0.9700 .
C168 C146 1.57(13) 3_556
C168 H16L 0.9700 .
C168 H16M 0.9700 .
C169 H16N 0.9600 .
C169 H16O 0.9600 .
C169 H16P 0.9600 .
C170 C171 1.33(12) .
C170 C175 1.40(13) .
C171 C172 1.46(4) .
C171 H17B 0.9300 .
C172 C173 1.49(13) .
C172 H17C 0.9300 .
C173 C174 1.46(4) .
C173 H17E 0.9300 .
C174 C175 1.45(12) .
C174 C176 1.46(11) .
C176 H17F 0.9300 .
C177 C178 1.49(13) .
C177 H17G 0.9700 .
C177 H17H 0.9700 .
C178 C179 1.53(13) .
C178 H17I 0.9700 .
C178 H17J 0.9700 .
C179 C180 1.48(13) .
C179 H17K 0.9700 .
C179 H17L 0.9700 .
C180 C276 1.54(12) 3_556
C180 H18B 0.9700 .
C180 H18C 0.9700 .
C181 H18D 0.9600 .
C181 H18E 0.9600 .
C181 H18F 0.9600 .
C182 C187 1.32(13) .
C182 C183 1.35(12) .
C183 C184 1.43(4) .
C183 H18G 0.9300 .
C184 C185 1.35(13) .
C184 H18H 0.9300 .
C185 C186 1.37(12) .
C185 H18I 0.9300 .
C186 C187 1.34(13) .
C186 C188 1.46(4) .
C188 H18J 0.9300 .
C189 C190 1.4813 .
C189 H18K 0.9700 .
C189 H18L 0.9700 .
C190 C264 1.5948 3_556
C190 C263 1.82(8) 3_556
C190 H19B 0.9700 .
C190 H19C 0.9700 .
C191 H19D 0.9600 .
C191 H19E 0.9600 .
C191 H19F 0.9600 .
C192 C197 1.42(12) .
C192 C193 1.50(12) .
C193 C194 1.47(12) .
C193 H19G 0.9300 .
C194 C195 1.45(4) .
C194 H19H 0.9300 .
C195 C196 1.46(4) .
C195 H19J 0.9300 .
C196 C197 1.44(10) .
C196 C198 1.46(4) .
C198 H19K 0.9300 .
C199 C200 1.50(12) .
C199 H19L 0.9700 .
C199 H19M 0.9700 .
C200 C201 1.60(12) .
C200 H20B 0.9700 .
C200 H20C 0.9700 .
C201 C202 1.53(13) .
C201 H20D 0.9700 .
C201 H20E 0.9700 .
C202 C203 1.56(4) .
C202 H20F 0.9700 .
C202 H20G 0.9700 .
C203 C250 1.60(12) 3_556
C203 H20I 0.9700 .
C203 H20J 0.9700 .
C204 C204 1.5(2) 3_556
C204 H20L 0.9700 .
C204 H20M 0.9700 .
C205 C206 1.33(11) .
C205 C210 1.45(11) .
C206 C207 1.41(12) .
C206 H20N 0.9300 .
C207 C208 1.29(11) .
C207 H20O 0.9300 .
C208 C209 1.35(12) .
C208 H20Q 0.9300 .
C209 C210 1.28(12) .
C209 C211 1.47(13) .
C211 H21D 0.9700 .
C211 H21E 0.9700 .
C212 C213 1.61(12) .
C212 H21F 0.9700 .
C212 H21G 0.9700 .
C213 C214 1.46(11) .
C213 H21H 0.9700 .
C213 H21I 0.9700 .
C214 C215 1.47(12) .
C214 H21J 0.9700 .
C214 H21K 0.9700 .
C215 C216 1.56(12) .
C215 H21L 0.9700 .
C215 H21M 0.9700 .
C216 C239 1.47(12) 3_556
C216 H21O 0.9700 .
C216 H21P 0.9700 .
C217 H21Q 0.9600 .
C217 H21R 0.9600 .
C217 H21S 0.9600 .
C218 C219 1.25(11) .
C218 C223 1.37(11) .
C219 C220 1.34(13) .
C219 H21T 0.9300 .
C220 C221 1.37(16) .
C220 H22D 0.9300 .
C221 C222 1.38(15) .
C221 H22E 0.9300 .
C222 C224 1.46(4) .
C222 C223 1.47(4) .
C224 H22G 0.9300 .
C225 C226 1.54(4) .
C225 H22F 0.9700 .
C225 H22H 0.9700 .
C226 C227 1.55(4) .
C226 H22L 0.9700 .
C226 H22I 0.9700 .
C227 C228 1.54(4) .
C227 H22J 0.9700 .
C227 H22K 0.9700 .
C228 C228 1.48(18) 3_556
C228 H22M 0.9700 .
C228 H22N 0.9700 .
C229 H22O 0.9600 .
C229 H22P 0.9600 .
C229 H22Q 0.9600 .
C230 C231 1.2351 .
C230 C235 1.6428 .
C231 C232 1.4839 .
C231 H23A 0.9300 .
C232 C233 1.2643 .
C232 H23B 0.9300 .
C233 C234 1.4704 .
C233 H23C 0.9300 .
C234 C236 1.41(8) .
C234 C235 1.5770 .
C236 H23D 0.9300 .
C237 C238 1.56(4) .
C237 H23E 0.9700 .
C237 H23F 0.9700 .
C238 C239 1.56(12) .
C238 H23G 0.9700 .
C238 H23H 0.9700 .
C239 C216 1.47(12) 3_556
C239 H23J 0.9700 .
C239 H23K 0.9700 .
C240 H24B 0.9600 .
C240 H24C 0.9600 .
C240 H24D 0.9600 .
C241 C242 1.41(13) .
C241 C246 1.43(4) .
C242 C243 1.31(13) .
C242 H24E 0.9300 .
C243 C244 1.36(13) .
C243 H24F 0.9300 .
C244 C245 1.47(12) .
C244 H24G 0.9300 .
C245 C246 1.31(11) .
C245 C247 1.46(4) .
C247 H24H 0.9300 .
C248 C249 1.48(11) .
C248 H24I 0.9700 .
C248 H24J 0.9700 .
C249 C250 1.51(11) .
C249 H24K 0.9700 .
C249 H24L 0.9700 .
C250 C203 1.60(12) 3_556
C250 H25C 0.9700 .
C250 H25D 0.9700 .
C251 H25E 0.9600 .
C251 H25F 0.9600 .
C251 H25G 0.9600 .
C252 C257 1.41(10) .
C252 C253 1.42(4) .
C253 C254 1.43(11) .
C253 H25H 0.9300 .
C254 C255 1.28(11) .
C254 H25I 0.9300 .
C255 C256 1.42(11) .
C255 H25J 0.9300 .
C256 C258 1.40(12) .
C256 C257 1.45(11) .
C258 H25K 0.9300 .
C259 C260 1.58(14) .
C259 H25L 0.9700 .
C259 H25M 0.9700 .
C260 C261 1.61(16) .
C260 H26B 0.9700 .
C260 H26C 0.9700 .
C261 C262 1.31(14) .
C261 H26D 0.9700 .
C261 H26E 0.9700 .
C262 C263 1.45(4) .
C262 H26F 0.9700 .
C262 H26G 0.9700 .
C263 C264 1.51(4) .
C263 C190 1.82(8) 3_556
C263 H26I 0.9700 .
C263 H26H 0.9701 .
C264 C190 1.5949 3_556
C264 H26J 0.9700 .
C264 H26K 0.9700 .
C265 H26L 0.9600 .
C265 H26M 0.9600 .
C265 H26N 0.9600 .
C266 C271 1.46(4) .
C266 C267 1.48(12) .
C267 C268 1.36(12) .
C267 H26O 0.9300 .
C268 C269 1.37(11) .
C268 H26P 0.9300 .
C269 C270 1.44(10) .
C269 H26Q 0.9300 .
C270 C272 1.38(10) .
C270 C271 1.47(4) .
C272 H27A 0.9300 .
C273 C274 1.57(4) .
C273 H27B 0.9700 .
C273 H27C 0.9700 .
C274 C275 1.50(12) .
C274 H27D 0.9700 .
C274 H27E 0.9700 .
C275 C276 1.54(4) .
C275 H27F 0.9700 .
C275 H27G 0.9700 .
C276 C180 1.54(12) 3_556
C276 H27I 0.9700 .
C276 H27J 0.9700 .
C277 H27K 0.9600 .
C277 H27L 0.9600 .
C277 H27M 0.9600 .
C278 C279 1.39(11) .
C278 C283 1.49(11) .
C279 C280 1.28(12) .
C279 H27N 0.9300 .
C280 C281 1.46(12) .
C280 H28A 0.9300 .
C281 C282 1.47(11) .
C281 H28B 0.9300 .
C282 C283 1.43(4) .
C282 C284 1.46(4) .
C284 H28C 0.9300 .
C285 C286 1.54(4) .
C285 H28D 0.9700 .
C285 H28E 0.9700 .
C286 C287 1.57(12) .
C286 H28F 0.9700 .
C286 H28G 0.9700 .
C287 C288 1.53(4) .
C287 H28H 0.9700 .
C287 H28I 0.9700 .
C288 H28J 0.9700 .
C288 H28K 0.9700 .
C289 C290 1.48(4) .
C289 H28L 0.9600 .
C289 H28M 0.9600 .
C289 H28N 0.9600 .
C291 C292 1.58(13) .
C291 H29B 0.9600 .
C291 H29C 0.9600 .
C291 H29D 0.9600 .
C293 C294 1.52(12) .
C293 H29E 0.9600 .
C293 H29F 0.9600 .
C293 H29G 0.9600 .
C295 C296 1.54(12) .
C295 H29H 0.9600 .
C295 H29I 0.9600 .
C295 H29J 0.9600 .
C297 C298 1.49(12) .
C297 H29K 0.9600 .
C297 H29L 0.9600 .
C297 H29M 0.9600 .
C299 C300 1.47(4) .
C299 H29N 0.9600 .
C299 H29O 0.9600 .
C299 H29P 0.9600 .
C301 C302 1.58(11) .
C301 H30C 0.9600 .
C301 H30D 0.9600 .
C301 H30E 0.9600 .
C303 C304 1.45(12) .
C303 H30F 0.9600 .
C303 H30G 0.9600 .
C303 H30H 0.9600 .
C305 C306 1.45(4) .
C305 H30I 0.9600 .
C305 H30J 0.9600 .
C305 H30K 0.9600 .
C307 C308 1.61(10) .
C307 H30L 0.9600 .
C307 H30M 0.9600 .
C307 H30N 0.9600 .
C309 C310 1.52(11) .
C309 H30O 0.9600 .
C309 H30P 0.9600 .
C309 H30Q 0.9600 .
C311 C312 1.54(15) .
C311 H31B 0.9600 .
C311 H31C 0.9600 .
C311 H31D 0.9600 .
C313 C314 1.42(12) .
C313 H31E 0.9600 .
C313 H31F 0.9600 .
C313 H31G 0.9600 .
C315 C316 1.53(4) .
C315 H31H 0.9600 .
C315 H31I 0.9600 .
C315 H31J 0.9600 .
C317 C318 1.44(4) .
C317 H31K 0.9600 .
C317 H31L 0.9600 .
C317 H31M 0.9600 .
C319 C320 1.57(12) .
C319 H31N 0.9600 .
C319 H31O 0.9600 .
C319 H31P 0.9600 .
C321 C322 1.47(4) .
C321 H32C 0.9600 .
C321 H32D 0.9600 .
C321 H32E 0.9600 .
C323 C324 1.47(4) .
C323 H32F 0.9600 .
C323 H32G 0.9600 .
C323 H32H 0.9600 .
C325 C326 1.55(9) .
C325 H32I 0.9600 .
C325 H32J 0.9600 .
C325 H32K 0.9600 .
C327 C328 1.56(4) .
C327 H32L 0.9600 .
C327 H32M 0.9600 .
C327 H32N 0.9600 .
C329 C330 1.55(13) .
C329 H32O 0.9600 .
C329 H32P 0.9600 .
C329 H32Q 0.9600 .
C331 C332 1.61(10) .
C331 H33D 0.9600 .
C331 H33E 0.9600 .
C331 H33F 0.9600 .
C333 C334 1.59(14) .
C333 H33G 0.9600 .
C333 H33H 0.9600 .
C333 H33I 0.9600 .
C335 C336 1.58(13) .
C335 H33J 0.9600 .
C335 H33K 0.9600 .
C335 H33L 0.9600 .
C337 C338 1.45(4) .
C337 H33M 0.9600 .
C337 H33N 0.9600 .
C337 H33O 0.9600 .
C339 C340 1.50(10) .
C339 H33P 0.9600 .
C339 H33Q 0.9600 .
C339 H33R 0.9600 .
C341 C342 1.46(4) .
C341 H34D 0.9600 .
C341 H34E 0.9600 .
C341 H34F 0.9600 .
C343 C344 1.47(4) .
C343 H34G 0.9600 .
C343 H34H 0.9600 .
C343 H34I 0.9600 .
C345 C346 1.43(11) .
C345 H34J 0.9600 .
C345 H34K 0.9600 .
C345 H34L 0.9600 .
C347 C348 1.49(11) .
C347 H34M 0.9600 .
C347 H34N 0.9600 .
C347 H34O 0.9600 .
C349 C350 1.58(12) .
C349 H34P 0.9600 .
C349 H34Q 0.9600 .
C349 H34R 0.9600 .
C351 C352 1.61(12) .
C351 H35A 0.9600 .
C351 H35B 0.9600 .
C351 H35C 0.9600 .
C353 C354 1.54(12) .
C353 H35D 0.9600 .
C353 H35E 0.9600 .
C353 H35F 0.9600 .
C355 C356 1.48(4) .
C355 H35G 0.9600 .
C355 H35H 0.9600 .
C355 H35I 0.9600 .
C357 C358 1.46(4) .
C357 H35J 0.9600 .
C357 H35K 0.9600 .
C357 H35L 0.9600 .
C359 C360 1.55(16) .
C359 H35M 0.9600 .
C359 H35N 0.9600 .
C359 H35O 0.9600 .
C361 C362 1.44(4) .
C361 H36B 0.9600 .
C361 H36C 0.9600 .
C361 H36D 0.9600 .
C363 C364 1.48(11) .
C363 H36E 0.9600 .
C363 H36F 0.9600 .
C363 H36G 0.9600 .
C365 C366 1.50(12) .
C365 H36H 0.9600 .
C365 H36I 0.9600 .
C365 H36J 0.9600 .
C367 C368 1.53(11) .
C367 H36K 0.9600 .
C367 H36L 0.9600 .
C367 H36M 0.9600 .
C369 C370 1.44(4) .
C369 H36N 0.9600 .
C369 H36O 0.9600 .
C369 H36P 0.9600 .
C371 H37B 0.9600 .
C371 H37C 0.9600 .
C371 H37D 0.9600 .
C373 C374 1.44(13) .
C373 H37E 0.9600 .
C373 H37F 0.9600 .
C373 H37G 0.9600 .
C375 C376 1.59(13) .
C375 H37H 0.9600 .
C375 H37I 0.9600 .
C375 H37J 0.9600 .
C377 C378 1.48(12) .
C377 H37K 0.9600 .
C377 H37L 0.9600 .
C377 H37M 0.9600 .
C379 C380 1.47(4) .
C379 H37N 0.9600 .
C379 H37O 0.9600 .
C379 H37P 0.9600 .
C381 C382 1.51(11) .
C381 H38C 0.9600 .
C381 H38D 0.9600 .
C381 H38E 0.9600 .
C383 C384 1.46(4) .
C383 H38F 0.9600 .
C383 H38G 0.9600 .
C383 H38H 0.9600 .
C385 C386 1.47(4) .
C386 H38I 0.9600 .
C386 H38J 0.9600 .
C386 H38K 0.9600 .
